data_1564490
loop_
_publ_author_name
'Ludden, Michael D.'
'Taylor, Christopher G. P.'
'Ward, Michael D.'

_publ_section_title
;
 Orthogonal binding and displacement of different guest types using a
 coordination cage host with cavity-based and surface-based binding sites
;
_journal_name_full 'Chemical Science'
_journal_paper_doi 10.1039/D1SC04272F
_journal_year 2021
_chemical_formula_moiety
'0.75(C336 H260 Co8 N72), C84 H66 Co2 N18, 8.25(C F3 O3 S), 7.75[SO3CF3], 14.083[CH3OH], 6.333[CH3OH], 0.084[CH3OH]'
_chemical_formula_sum 'C372.49 H342.99 Co8 F48 N72 O68.49 S16'
_chemical_formula_weight 8820.28
_chemical_name_systematic H?CF3SO3
_space_group_crystal_system trigonal
_space_group_IT_number 148
_space_group_name_Hall '-R 3'
_space_group_name_H-M_alt 'R -3 :H'
_atom_sites_solution_hydrogens geom
_atom_sites_solution_primary dual
_audit_creation_date 2021-07-08
_audit_creation_method
;
Olex2 1.3
(compiled 2020.11.12 svn.r5f609507 for OlexSys, GUI svn.r6272)
;
_audit_update_record
;
2021-08-01 deposited with the CCDC.	2021-08-25 downloaded from the CCDC.
;
_cell_angle_alpha 90.0
_cell_angle_beta 90.0
_cell_angle_gamma 120.0
_cell_formula_units_Z 12
_cell_length_a 61.6062(5)
_cell_length_b 61.6062(5)
_cell_length_c 38.3057(4)
_cell_measurement_reflns_used 72635
_cell_measurement_temperature 100.0
_cell_measurement_theta_max 21.060576245440465
_cell_measurement_theta_min 0.6351604103104871
_cell_volume 125905(2)
_computing_cell_refinement 'DIALS 2theta refinement, DIALS 3.1.2-gc563cd297-release'
_computing_data_collection 'GDA - generic data acquisition software'
_computing_data_reduction
;
aimless (Evans, P. R. and Murshudov, G. N., 2013)
ccp4 (Winn, M. D. et al., 2011)
DIALS 3.1.2-gc563cd297-release (Winter, G. et al., 2018)
pointless (Evans, P., 2006)
XIA2 0.7.90-g7281562a-dials-3.1 (Winter, G., 2010)
;
_computing_molecular_graphics 'Olex2 1.3 (Dolomanov et al., 2009)'
_computing_publication_material 'Olex2 1.3 (Dolomanov et al., 2009)'
_computing_structure_refinement 'SHELXL 2018/3 (Sheldrick, 2015)'
_computing_structure_solution 'SHELXT 2018/2 (Sheldrick, 2018)'
_diffrn_ambient_temperature 100.0
_diffrn_detector 'Photon counting pixel array'
_diffrn_detector_type 'Dectris PILATUS 2M'
_diffrn_measured_fraction_theta_full 0.999
_diffrn_measured_fraction_theta_max 0.999
_diffrn_measurement_device 'Fixed \c 3-circle diffractometer'
_diffrn_measurement_device_type 'Fluid Film Devices'
_diffrn_measurement_method 'shutterless scans'
_diffrn_measurement_specimen_support 'MiTeGen MicroMount'
_diffrn_radiation_monochromator 'Silicon 111'
_diffrn_radiation_type Synchrotron
_diffrn_radiation_wavelength 0.6889
_diffrn_reflns_av_R_equivalents 0.0842
_diffrn_reflns_av_unetI/netI 0.0651
_diffrn_reflns_Laue_measured_fraction_full 0.999
_diffrn_reflns_Laue_measured_fraction_max 0.999
_diffrn_reflns_limit_h_max 76
_diffrn_reflns_limit_h_min -76
_diffrn_reflns_limit_k_max 76
_diffrn_reflns_limit_k_min -76
_diffrn_reflns_limit_l_max 47
_diffrn_reflns_limit_l_min -47
_diffrn_reflns_number 517504
_diffrn_reflns_point_group_measured_fraction_full 0.999
_diffrn_reflns_point_group_measured_fraction_max 0.999
_diffrn_reflns_theta_full 24.415
_diffrn_reflns_theta_max 25.503
_diffrn_reflns_theta_min 0.634
_diffrn_source Synchrotron
_diffrn_source_details 'Allan et al. (2017)'
_diffrn_source_type 'Diamond Light Source Beamline I19-1'
_exptl_absorpt_coefficient_mu 0.451
_exptl_absorpt_correction_T_max 1.0
_exptl_absorpt_correction_T_min 0.9719305294973196
_exptl_absorpt_correction_type empirical
_exptl_absorpt_process_details
;
CCP4 7.1.003: AIMLESS, version 0.7.4 : 13/12/18
Scaling & analysis of unmerged intensities, absorption correction using spherical harmonics
;
_exptl_crystal_colour 'clear light orange'
_exptl_crystal_colour_lustre clear
_exptl_crystal_colour_modifier light
_exptl_crystal_colour_primary orange
_exptl_crystal_density_diffrn 1.396
_exptl_crystal_description block
_exptl_crystal_F_000 54406
_exptl_crystal_preparation
'Crystal was soaked in methanolic mother liquor (from the solvothermal crystals growth). A saturated methanolic solution of tetra-butyl ammonium triflate was added along with a saturated methanolic solution of 7-amino-4-methyl coumarin and left for around 24 hours. Crystals were transferred to Fomblin oil before a crystal was mounted on a MiteGen Microloop and flash frozen under liquid nitrogen for storage'
_exptl_crystal_recrystallization_method 'slow cooling from solvothermal synthesis'
_exptl_crystal_size_max 0.1
_exptl_crystal_size_mid 0.08
_exptl_crystal_size_min 0.07
_refine_diff_density_max 1.413
_refine_diff_density_min -0.809
_refine_diff_density_rms 0.117
_refine_ls_extinction_method none
_refine_ls_goodness_of_fit_ref 1.306
_refine_ls_hydrogen_treatment constr
_refine_ls_matrix_type full
_refine_ls_number_parameters 3145
_refine_ls_number_reflns 57192
_refine_ls_number_restraints 5148
_refine_ls_restrained_S_all 1.287
_refine_ls_R_factor_all 0.1845
_refine_ls_R_factor_gt 0.1208
_refine_ls_shift/su_max 0.004
_refine_ls_shift/su_mean 0.000
_refine_ls_structure_factor_coef Fsqd
_refine_ls_weighting_details 'w=1/[\s^2^(Fo^2^)+(0.2000P)^2^] where P=(Fo^2^+2Fc^2^)/3'
_refine_ls_weighting_scheme calc
_refine_ls_wR_factor_gt 0.3476
_refine_ls_wR_factor_ref 0.4006
_reflns_Friedel_coverage 0.000
_reflns_number_gt 26843
_reflns_number_total 57192
_reflns_threshold_expression 'I > 2\s(I)'
_cod_data_source_file d1sc04272f2.cif
_cod_data_source_block dmwms-2v2-330_so3cf3
_cod_original_cell_volume 125905.0(16)
_cod_original_sg_symbol_H-M 'R -3'
_cod_database_code 1564490
_smtbx_masks_special_details
;
A solvent mask was calculated and 11223 electrons were 
found in a volume of 36170\%A^3^ in 3 voids per unit cell. 
This is consistent with the presence of 
7.75[SO3CF3], 14.083[CH3OH], 6.333[CH3OH], 0.084[CH3OH] per Unit Cell 
which account for 11217 electrons 
per unit cell.
;
_smtbx_masks_void_probe_radius 1.2
_smtbx_masks_void_truncation_radius 1.2
_shelx_shelxl_version_number 2018/3
_shelx_space_group_comment
;
The symmetry employed for this shelxl refinement is uniquely defined
by the following loop, which should always be used as a source of
symmetry information in preference to the above space-group names.
They are only intended as comments.
;
_shelx_estimated_absorpt_t_max 0.969
_shelx_estimated_absorpt_t_min 0.956
_olex2_refinement_description
;
1. Fixed Uiso
 At 1.2 times of:
  All C(H) groups, All C(H,H) groups
2. Restrained distances
 C15X-F16X = C15X-F17X = C15X-F18X
 1.322 with sigma of 0.02
 C15X-S11X
 1.814 with sigma of 0.02
 S11X-O12X = S11X-O13X = S11X-O14X
 1.433 with sigma of 0.02
 C25X-F26X = C25X-F27X = C25X-F28X
 1.322 with sigma of 0.02
 C25X-S21X
 1.814 with sigma of 0.02
 S21X-O22X = S21X-O23X = S21X-O24X
 1.433 with sigma of 0.02
 C35X-F36X = C35X-F37X = C35X-F38X
 1.322 with sigma of 0.02
 C35X-S31X
 1.814 with sigma of 0.02
 S31X-O32X = S31X-O33X = S31X-O34X
 1.433 with sigma of 0.02
 C45X-F46X = C45X-F47X = C45X-F48X
 1.322 with sigma of 0.02
 C45X-S41X
 1.814 with sigma of 0.02
 S41X-O42X = S41X-O43X = S41X-O44X
 1.433 with sigma of 0.02
 C55X-F56X = C55X-F57X = C55X-F58X
 1.322 with sigma of 0.02
 C55X-S51X
 1.814 with sigma of 0.02
 S51X-O52X = S51X-O53X = S51X-O54X
 1.433 with sigma of 0.02
 C65X-F66X = C65X-F67X = C65X-F68X
 1.322 with sigma of 0.02
 C65X-S61X
 1.814 with sigma of 0.02
 S61X-O62X = S61X-O63X = S61X-O64X
 1.433 with sigma of 0.02
 C75X-F76X = C75X-F77X = C75X-F78X
 1.322 with sigma of 0.02
 C75X-S71X
 1.814 with sigma of 0.02
 S71X-O72X = S71X-O73X = S71X-O74X
 1.433 with sigma of 0.02
 C85X-F86X = C85X-F87X = C85X-F88X
 1.322 with sigma of 0.02
 C85X-S81X
 1.814 with sigma of 0.02
 S81X-O82X = S81X-O83X = S81X-O84X
 1.433 with sigma of 0.02
 C95X-F96X = C95X-F97X = C95X-F98X
 1.322 with sigma of 0.02
 C95X-S91X
 1.814 with sigma of 0.02
 S91X-O92X = S91X-O93X = S91X-O94X
 1.433 with sigma of 0.02
 S11X-F16X = S11X-F17X = S11X-F18X
 2.658 with sigma of 0.04
 F16X-F17X = F16X-F18X = F17X-F18X
 2.15 with sigma of 0.04
 O12X-O13X = O12X-O14X = O13X-O14X
 2.44 with sigma of 0.04
 C15X-O12X = C15X-O13X = C15X-O14X
 2.58 with sigma of 0.04
 S21X-F26X = S21X-F27X = S21X-F28X
 2.658 with sigma of 0.04
 F26X-F27X = F26X-F28X = F27X-F28X
 2.15 with sigma of 0.04
 O22X-O23X = O22X-O24X = O23X-O24X
 2.44 with sigma of 0.04
 C25X-O22X = C25X-O23X = C25X-O24X
 2.58 with sigma of 0.04
 S31X-F36X = S31X-F37X = S31X-F38X
 2.658 with sigma of 0.04
 F36X-F37X = F36X-F38X = F37X-F38X
 2.15 with sigma of 0.04
 O32X-O33X = O32X-O34X = O33X-O34X
 2.44 with sigma of 0.04
 C35X-O32X = C35X-O33X = C35X-O34X
 2.58 with sigma of 0.04
 S41X-F46X = S41X-F47X = S41X-F48X
 2.658 with sigma of 0.04
 F46X-F47X = F46X-F48X = F47X-F48X
 2.15 with sigma of 0.04
 O42X-O43X = O42X-O44X = O43X-O44X
 2.44 with sigma of 0.04
 C45X-O42X = C45X-O43X = C45X-O44X
 2.58 with sigma of 0.04
 S51X-F56X = S51X-F57X = S51X-F58X
 2.658 with sigma of 0.04
 F56X-F57X = F56X-F58X = F57X-F58X
 2.15 with sigma of 0.04
 O52X-O53X = O52X-O54X = O53X-O54X
 2.44 with sigma of 0.04
 C55X-O52X = C55X-O53X = C55X-O54X
 2.58 with sigma of 0.04
 S61X-F66X = S61X-F67X = S61X-F68X
 2.658 with sigma of 0.04
 F66X-F67X = F66X-F68X = F67X-F68X
 2.15 with sigma of 0.04
 O62X-O63X = O62X-O64X = O63X-O64X
 2.44 with sigma of 0.04
 C65X-O62X = C65X-O63X = C65X-O64X
 2.58 with sigma of 0.04
 S71X-F76X = S71X-F77X = S71X-F78X
 2.658 with sigma of 0.04
 F76X-F77X = F76X-F78X = F77X-F78X
 2.15 with sigma of 0.04
 O72X-O73X = O72X-O74X = O73X-O74X
 2.44 with sigma of 0.04
 C75X-O72X = C75X-O73X = C75X-O74X
 2.58 with sigma of 0.04
 S81X-F86X = S81X-F87X = S81X-F88X
 2.658 with sigma of 0.04
 F86X-F87X = F86X-F88X = F87X-F88X
 2.15 with sigma of 0.04
 O82X-O83X = O82X-O84X = O83X-O84X
 2.44 with sigma of 0.04
 C85X-O82X = C85X-O83X = C85X-O84X
 2.58 with sigma of 0.04
 S91X-F96X = S91X-F97X = S91X-F98X
 2.658 with sigma of 0.04
 F96X-F97X = F96X-F98X = F97X-F98X
 2.15 with sigma of 0.04
 O92X-O93X = O92X-O94X = O93X-O94X
 2.44 with sigma of 0.04
 C95X-O92X = C95X-O93X = C95X-O94X
 2.58 with sigma of 0.04
3. Uiso/Uaniso restraints and constraints
N11A \\sim C12A \\sim C13A \\sim C14A \\sim C15A \\sim C16A \\sim N21A \\sim
N22A \\sim C23A \\sim C24A \\sim C25A \\sim C26A \\sim N31A \\sim C32A \\sim
C33A \\sim C34A \\sim C35A \\sim C36A \\sim N41A \\sim N42A \\sim C43A \\sim
C44A \\sim C45A \\sim C46A \\sim C50A \\sim C51A \\sim C52A \\sim C53A \\sim
C54A \\sim C55A \\sim C56A \\sim C57A \\sim C58A \\sim C59A \\sim N11B \\sim
C12B \\sim C13B \\sim C14B \\sim C15B \\sim C16B \\sim N21B \\sim N22B \\sim
C23B \\sim C24B \\sim C25B \\sim C26B \\sim N31B \\sim C32B \\sim C33B \\sim
C34B \\sim C35B \\sim C36B \\sim N41B \\sim N42B \\sim C43B \\sim C44B \\sim
C45B \\sim C46B \\sim C50B \\sim C51B \\sim C52B \\sim C53B \\sim C54B \\sim
C55B \\sim C56B \\sim C57B \\sim C58B \\sim C59B \\sim N11C \\sim C12C \\sim
C13C \\sim C14C \\sim C15C \\sim C16C \\sim N21C \\sim N22C \\sim C23C \\sim
C24C \\sim C25C \\sim C26C \\sim N31C \\sim C32C \\sim C33C \\sim C34C \\sim
C35C \\sim C36C \\sim N41C \\sim N42C \\sim C43C \\sim C44C \\sim C45C \\sim
C46C \\sim C50C \\sim C51C \\sim C52C \\sim C53C \\sim C54C \\sim C55C \\sim
C56C \\sim C57C \\sim C58C \\sim C59C \\sim N11D \\sim C12D \\sim C13D \\sim
C14D \\sim C15D \\sim C16D \\sim N21D \\sim N22D \\sim C23D \\sim C24D \\sim
C25D \\sim C26D \\sim N31D \\sim C32D \\sim C33D \\sim C34D \\sim C35D \\sim
C36D \\sim N41D \\sim N42D \\sim C43D \\sim C44D \\sim C45D \\sim C46D \\sim
C50D \\sim C51D \\sim C52D \\sim C53D \\sim C54D \\sim C55D \\sim C56D \\sim
C57D \\sim C58D \\sim C59D \\sim N11E \\sim C12E \\sim C13E \\sim C14E \\sim
C15E \\sim C16E \\sim N21E \\sim N22E \\sim C23E \\sim C24E \\sim C25E \\sim
C26E \\sim N31E \\sim C32E \\sim C33E \\sim C34E \\sim C35E \\sim C36E \\sim
N41E \\sim N42E \\sim C43E \\sim C44E \\sim C45E \\sim C46E \\sim C50E \\sim
C51E \\sim C52E \\sim C53E \\sim C54E \\sim C55E \\sim C56E \\sim C57E \\sim
C58E \\sim C59E \\sim N11F \\sim C12F \\sim C13F \\sim C14F \\sim C15F \\sim
C16F \\sim N21F \\sim N22F \\sim C23F \\sim C24F \\sim C25F \\sim C26F \\sim
N31F \\sim C32F \\sim C33F \\sim C34F \\sim C35F \\sim C36F \\sim N41F \\sim
N42F \\sim C43F \\sim C44F \\sim C45F \\sim C46F \\sim C50F \\sim C51F \\sim
C52F \\sim C53F \\sim C54F \\sim C55F \\sim C56F \\sim C57F \\sim C58F \\sim
C59F \\sim N11G \\sim C12G \\sim C13G \\sim C14G \\sim C15G \\sim C16G \\sim
N21G \\sim N22G \\sim C23G \\sim C24G \\sim C25G \\sim C26G \\sim N31G \\sim
C32G \\sim C33G \\sim C34G \\sim C35G \\sim C36G \\sim N41G \\sim N42G \\sim
C43G \\sim C44G \\sim C45G \\sim C46G \\sim C50G \\sim C51G \\sim C52G \\sim
C53G \\sim C54G \\sim C55G \\sim C56G \\sim C57G \\sim C58G \\sim C59G \\sim
N11H \\sim C12H \\sim C13H \\sim C14H \\sim C15H \\sim C16H \\sim N21H \\sim
N22H \\sim C23H \\sim C24H \\sim C25H \\sim C26H \\sim N31H \\sim C32H \\sim
C33H \\sim C34H \\sim C35H \\sim C36H \\sim N41H \\sim N42H \\sim C43H \\sim
C44H \\sim C45H \\sim C46H \\sim C50H \\sim C51H \\sim C52H \\sim C53H \\sim
C54H \\sim C55H \\sim C56H \\sim C57H \\sim C58H \\sim C59H \\sim S11X \\sim
O12X \\sim O13X \\sim O14X \\sim C15X \\sim F16X \\sim F17X \\sim F18X \\sim
S21X \\sim O22X \\sim O23X \\sim O24X \\sim C25X \\sim F26X \\sim F27X \\sim
F28X \\sim S31X \\sim O32X \\sim O33X \\sim O34X \\sim C35X \\sim F36X \\sim
F37X \\sim F38X \\sim S41X \\sim O42X \\sim O43X \\sim O44X \\sim C45X \\sim
F46X \\sim F47X \\sim F48X \\sim S51X \\sim O52X \\sim O53X \\sim O54X \\sim
C55X \\sim F56X \\sim F57X \\sim F58X \\sim S61X \\sim O63X \\sim O62X \\sim
O64X \\sim C65X \\sim F66X \\sim F67X \\sim F68X \\sim S71X \\sim O74X \\sim
O73X \\sim O72X \\sim C75X \\sim F76X \\sim F77X \\sim F78X \\sim S81X \\sim
O82X \\sim O83X \\sim O84X \\sim C85X \\sim F86X \\sim F87X \\sim F88X \\sim
S91X \\sim O92X \\sim O93X \\sim O94X \\sim C95X \\sim F96X \\sim F97X \\sim
F98X: within 2A with sigma of 0.04 and sigma for terminal atoms of 0.08 within
2A
4. Rigid body (RIGU) restrains
 N11A, C12A, C13A, C14A, C15A, C16A, N21A, N22A, C23A, C24A, C25A, C26A, N31A,
 C32A, C33A, C34A, C35A, C36A, N41A, N42A, C43A, C44A, C45A, C46A, C50A, C51A,
 C52A, C53A, C54A, C55A, C56A, C57A, C58A, C59A, N11B, C12B, C13B, C14B, C15B,
 C16B, N21B, N22B, C23B, C24B, C25B, C26B, N31B, C32B, C33B, C34B, C35B, C36B,
 N41B, N42B, C43B, C44B, C45B, C46B, C50B, C51B, C52B, C53B, C54B, C55B, C56B,
 C57B, C58B, C59B, N11C, C12C, C13C, C14C, C15C, C16C, N21C, N22C, C23C, C24C,
 C25C, C26C, N31C, C32C, C33C, C34C, C35C, C36C, N41C, N42C, C43C, C44C, C45C,
 C46C, C50C, C51C, C52C, C53C, C54C, C55C, C56C, C57C, C58C, C59C, N11D, C12D,
 C13D, C14D, C15D, C16D, N21D, N22D, C23D, C24D, C25D, C26D, N31D, C32D, C33D,
 C34D, C35D, C36D, N41D, N42D, C43D, C44D, C45D, C46D, C50D, C51D, C52D, C53D,
 C54D, C55D, C56D, C57D, C58D, C59D, N11E, C12E, C13E, C14E, C15E, C16E, N21E,
 N22E, C23E, C24E, C25E, C26E, N31E, C32E, C33E, C34E, C35E, C36E, N41E, N42E,
 C43E, C44E, C45E, C46E, C50E, C51E, C52E, C53E, C54E, C55E, C56E, C57E, C58E,
 C59E, N11F, C12F, C13F, C14F, C15F, C16F, N21F, N22F, C23F, C24F, C25F, C26F,
 N31F, C32F, C33F, C34F, C35F, C36F, N41F, N42F, C43F, C44F, C45F, C46F, C50F,
 C51F, C52F, C53F, C54F, C55F, C56F, C57F, C58F, C59F, N11G, C12G, C13G, C14G,
 C15G, C16G, N21G, N22G, C23G, C24G, C25G, C26G, N31G, C32G, C33G, C34G, C35G,
 C36G, N41G, N42G, C43G, C44G, C45G, C46G, C50G, C51G, C52G, C53G, C54G, C55G,
 C56G, C57G, C58G, C59G, N11H, C12H, C13H, C14H, C15H, C16H, N21H, N22H, C23H,
 C24H, C25H, C26H, N31H, C32H, C33H, C34H, C35H, C36H, N41H, N42H, C43H, C44H,
 C45H, C46H, C50H, C51H, C52H, C53H, C54H, C55H, C56H, C57H, C58H, C59H, S11X,
 O12X, O13X, O14X, C15X, F16X, F17X, F18X, S21X, O22X, O23X, O24X, C25X, F26X,
 F27X, F28X, S31X, O32X, O33X, O34X, C35X, F36X, F37X, F38X, S41X, O42X, O43X,
 O44X, C45X, F46X, F47X, F48X, S51X, O52X, O53X, O54X, C55X, F56X, F57X, F58X,
 S61X, O63X, O62X, O64X, C65X, F66X, F67X, F68X, S71X, O74X, O73X, O72X, C75X,
 F76X, F77X, F78X, S81X, O82X, O83X, O84X, C85X, F86X, F87X, F88X, S91X, O92X,
 O93X, O94X, C95X, F96X, F97X, F98X
 with sigma for 1-2 distances of 0.004 and sigma for 1-3 distances of 0.004
5. Others
 Fixed Sof: S11X(0.8) O12X(0.8) O13X(0.8) O14X(0.8) C15X(0.8) F16X(0.8)
 F17X(0.8) F18X(0.8) S21X(0.55) O22X(0.55) O23X(0.55) O24X(0.55) C25X(0.55)
 F26X(0.55) F27X(0.55) F28X(0.55) S31X(0.75) O32X(0.75) O33X(0.75) O34X(0.75)
 C35X(0.75) F36X(0.75) F37X(0.75) F38X(0.75) S41X(0.65) O42X(0.65) O43X(0.65)
 O44X(0.65) C45X(0.65) F46X(0.65) F47X(0.65) F48X(0.65) S51X(0.75) O52X(0.75)
 O53X(0.75) O54X(0.75) C55X(0.75) F56X(0.75) F57X(0.75) F58X(0.75) S61X(0.5)
 O63X(0.5) O62X(0.5) O64X(0.5) C65X(0.5) F66X(0.5) F67X(0.5) F68X(0.5)
 S71X(0.25) O74X(0.25) O73X(0.25) O72X(0.25) C75X(0.25) F76X(0.25) F77X(0.25)
 F78X(0.25) S81X(0.5) O82X(0.5) O83X(0.5) O84X(0.5) C85X(0.5) F86X(0.5)
 F87X(0.5) F88X(0.5) S91X(0.75) O92X(0.75) O93X(0.75) O94X(0.75) C95X(0.75)
 F96X(0.75) F97X(0.75) F98X(0.75)
6.a Secondary CH2 refined with riding coordinates:
 C26A(H26A,H26B), C46A(H46A,H46B), C26B(H26C,H26D), C46B(H46C,H46D), C26C(H26E,
 H26F), C46C(H46E,H46F), C26D(H26G,H26H), C46D(H46G,H46H), C26E(H26I,H26J),
 C46E(H46I,H46J), C26F(H26K,H26L), C46F(H46K,H46L), C26G(H26M,H26N), C46G(H46M,
 H46N), C26H(H26O,H26P), C46H(H46O,H46P)
6.b Aromatic/amide H refined with riding coordinates:
 C15A(H15A), C16A(H16A), C23A(H23A), C24A(H24A), C33A(H33A), C34A(H34A),
 C35A(H35A), C36A(H36A), C43A(H43A), C44A(H44A), C51A(H51A), C52A(H52A),
 C53A(H53A), C56A(H56A), C57A(H57A), C58A(H58A), C13B(H13B), C14B(H14B),
 C15B(H15B), C16B(H16B), C23B(H23B), C24B(H24B), C33B(H33B), C34B(H34B),
 C35B(H35B), C36B(H36B), C43B(H43B), C44B(H44B), C51B(H51B), C52B(H52B),
 C53B(H53B), C56B(H56B), C57B(H57B), C58B(H58B), C13C(H13C), C14C(H14C),
 C15C(H15C), C16C(H16C), C23C(H23C), C24C(H24C), C33C(H33C), C34C(H34C),
 C35C(H35C), C36C(H36C), C43C(H43C), C44C(H44C), C51C(H51C), C52C(H52C),
 C53C(H53C), C56C(H56C), C57C(H57C), C58C(H58C), C13D(H13D), C14D(H14D),
 C15D(H15D), C16D(H16D), C23D(H23D), C24D(H24D), C33D(H33D), C34D(H34D),
 C35D(H35D), C36D(H36D), C43D(H43D), C44D(H44D), C51D(H51D), C52D(H52D),
 C53D(H53D), C56D(H56D), C57D(H57D), C58D(H58D), C13E(H13E), C14E(H14E),
 C15E(H15E), C16E(H16E), C23E(H23E), C24E(H24E), C33E(H33E), C34E(H34E),
 C35E(H35E), C36E(H36E), C43E(H43E), C44E(H44E), C51E(H51E), C52E(H52E),
 C53E(H53E), C56E(H56E), C57E(H57E), C58E(H58E), C13F(H13F), C14F(H14F),
 C15F(H15F), C16F(H16F), C23F(H23F), C24F(H24F), C33F(H33F), C34F(H34F),
 C35F(H35F), C36F(H36F), C43F(H43F), C44F(H44F), C51F(H51F), C52F(H52F),
 C53F(H53F), C56F(H56F), C57F(H57F), C58F(H58F), C13G(H13G), C14G(H14G),
 C15G(H15G), C16G(H16G), C23G(H23G), C24G(H24G), C33G(H33G), C34G(H34G),
 C35G(H35G), C36G(H36G), C43G(H43G), C44G(H44G), C51G(H51G), C52G(H52G),
 C53G(H53G), C56G(H56G), C57G(H57G), C58G(H58G), C13H(H13H), C14H(H14H),
 C15H(H15H), C16H(H16H), C23H(H23H), C24H(H24H), C33H(H33H), C34H(H34H),
 C35H(H35H), C36H(H36H), C43H(H43H), C44H(H44H), C51H(H51H), C52H(H52H),
 C53H(H53H), C56H(H56H), C57H(H57H), C58H(H58H)
;
_olex2_submission_special_instructions 'No special instructions were received'

loop_
_space_group_symop_operation_xyz
'x, y, z'
'-y, x-y, z'
'-x+y, -x, z'
'x+2/3, y+1/3, z+1/3'
'-y+2/3, x-y+1/3, z+1/3'
'-x+y+2/3, -x+1/3, z+1/3'
'x+1/3, y+2/3, z+2/3'
'-y+1/3, x-y+2/3, z+2/3'
'-x+y+1/3, -x+2/3, z+2/3'
'-x, -y, -z'
'y, -x+y, -z'
'x-y, x, -z'
'-x+2/3, -y+1/3, -z+1/3'
'y+2/3, -x+y+1/3, -z+1/3'
'x-y+2/3, x+1/3, -z+1/3'
'-x+1/3, -y+2/3, -z+2/3'
'y+1/3, -x+y+2/3, -z+2/3'
'x-y+1/3, x+2/3, -z+2/3'

loop_
_symmetry_equiv_pos_as_xyz
-y,x-y,z
-x+y,-x,z

loop_
_atom_site_label
_atom_site_type_symbol
_atom_site_fract_x
_atom_site_fract_y
_atom_site_fract_z
_atom_site_U_iso_or_equiv
_atom_site_adp_type
_atom_site_occupancy
_atom_site_site_symmetry_order
_atom_site_calc_flag
_atom_site_refinement_flags_posn
_atom_site_refinement_flags_adp
_atom_site_refinement_flags_occupancy
_atom_site_disorder_assembly
_atom_site_disorder_group
Co1 Co 0.66857(2) 0.65139(2) 0.61244(2) 0.0731(2) Uani 1 1 d . . . . .
Co2 Co 0.70610(2) 0.51398(2) 0.76549(2) 0.0751(2) Uani 1 1 d . . . . .
Co3 Co 0.84686(2) 0.52432(2) 0.57624(3) 0.0942(3) Uani 1 1 d . . . . .
Co4 Co 0.80581(2) 0.65506(2) 0.41684(2) 0.0869(3) Uani 1 1 d . . . . .
Co5 Co 0.65231(2) 0.47438(2) 0.41714(2) 0.0808(3) Uani 1 1 d . . . . .
Co6 Co 0.666667 0.333333 0.57997(3) 0.0730(4) Uani 1 3 d S T P . .
N11A N 0.67465(10) 0.65770(10) 0.55729(13) 0.0809(13) Uani 1 1 d . U . . .
C12A C 0.67186(12) 0.63765(13) 0.53915(15) 0.0810(15) Uani 1 1 d . U . . .
C13A C 0.67449(15) 0.63851(17) 0.50226(17) 0.102(2) Uani 1 1 d . U . . .
C14A C 0.68059(17) 0.66041(18) 0.4852(2) 0.113(2) Uani 1 1 d . U . . .
C15A C 0.68358(18) 0.68106(18) 0.50487(19) 0.118(3) Uani 1 1 d . U . . .
H15A H 0.687914 0.696469 0.493676 0.141 Uiso 1 1 calc R U . . .
C16A C 0.68017(15) 0.67871(15) 0.54047(17) 0.097(2) Uani 1 1 d . U . . .
H16A H 0.681823 0.692587 0.553469 0.117 Uiso 1 1 calc R U . . .
N21A N 0.66339(10) 0.61588(10) 0.59392(13) 0.0829(13) Uani 1 1 d . U . . .
N22A N 0.65405(12) 0.59099(12) 0.60486(15) 0.1000(16) Uani 1 1 d . U . . .
C23A C 0.65089(18) 0.57644(16) 0.5766(2) 0.118(3) Uani 1 1 d . U . . .
H23A H 0.645753 0.559117 0.577283 0.142 Uiso 1 1 calc R U . . .
C24A C 0.65620(17) 0.59045(15) 0.5473(2) 0.113(2) Uani 1 1 d . U . . .
H24A H 0.654667 0.584876 0.523788 0.135 Uiso 1 1 calc R U . . .
C25A C 0.66451(13) 0.61517(13) 0.55900(16) 0.0853(16) Uani 1 1 d . U . . .
C26A C 0.65157(12) 0.58463(14) 0.64160(17) 0.0905(18) Uani 1 1 d . U . . .
H26A H 0.638110 0.567002 0.644680 0.109 Uiso 1 1 calc R U . . .
H26B H 0.646675 0.595432 0.654520 0.109 Uiso 1 1 calc R U . . .
N31A N 0.70699(9) 0.50263(9) 0.81888(12) 0.0779(12) Uani 1 1 d . U . . .
C32A C 0.71167(11) 0.52019(12) 0.84324(16) 0.0783(14) Uani 1 1 d . U . . .
C33A C 0.71115(13) 0.51567(14) 0.87908(16) 0.0875(17) Uani 1 1 d . U . . .
H33A H 0.714557 0.528531 0.895517 0.105 Uiso 1 1 calc R U . . .
C34A C 0.70551(15) 0.49179(15) 0.89019(18) 0.102(2) Uani 1 1 d . U . . .
H34A H 0.705508 0.488325 0.914353 0.123 Uiso 1 1 calc R U . . .
C35A C 0.69987(17) 0.47305(15) 0.86534(19) 0.112(2) Uani 1 1 d . U . . .
H35A H 0.694900 0.456399 0.872258 0.134 Uiso 1 1 calc R U . . .
C36A C 0.70175(14) 0.47952(14) 0.83018(18) 0.0945(19) Uani 1 1 d . U . . .
H36A H 0.699249 0.467216 0.813243 0.113 Uiso 1 1 calc R U . . .
N41A N 0.71765(8) 0.54766(9) 0.79495(12) 0.0699(11) Uani 1 1 d . U . . .
N42A N 0.72393(9) 0.57215(9) 0.79029(12) 0.0750(12) Uani 1 1 d . U . . .
C43A C 0.72745(12) 0.58382(13) 0.82179(16) 0.0811(15) Uani 1 1 d . U . . .
H43A H 0.732194 0.600907 0.825127 0.097 Uiso 1 1 calc R U . . .
C44A C 0.72314(12) 0.56726(12) 0.84712(16) 0.0796(15) Uani 1 1 d . U . . .
H44A H 0.723935 0.570042 0.871593 0.095 Uiso 1 1 calc R U . . .
C45A C 0.71712(10) 0.54467(12) 0.82971(14) 0.0705(13) Uani 1 1 d . U . . .
C46A C 0.72512(11) 0.58231(12) 0.75581(16) 0.0786(15) Uani 1 1 d . U . . .
H46A H 0.731757 0.574639 0.739372 0.094 Uiso 1 1 calc R U . . .
H46B H 0.737175 0.600550 0.756375 0.094 Uiso 1 1 calc R U . . .
C50A C 0.67623(12) 0.58798(11) 0.65695(17) 0.0793(15) Uani 1 1 d . U . . .
C51A C 0.69726(13) 0.59723(12) 0.63670(18) 0.0843(16) Uani 1 1 d . U . . .
H51A H 0.696464 0.601004 0.612853 0.101 Uiso 1 1 calc R U . . .
C52A C 0.71969(13) 0.60116(12) 0.65046(18) 0.0872(17) Uani 1 1 d . U . . .
H52A H 0.734139 0.607742 0.636013 0.105 Uiso 1 1 calc R U . . .
C53A C 0.72134(12) 0.59564(12) 0.68490(17) 0.0827(16) Uani 1 1 d . U . . .
H53A H 0.736932 0.598534 0.693922 0.099 Uiso 1 1 calc R U . . .
C54A C 0.69993(11) 0.58565(11) 0.70711(16) 0.0767(15) Uani 1 1 d . U . . .
C55A C 0.67636(11) 0.58127(10) 0.69250(16) 0.0737(14) Uani 1 1 d . U . . .
C56A C 0.65500(12) 0.57052(11) 0.71410(18) 0.0826(16) Uani 1 1 d . U . . .
H56A H 0.639511 0.568091 0.705362 0.099 Uiso 1 1 calc R U . . .
C57A C 0.65640(12) 0.56344(12) 0.74806(18) 0.0843(16) Uani 1 1 d . U . . .
H57A H 0.641772 0.555899 0.762203 0.101 Uiso 1 1 calc R U . . .
C58A C 0.67910(12) 0.56729(11) 0.76163(16) 0.0762(14) Uani 1 1 d . U . . .
H58A H 0.679673 0.562223 0.784872 0.091 Uiso 1 1 calc R U . . .
C59A C 0.70055(11) 0.57825(11) 0.74197(16) 0.0743(14) Uani 1 1 d . U . . .
N11B N 0.66691(9) 0.50279(10) 0.76949(13) 0.0815(13) Uani 1 1 d . U . . .
C12B C 0.65562(12) 0.50470(12) 0.74055(18) 0.0831(15) Uani 1 1 d . U . . .
C13B C 0.63087(13) 0.49602(13) 0.7374(2) 0.098(2) Uani 1 1 d . U . . .
H13B H 0.623902 0.497420 0.715996 0.118 Uiso 1 1 calc R U . . .
C14B C 0.61545(14) 0.48469(14) 0.7671(2) 0.105(2) Uani 1 1 d . U . . .
H14B H 0.597923 0.478591 0.766126 0.126 Uiso 1 1 calc R U . . .
C15B C 0.62605(14) 0.48281(14) 0.7962(2) 0.101(2) Uani 1 1 d . U . . .
H15B H 0.616017 0.474995 0.816177 0.122 Uiso 1 1 calc R U . . .
C16B C 0.65177(13) 0.49220(13) 0.79762(19) 0.0929(18) Uani 1 1 d . U . . .
H16B H 0.659030 0.491184 0.818997 0.112 Uiso 1 1 calc R U . . .
N21B N 0.69721(9) 0.52428(9) 0.71581(13) 0.0774(12) Uani 1 1 d . U . . .
N22B N 0.70851(9) 0.53521(10) 0.68469(13) 0.0818(13) Uani 1 1 d . U . . .
C23B C 0.69170(13) 0.53424(14) 0.66095(18) 0.0910(18) Uani 1 1 d . U . . .
H23B H 0.695163 0.540559 0.637763 0.109 Uiso 1 1 calc R U . . .
C24B C 0.66826(13) 0.52211(13) 0.67732(18) 0.0900(17) Uani 1 1 d . U . . .
H24B H 0.652527 0.518299 0.667722 0.108 Uiso 1 1 calc R U . . .
C25B C 0.67309(12) 0.51693(12) 0.71047(17) 0.0795(15) Uani 1 1 d . U . . .
C26B C 0.73455(11) 0.54358(12) 0.67815(15) 0.0770(15) Uani 1 1 d . U . . .
H26C H 0.744332 0.552442 0.699158 0.092 Uiso 1 1 calc R U . . .
H26D H 0.740376 0.555835 0.658745 0.092 Uiso 1 1 calc R U . . .
N31B N 0.88546(12) 0.54081(12) 0.58956(18) 0.1008(16) Uani 1 1 d . U . . .
C32B C 0.89091(15) 0.53828(14) 0.6227(2) 0.1003(19) Uani 1 1 d . U . . .
C33B C 0.91582(15) 0.54756(15) 0.6348(2) 0.108(2) Uani 1 1 d . U . . .
H33B H 0.918937 0.545408 0.658444 0.130 Uiso 1 1 calc R U . . .
C34B C 0.93433(17) 0.55908(18) 0.6128(3) 0.129(3) Uani 1 1 d . U . . .
H34B H 0.951044 0.565297 0.620690 0.155 Uiso 1 1 calc R U . . .
C35B C 0.92994(18) 0.56246(18) 0.5776(3) 0.128(3) Uani 1 1 d . U . . .
H35B H 0.943389 0.570854 0.561613 0.154 Uiso 1 1 calc R U . . .
C36B C 0.90604(17) 0.55337(16) 0.5676(2) 0.115(2) Uani 1 1 d . U . . .
H36B H 0.903007 0.555694 0.543989 0.138 Uiso 1 1 calc R U . . .
N41B N 0.84575(11) 0.51748(10) 0.63214(14) 0.0869(13) Uani 1 1 d . U . . .
N42B N 0.82971(11) 0.50372(11) 0.65741(16) 0.0921(14) Uani 1 1 d . U . . .
C43B C 0.84176(16) 0.50247(16) 0.6858(2) 0.111(2) Uani 1 1 d . U . . .
H43B H 0.834230 0.494525 0.707221 0.133 Uiso 1 1 calc R U . . .
C44B C 0.86745(16) 0.51496(15) 0.6782(2) 0.108(2) Uani 1 1 d . U . . .
H44B H 0.880753 0.516571 0.692549 0.129 Uiso 1 1 calc R U . . .
C45B C 0.86894(14) 0.52432(13) 0.6453(2) 0.0917(17) Uani 1 1 d . U . . .
C46B C 0.80275(13) 0.49463(13) 0.65530(18) 0.0878(17) Uani 1 1 d . U . . .
H46C H 0.793787 0.480817 0.672235 0.105 Uiso 1 1 calc R U . . .
H46D H 0.796650 0.487903 0.631621 0.105 Uiso 1 1 calc R U . . .
C50B C 0.74016(12) 0.52321(13) 0.66911(15) 0.0810(15) Uani 1 1 d . U . . .
C51B C 0.72154(12) 0.49930(13) 0.66067(16) 0.0844(16) Uani 1 1 d . U . . .
H51B H 0.704650 0.495703 0.659919 0.101 Uiso 1 1 calc R U . . .
C52B C 0.72680(13) 0.48025(13) 0.65319(16) 0.0883(17) Uani 1 1 d . U . . .
H52B H 0.713602 0.463829 0.647911 0.106 Uiso 1 1 calc R U . . .
C53B C 0.75138(12) 0.48547(12) 0.65353(15) 0.0814(15) Uani 1 1 d . U . . .
H53B H 0.754893 0.472496 0.648065 0.098 Uiso 1 1 calc R U . . .
C54B C 0.77117(13) 0.50924(12) 0.66168(15) 0.0794(15) Uani 1 1 d . U . . .
C55B C 0.76550(12) 0.52893(12) 0.66936(15) 0.0782(14) Uani 1 1 d . U . . .
C56B C 0.78556(12) 0.55354(12) 0.67704(15) 0.0801(15) Uani 1 1 d . U . . .
H56B H 0.782234 0.566865 0.680647 0.096 Uiso 1 1 calc R U . . .
C57B C 0.81018(12) 0.55799(12) 0.67925(16) 0.0829(16) Uani 1 1 d . U . . .
H57B H 0.823375 0.574188 0.685488 0.100 Uiso 1 1 calc R U . . .
C58B C 0.81547(12) 0.53913(13) 0.67247(17) 0.0849(16) Uani 1 1 d . U . . .
H58B H 0.832275 0.542571 0.674358 0.102 Uiso 1 1 calc R U . . .
C59B C 0.79694(12) 0.51539(12) 0.66302(15) 0.0793(15) Uani 1 1 d . U . . .
N11C N 0.84622(15) 0.48837(14) 0.5700(2) 0.120(2) Uani 1 1 d . U . . .
C12C C 0.85421(19) 0.48543(19) 0.5376(3) 0.126(3) Uani 1 1 d . U . . .
C13C C 0.8585(2) 0.4663(2) 0.5294(3) 0.151(3) Uani 1 1 d . U . . .
H13C H 0.864805 0.465617 0.507051 0.181 Uiso 1 1 calc R U . . .
C14C C 0.8534(3) 0.4471(3) 0.5548(4) 0.183(5) Uani 1 1 d . U . . .
H14C H 0.855396 0.433154 0.549793 0.220 Uiso 1 1 calc R U . . .
C15C C 0.8453(2) 0.4504(2) 0.5872(3) 0.157(4) Uani 1 1 d . U . . .
H15C H 0.842014 0.438570 0.605288 0.188 Uiso 1 1 calc R U . . .
C16C C 0.8419(2) 0.47132(17) 0.5938(3) 0.131(3) Uani 1 1 d . U . . .
H16C H 0.836213 0.472957 0.616190 0.157 Uiso 1 1 calc R U . . .
N21C N 0.85509(14) 0.52389(14) 0.52201(17) 0.115(2) Uani 1 1 d . U . . .
N22C N 0.85989(14) 0.53802(14) 0.49363(17) 0.115(2) Uani 1 1 d . U . . .
C23C C 0.8637(2) 0.5264(2) 0.4647(3) 0.160(4) Uani 1 1 d . U . . .
H23C H 0.865946 0.531897 0.441155 0.192 Uiso 1 1 calc R U . . .
C24C C 0.8636(3) 0.5056(2) 0.4769(3) 0.168(4) Uani 1 1 d . U . . .
H24C H 0.866649 0.494155 0.464175 0.201 Uiso 1 1 calc R U . . .
C25C C 0.85803(19) 0.50481(18) 0.5122(2) 0.124(3) Uani 1 1 d . U . . .
C26C C 0.86113(16) 0.56246(15) 0.4941(2) 0.105(2) Uani 1 1 d . U . . .
H26E H 0.871752 0.572633 0.474386 0.126 Uiso 1 1 calc R U . . .
H26F H 0.869432 0.571257 0.515959 0.126 Uiso 1 1 calc R U . . .
N31C N 0.81060(11) 0.69008(10) 0.43316(14) 0.0877(14) Uani 1 1 d . U . . .
C32C C 0.80838(14) 0.69229(13) 0.46778(16) 0.0924(18) Uani 1 1 d . U . . .
C33C C 0.81180(14) 0.71476(14) 0.48262(19) 0.0936(18) Uani 1 1 d . U . . .
H33C H 0.810908 0.716430 0.507153 0.112 Uiso 1 1 calc R U . . .
C34C C 0.81651(15) 0.73440(14) 0.4601(2) 0.102(2) Uani 1 1 d . U . . .
H34C H 0.819565 0.750073 0.469005 0.122 Uiso 1 1 calc R U . . .
C35C C 0.81666(16) 0.73055(14) 0.4241(2) 0.105(2) Uani 1 1 d . U . . .
H35C H 0.818587 0.743245 0.408261 0.126 Uiso 1 1 calc R U . . .
C36C C 0.81409(16) 0.70896(13) 0.4120(2) 0.101(2) Uani 1 1 d . U . . .
H36C H 0.814769 0.706939 0.387522 0.122 Uiso 1 1 calc R U . . .
N41C N 0.79796(11) 0.64929(11) 0.47379(14) 0.0901(14) Uani 1 1 d . U . . .
N42C N 0.79104(13) 0.63206(12) 0.49977(15) 0.1016(17) Uani 1 1 d . U . . .
C43C C 0.79024(16) 0.64177(17) 0.53049(19) 0.108(2) Uani 1 1 d . U . . .
H43C H 0.785661 0.633085 0.552140 0.130 Uiso 1 1 calc R U . . .
C44C C 0.79724(15) 0.66673(16) 0.52546(18) 0.100(2) Uani 1 1 d . U . . .
H44C H 0.798395 0.678518 0.542414 0.121 Uiso 1 1 calc R U . . .
C45C C 0.80219(14) 0.67053(14) 0.48985(18) 0.0915(17) Uani 1 1 d . U . . .
C46C C 0.78806(15) 0.60753(14) 0.49463(19) 0.0993(19) Uani 1 1 d . U . . .
H46E H 0.781510 0.601704 0.470802 0.119 Uiso 1 1 calc R U . . .
H46F H 0.775414 0.595748 0.511383 0.119 Uiso 1 1 calc R U . . .
C50C C 0.83564(15) 0.56117(13) 0.49148(15) 0.0896(16) Uani 1 1 d . U . . .
C51C C 0.81419(16) 0.53889(15) 0.48556(17) 0.102(2) Uani 1 1 d . U . . .
H51C H 0.814744 0.523845 0.482791 0.122 Uiso 1 1 calc R U . . .
C52C C 0.79093(16) 0.53868(14) 0.48361(19) 0.104(2) Uani 1 1 d . U . . .
H52C H 0.776060 0.523257 0.479014 0.125 Uiso 1 1 calc R U . . .
C53C C 0.78911(15) 0.56066(14) 0.48828(17) 0.0977(19) Uani 1 1 d . U . . .
H53C H 0.773407 0.560068 0.487437 0.117 Uiso 1 1 calc R U . . .
C54C C 0.81170(14) 0.58342(12) 0.49423(16) 0.0871(16) Uani 1 1 d . U . . .
C55C C 0.83484(14) 0.58381(12) 0.49622(16) 0.0861(16) Uani 1 1 d . U . . .
C56C C 0.85724(14) 0.60677(13) 0.50285(17) 0.0922(18) Uani 1 1 d . U . . .
H56C H 0.872807 0.607074 0.503474 0.111 Uiso 1 1 calc R U . . .
C57C C 0.85674(16) 0.62825(15) 0.50830(18) 0.102(2) Uani 1 1 d . U . . .
H57C H 0.871885 0.643346 0.513152 0.122 Uiso 1 1 calc R U . . .
C58C C 0.83353(15) 0.62841(13) 0.50680(17) 0.0934(18) Uani 1 1 d . U . . .
H58C H 0.833320 0.643497 0.511083 0.112 Uiso 1 1 calc R U . . .
C59C C 0.81150(14) 0.60662(13) 0.49912(16) 0.0867(16) Uani 1 1 d . U . . .
N11D N 0.81365(14) 0.66481(12) 0.36181(15) 0.1027(17) Uani 1 1 d . U . . .
C12D C 0.79372(18) 0.66001(15) 0.34238(19) 0.107(2) Uani 1 1 d . U . . .
C13D C 0.7958(2) 0.6650(2) 0.3066(2) 0.134(3) Uani 1 1 d . U . . .
H13D H 0.781465 0.661427 0.293019 0.161 Uiso 1 1 calc R U . . .
C14D C 0.8187(2) 0.6751(3) 0.2917(3) 0.167(4) Uani 1 1 d . U . . .
H14D H 0.820497 0.678728 0.267384 0.200 Uiso 1 1 calc R U . . .
C15D C 0.8394(2) 0.6802(2) 0.3110(3) 0.163(4) Uani 1 1 d . U . . .
H15D H 0.855501 0.687491 0.300515 0.195 Uiso 1 1 calc R U . . .
C16D C 0.83619(18) 0.67445(17) 0.3461(2) 0.118(2) Uani 1 1 d . U . . .
H16D H 0.850320 0.677385 0.359675 0.142 Uiso 1 1 calc R U . . .
N21D N 0.76940(12) 0.64453(11) 0.39516(14) 0.0923(15) Uani 1 1 d . U . . .
N22D N 0.74484(12) 0.63418(12) 0.40516(14) 0.0959(15) Uani 1 1 d . U . . .
C23D C 0.72943(18) 0.63157(18) 0.37765(19) 0.116(2) Uani 1 1 d . U . . .
H23D H 0.711730 0.624411 0.378138 0.139 Uiso 1 1 calc R U . . .
C24D C 0.74548(19) 0.6418(2) 0.3484(2) 0.127(3) Uani 1 1 d . U . . .
H24D H 0.740772 0.643232 0.325218 0.152 Uiso 1 1 calc R U . . .
C25D C 0.76991(16) 0.64945(16) 0.36062(17) 0.0998(19) Uani 1 1 d . U . . .
C26D C 0.73781(15) 0.62800(14) 0.44095(16) 0.0925(18) Uani 1 1 d . U . . .
H26G H 0.748383 0.621880 0.451638 0.111 Uiso 1 1 calc R U . . .
H26H H 0.720155 0.614287 0.442134 0.111 Uiso 1 1 calc R U . . .
N31D N 0.66602(9) 0.64404(10) 0.66709(12) 0.0758(12) Uani 1 1 d . U . . .
C32D C 0.68765(11) 0.64856(12) 0.68298(14) 0.0737(14) Uani 1 1 d . U . . .
C33D C 0.68812(13) 0.64151(12) 0.71724(15) 0.0829(16) Uani 1 1 d . U . . .
H33D H 0.703109 0.643691 0.727556 0.099 Uiso 1 1 calc R U . . .
C34D C 0.66507(14) 0.63080(14) 0.73643(17) 0.0947(19) Uani 1 1 d . U . . .
H34D H 0.664512 0.625801 0.760027 0.114 Uiso 1 1 calc R U . . .
C35D C 0.64456(14) 0.62793(14) 0.72097(16) 0.0960(19) Uani 1 1 d . U . . .
H35D H 0.629324 0.621102 0.733743 0.115 Uiso 1 1 calc R U . . .
C36D C 0.64505(13) 0.63471(14) 0.68669(16) 0.0908(18) Uani 1 1 d . U . . .
H36D H 0.630136 0.632766 0.676446 0.109 Uiso 1 1 calc R U . . .
N41D N 0.70768(9) 0.66620(9) 0.62779(11) 0.0687(11) Uani 1 1 d . U . . .
N42D N 0.73118(9) 0.67840(9) 0.61522(12) 0.0731(11) Uani 1 1 d . U . . .
C43D C 0.74779(12) 0.68024(12) 0.64012(17) 0.0805(15) Uani 1 1 d . U . . .
H43D H 0.765452 0.688196 0.637358 0.097 Uiso 1 1 calc R U . . .
C44D C 0.73513(11) 0.66902(12) 0.66896(17) 0.0794(15) Uani 1 1 d . U . . .
H44D H 0.741826 0.667222 0.690397 0.095 Uiso 1 1 calc R U . . .
C45D C 0.70957(11) 0.66030(11) 0.66118(14) 0.0707(13) Uani 1 1 d . U . . .
C46D C 0.73707(13) 0.68539(12) 0.57855(15) 0.0802(16) Uani 1 1 d . U . . .
H46G H 0.754318 0.699850 0.576851 0.096 Uiso 1 1 calc R U . . .
H46H H 0.725472 0.690762 0.569380 0.096 Uiso 1 1 calc R U . . .
C50D C 0.74073(13) 0.65092(13) 0.46223(17) 0.0861(16) Uani 1 1 d . U . . .
C51D C 0.74680(14) 0.67285(14) 0.44754(16) 0.0898(18) Uani 1 1 d . U . . .
H51D H 0.749150 0.674818 0.422991 0.108 Uiso 1 1 calc R U . . .
C52D C 0.74975(13) 0.69289(13) 0.46781(17) 0.0854(17) Uani 1 1 d . U . . .
H52D H 0.754723 0.708561 0.456973 0.102 Uiso 1 1 calc R U . . .
C53D C 0.74565(12) 0.69049(12) 0.50267(16) 0.0784(15) Uani 1 1 d . U . . .
H53D H 0.746876 0.704229 0.515562 0.094 Uiso 1 1 calc R U . . .
C54D C 0.73957(12) 0.66788(11) 0.52045(16) 0.0767(14) Uani 1 1 d . U . . .
C55D C 0.73649(12) 0.64696(12) 0.49920(16) 0.0790(15) Uani 1 1 d . U . . .
C56D C 0.72994(14) 0.62414(13) 0.51647(18) 0.0911(18) Uani 1 1 d . U . . .
H56D H 0.727598 0.610168 0.503039 0.109 Uiso 1 1 calc R U . . .
C57D C 0.72699(15) 0.62172(14) 0.55069(18) 0.097(2) Uani 1 1 d . U . . .
H57D H 0.722954 0.606219 0.561319 0.116 Uiso 1 1 calc R U . . .
C58D C 0.72974(13) 0.64182(12) 0.57179(17) 0.0862(17) Uani 1 1 d . U . . .
H58D H 0.727920 0.639831 0.596404 0.103 Uiso 1 1 calc R U . . .
C59D C 0.73513(12) 0.66459(12) 0.55647(16) 0.0784(15) Uani 1 1 d . U . . .
N11E N 0.97021(11) 0.85625(10) 0.58665(13) 0.0876(14) Uani 1 1 d . U . . .
C12E C 0.95053(14) 0.86056(13) 0.58862(15) 0.0872(16) Uani 1 1 d . U . . .
C13E C 0.95355(17) 0.88392(14) 0.59428(17) 0.102(2) Uani 1 1 d . U . . .
H13E H 0.939467 0.886255 0.595963 0.123 Uiso 1 1 calc R U . . .
C14E C 0.9778(2) 0.90409(16) 0.5975(2) 0.121(2) Uani 1 1 d . U . . .
H14E H 0.980658 0.920678 0.599418 0.145 Uiso 1 1 calc R U . . .
C15E C 0.99822(19) 0.89969(16) 0.5978(2) 0.117(2) Uani 1 1 d . U . . .
H15E H 1.014823 0.912779 0.602359 0.141 Uiso 1 1 calc R U . . .
C16E C 0.99301(16) 0.87575(14) 0.59121(19) 0.103(2) Uani 1 1 d . U . . .
H16E H 1.006751 0.872857 0.589805 0.124 Uiso 1 1 calc R U . . .
N21E N 0.92440(10) 0.81623(10) 0.57672(12) 0.0775(12) Uani 1 1 d . U . . .
N22E N 0.89924(10) 0.79967(10) 0.57352(14) 0.0858(13) Uani 1 1 d . U . . .
C23E C 0.88540(15) 0.81111(15) 0.57764(17) 0.0944(18) Uani 1 1 d . U . . .
H23E H 0.867670 0.803398 0.576319 0.113 Uiso 1 1 calc R U . . .
C24E C 0.90213(15) 0.83613(15) 0.58413(17) 0.0941(18) Uani 1 1 d . U . . .
H24E H 0.898239 0.848995 0.588398 0.113 Uiso 1 1 calc R U . . .
C25E C 0.92573(14) 0.83857(13) 0.58312(16) 0.0841(15) Uani 1 1 d . U . . .
C26E C 0.89001(12) 0.77350(12) 0.56491(16) 0.0806(15) Uani 1 1 d . U . . .
H26I H 0.873268 0.763254 0.575655 0.097 Uiso 1 1 calc R U . . .
H26J H 0.901340 0.768293 0.575552 0.097 Uiso 1 1 calc R U . . .
N31E N 0.80134(11) 0.61929(10) 0.40770(14) 0.0895(14) Uani 1 1 d . U . . .
C32E C 0.82210(14) 0.61705(13) 0.41153(16) 0.0866(16) Uani 1 1 d . U . . .
C33E C 0.82149(14) 0.59414(13) 0.40867(17) 0.0902(17) Uani 1 1 d . U . . .
H33E H 0.836219 0.593026 0.411515 0.108 Uiso 1 1 calc R U . . .
C34E C 0.79840(16) 0.57297(14) 0.40149(19) 0.0996(19) Uani 1 1 d . U . . .
H34E H 0.796946 0.556872 0.401057 0.120 Uiso 1 1 calc R U . . .
C35E C 0.77801(16) 0.57533(14) 0.39512(19) 0.100(2) Uani 1 1 d . U . . .
H35E H 0.762773 0.561160 0.387808 0.120 Uiso 1 1 calc R U . . .
C36E C 0.77925(14) 0.59801(13) 0.39917(18) 0.0928(18) Uani 1 1 d . U . . .
H36E H 0.764515 0.599079 0.396013 0.111 Uiso 1 1 calc R U . . .
N41E N 0.84309(11) 0.66145(11) 0.42294(14) 0.0913(14) Uani 1 1 d . U . . .
N42E N 0.86730(13) 0.68099(11) 0.42501(16) 0.1016(16) Uani 1 1 d . U . . .
C43E C 0.88373(17) 0.67249(17) 0.4224(2) 0.119(2) Uani 1 1 d . U . . .
H43E H 0.901467 0.682259 0.424011 0.143 Uiso 1 1 calc R U . . .
C44E C 0.86951(15) 0.64645(15) 0.4168(2) 0.105(2) Uani 1 1 d . U . . .
H44E H 0.875625 0.635206 0.413130 0.126 Uiso 1 1 calc R U . . .
C45E C 0.84558(14) 0.64088(13) 0.41777(17) 0.0915(17) Uani 1 1 d . U . . .
C46E C 0.87345(16) 0.70657(13) 0.43178(19) 0.107(2) Uani 1 1 d . U . . .
H46I H 0.861306 0.709834 0.419285 0.129 Uiso 1 1 calc R U . . .
H46J H 0.890300 0.718055 0.422137 0.129 Uiso 1 1 calc R U . . .
C50E C 0.88791(10) 0.76772(12) 0.52629(16) 0.0733(14) Uani 1 1 d . U . . .
C51E C 0.89317(11) 0.78574(13) 0.50210(16) 0.0810(15) Uani 1 1 d . U . . .
H51E H 0.897677 0.802228 0.509291 0.097 Uiso 1 1 calc R U . . .
C52E C 0.89193(12) 0.77991(13) 0.46560(17) 0.0819(15) Uani 1 1 d . U . . .
H52E H 0.895922 0.792662 0.448714 0.098 Uiso 1 1 calc R U . . .
C53E C 0.88513(12) 0.75648(12) 0.45516(17) 0.0826(16) Uani 1 1 d . U . . .
H53E H 0.884378 0.753043 0.430879 0.099 Uiso 1 1 calc R U . . .
C54E C 0.87902(11) 0.73667(12) 0.47941(16) 0.0769(14) Uani 1 1 d . U . . .
C55E C 0.88053(10) 0.74284(12) 0.51666(15) 0.0744(14) Uani 1 1 d . U . . .
C56E C 0.87494(12) 0.72351(13) 0.54042(17) 0.0844(16) Uani 1 1 d . U . . .
H56E H 0.874810 0.726893 0.564596 0.101 Uiso 1 1 calc R U . . .
C57E C 0.86966(13) 0.70007(14) 0.53075(19) 0.0940(18) Uani 1 1 d . U . . .
H57E H 0.866402 0.687661 0.547895 0.113 Uiso 1 1 calc R U . . .
C58E C 0.86910(14) 0.69454(14) 0.4952(2) 0.0997(19) Uani 1 1 d . U . . .
H58E H 0.865836 0.678349 0.488378 0.120 Uiso 1 1 calc R U . . .
C59E C 0.87325(12) 0.71239(13) 0.46943(18) 0.0900(17) Uani 1 1 d . U . . .
N11F N 0.62792(11) 0.63618(12) 0.60474(12) 0.0864(14) Uani 1 1 d . U . . .
C12F C 0.62090(13) 0.65313(15) 0.60554(17) 0.0906(17) Uani 1 1 d . U . . .
C13F C 0.59536(15) 0.6462(2) 0.5996(2) 0.119(3) Uani 1 1 d . U . . .
H13F H 0.589939 0.658118 0.601947 0.142 Uiso 1 1 calc R U . . .
C14F C 0.57893(16) 0.6219(2) 0.5904(2) 0.126(3) Uani 1 1 d . U . . .
H14F H 0.562140 0.617445 0.585067 0.151 Uiso 1 1 calc R U . . .
C15F C 0.58559(15) 0.6037(2) 0.58851(19) 0.113(2) Uani 1 1 d . U . . .
H15F H 0.574087 0.586742 0.582735 0.135 Uiso 1 1 calc R U . . .
C16F C 0.61149(12) 0.61270(16) 0.59608(17) 0.0933(18) Uani 1 1 d . U . . .
H16F H 0.617318 0.601061 0.594816 0.112 Uiso 1 1 calc R U . . .
N21F N 0.66440(11) 0.68401(12) 0.61731(13) 0.0845(13) Uani 1 1 d . U . . .
N22F N 0.67804(12) 0.70819(12) 0.62289(15) 0.0937(15) Uani 1 1 d . U . . .
C23F C 0.6627(2) 0.71834(18) 0.6231(2) 0.120(3) Uani 1 1 d . U . . .
H23F H 0.667830 0.735354 0.628011 0.144 Uiso 1 1 calc R U . . .
C24F C 0.63975(19) 0.7008(2) 0.6153(3) 0.126(3) Uani 1 1 d . U . . .
H24F H 0.625634 0.702891 0.611707 0.151 Uiso 1 1 calc R U . . .
C25F C 0.64043(15) 0.67889(17) 0.61356(18) 0.0971(18) Uani 1 1 d . U . . .
C26F C 0.70523(14) 0.72045(14) 0.62739(16) 0.0918(18) Uani 1 1 d . U . . .
H26K H 0.712772 0.738448 0.621545 0.110 Uiso 1 1 calc R U . . .
H26L H 0.712035 0.712971 0.610906 0.110 Uiso 1 1 calc R U . . .
N31F N 0.85913(12) 0.82328(12) 0.76482(15) 0.1009(16) Uani 1 1 d . U . . .
C32F C 0.86725(14) 0.80740(16) 0.75990(17) 0.0944(17) Uani 1 1 d . U . . .
C33F C 0.89239(14) 0.81467(17) 0.76094(16) 0.103(2) Uani 1 1 d . U . . .
H33F H 0.897830 0.802892 0.757266 0.124 Uiso 1 1 calc R U . . .
C34F C 0.91030(16) 0.84094(19) 0.76781(17) 0.111(2) Uani 1 1 d . U . . .
H34F H 0.927877 0.847275 0.767565 0.133 Uiso 1 1 calc R U . . .
C35F C 0.90049(17) 0.85567(19) 0.7745(2) 0.117(2) Uani 1 1 d . U . . .
H35F H 0.911626 0.872491 0.781408 0.140 Uiso 1 1 calc R U . . .
C36F C 0.87538(16) 0.84803(16) 0.7721(2) 0.113(2) Uani 1 1 d . U . . .
H36F H 0.869512 0.859513 0.775428 0.136 Uiso 1 1 calc R U . . .
N41F N 0.82387(10) 0.77581(11) 0.75445(12) 0.0819(13) Uani 1 1 d . U . . .
N42F N 0.81051(11) 0.75039(11) 0.75061(13) 0.0832(13) Uani 1 1 d . U . . .
C43F C 0.82536(14) 0.74080(14) 0.74662(17) 0.0902(17) Uani 1 1 d . U . . .
H43F H 0.820054 0.723622 0.742796 0.108 Uiso 1 1 calc R U . . .
C44F C 0.84971(15) 0.75990(15) 0.74893(17) 0.0941(18) Uani 1 1 d . U . . .
H44F H 0.864486 0.758733 0.747501 0.113 Uiso 1 1 calc R U . . .
C45F C 0.84803(13) 0.78131(14) 0.75383(16) 0.0841(15) Uani 1 1 d . U . . .
C46F C 0.78337(13) 0.73675(13) 0.74812(16) 0.0863(16) Uani 1 1 d . U . . .
H46K H 0.776541 0.744224 0.764570 0.104 Uiso 1 1 calc R U . . .
H46L H 0.777069 0.719174 0.755397 0.104 Uiso 1 1 calc R U . . .
C50F C 0.71277(13) 0.71796(12) 0.66458(16) 0.0854(16) Uani 1 1 d . U . . .
C51F C 0.69661(14) 0.70764(13) 0.69132(17) 0.0894(17) Uani 1 1 d . U . . .
H51F H 0.679303 0.701596 0.687256 0.107 Uiso 1 1 calc R U . . .
C52F C 0.70431(14) 0.70548(13) 0.72485(17) 0.0919(18) Uani 1 1 d . U . . .
H52F H 0.692356 0.697624 0.742980 0.110 Uiso 1 1 calc R U . . .
C53F C 0.72964(13) 0.71495(12) 0.73127(16) 0.0863(16) Uani 1 1 d . U . . .
H53F H 0.734835 0.713403 0.754037 0.104 Uiso 1 1 calc R U . . .
C54F C 0.74772(12) 0.72669(12) 0.70524(15) 0.0774(14) Uani 1 1 d . U . . .
C55F C 0.73936(13) 0.72834(12) 0.67073(15) 0.0796(15) Uani 1 1 d . U . . .
C56F C 0.75714(14) 0.73930(11) 0.64366(16) 0.0832(16) Uani 1 1 d . U . . .
H56F H 0.751804 0.740623 0.620888 0.100 Uiso 1 1 calc R U . . .
C57F C 0.78204(14) 0.74805(12) 0.65000(16) 0.0850(16) Uani 1 1 d . U . . .
H57F H 0.793797 0.755226 0.631482 0.102 Uiso 1 1 calc R U . . .
C58F C 0.79034(14) 0.74656(12) 0.68324(16) 0.0874(17) Uani 1 1 d . U . . .
H58F H 0.807601 0.752199 0.686961 0.105 Uiso 1 1 calc R U . . .
C59F C 0.77355(13) 0.73685(12) 0.71127(15) 0.0811(15) Uani 1 1 d . U . . .
N11G N 0.61998(10) 0.46621(10) 0.38715(13) 0.0797(13) Uani 1 1 d . U . . .
C12G C 0.59825(12) 0.44809(13) 0.39949(16) 0.0822(16) Uani 1 1 d . U . . .
C13G C 0.57522(13) 0.44069(14) 0.38255(19) 0.0940(19) Uani 1 1 d . U . . .
H13G H 0.559884 0.427375 0.391282 0.113 Uiso 1 1 calc R U . . .
C14G C 0.57598(15) 0.45384(15) 0.35235(19) 0.098(2) Uani 1 1 d . U . . .
H14G H 0.560857 0.449794 0.340538 0.118 Uiso 1 1 calc R U . . .
C15G C 0.59764(15) 0.47189(15) 0.34016(19) 0.100(2) Uani 1 1 d . U . . .
H15G H 0.598114 0.480682 0.319536 0.120 Uiso 1 1 calc R U . . .
C16G C 0.61998(14) 0.47797(14) 0.35792(19) 0.0948(19) Uani 1 1 d . U . . .
H16G H 0.635479 0.490807 0.348843 0.114 Uiso 1 1 calc R U . . .
N21G N 0.62166(10) 0.44348(10) 0.44490(13) 0.0856(14) Uani 1 1 d . U . . .
N22G N 0.61748(12) 0.43177(14) 0.47616(15) 0.113(2) Uani 1 1 d . U . . .
C23G C 0.59290(16) 0.4168(2) 0.4820(2) 0.130(3) Uani 1 1 d . U . . .
H23G H 0.585536 0.406308 0.501724 0.156 Uiso 1 1 calc R U . . .
C24G C 0.58037(16) 0.41936(18) 0.4542(2) 0.130(3) Uani 1 1 d . U . . .
H24G H 0.562764 0.411433 0.450858 0.156 Uiso 1 1 calc R U . . .
C25G C 0.59951(13) 0.43645(14) 0.43175(18) 0.0918(18) Uani 1 1 d . U . . .
C26G C 0.63794(14) 0.43223(15) 0.49778(18) 0.0987(19) Uani 1 1 d . U . . .
H26M H 0.652357 0.449555 0.498037 0.118 Uiso 1 1 calc R U . . .
H26N H 0.631878 0.427726 0.522087 0.118 Uiso 1 1 calc R U . . .
N31G N 0.69154(10) 0.32605(10) 0.61157(13) 0.0801(13) Uani 1 1 d . U . . .
C32G C 0.71675(12) 0.34120(12) 0.60372(15) 0.0805(15) Uani 1 1 d . U . . .
C33G C 0.73556(13) 0.33979(13) 0.62230(17) 0.0847(16) Uani 1 1 d . U . . .
H33G H 0.752747 0.350391 0.616696 0.102 Uiso 1 1 calc R U . . .
C34G C 0.72838(15) 0.32254(14) 0.64900(19) 0.0989(19) Uani 1 1 d . U . . .
H34G H 0.740680 0.321208 0.662282 0.119 Uiso 1 1 calc R U . . .
C35G C 0.70320(16) 0.30719(15) 0.6564(2) 0.108(2) Uani 1 1 d . U . . .
H35G H 0.698101 0.294897 0.674243 0.129 Uiso 1 1 calc R U . . .
C36G C 0.68568(14) 0.30983(13) 0.63777(18) 0.0964(19) Uani 1 1 d . U . . .
H36G H 0.668523 0.299591 0.643819 0.116 Uiso 1 1 calc R U . . .
N41G N 0.70303(9) 0.35602(9) 0.55511(12) 0.0748(12) Uani 1 1 d . U . . .
N42G N 0.71388(10) 0.37257(10) 0.52878(13) 0.0832(13) Uani 1 1 d . U . . .
C43G C 0.73923(14) 0.38417(14) 0.53119(18) 0.0950(18) Uani 1 1 d . U . . .
H43G H 0.750852 0.396291 0.515382 0.114 Uiso 1 1 calc R U . . .
C44G C 0.74515(13) 0.37534(13) 0.56043(18) 0.0878(16) Uani 1 1 d . U . . .
H44G H 0.761310 0.380200 0.569459 0.105 Uiso 1 1 calc R U . . .
C45G C 0.72213(12) 0.35773(11) 0.57368(15) 0.0757(14) Uani 1 1 d . U . . .
C46G C 0.69945(14) 0.37648(13) 0.50352(16) 0.0897(17) Uani 1 1 d . U . . .
H46M H 0.684002 0.360344 0.498818 0.108 Uiso 1 1 calc R U . . .
H46N H 0.709108 0.382111 0.481487 0.108 Uiso 1 1 calc R U . . .
C50G C 0.64658(14) 0.41545(13) 0.48574(17) 0.0921(17) Uani 1 1 d . U . . .
C51G C 0.63577(14) 0.39929(14) 0.45759(18) 0.0993(19) Uani 1 1 d . U . . .
H51G H 0.622025 0.399036 0.445955 0.119 Uiso 1 1 calc R U . . .
C52G C 0.64421(15) 0.38351(13) 0.44578(19) 0.100(2) Uani 1 1 d . U . . .
H52G H 0.637052 0.373333 0.425711 0.119 Uiso 1 1 calc R U . . .
C53G C 0.66323(14) 0.38301(13) 0.46393(16) 0.0940(19) Uani 1 1 d . U . . .
H53G H 0.669292 0.372402 0.456040 0.113 Uiso 1 1 calc R U . . .
C54G C 0.67389(12) 0.39776(11) 0.49376(16) 0.0817(15) Uani 1 1 d . U . . .
C55G C 0.66652(12) 0.41450(12) 0.50458(16) 0.0822(15) Uani 1 1 d . U . . .
C56G C 0.67718(13) 0.42988(12) 0.53529(16) 0.0848(16) Uani 1 1 d . U . . .
H56G H 0.671571 0.440949 0.542800 0.102 Uiso 1 1 calc R U . . .
C57G C 0.69534(12) 0.42826(12) 0.55326(16) 0.0835(16) Uani 1 1 d . U . . .
H57G H 0.703302 0.439063 0.572535 0.100 Uiso 1 1 calc R U . . .
C58G C 0.70245(12) 0.41058(11) 0.54340(16) 0.0795(15) Uani 1 1 d . U . . .
H58G H 0.714493 0.408967 0.556921 0.095 Uiso 1 1 calc R U . . .
C59G C 0.69219(12) 0.39577(12) 0.51462(15) 0.0807(15) Uani 1 1 d . U . . .
N11H N 0.48063(11) 0.31295(13) 0.21524(19) 0.1088(19) Uani 1 1 d . U . . .
C12H C 0.46928(18) 0.32484(19) 0.2247(3) 0.134(3) Uani 1 1 d . U . . .
C13H C 0.4462(2) 0.3215(3) 0.2077(4) 0.186(5) Uani 1 1 d . U . . .
H13H H 0.437233 0.329320 0.215810 0.224 Uiso 1 1 calc R U . . .
C14H C 0.4390(3) 0.3057(3) 0.1784(4) 0.192(5) Uani 1 1 d . U . . .
H14H H 0.424484 0.302812 0.165856 0.230 Uiso 1 1 calc R U . . .
C15H C 0.4516(2) 0.2943(2) 0.1671(3) 0.157(4) Uani 1 1 d . U . . .
H15H H 0.446517 0.283907 0.146949 0.189 Uiso 1 1 calc R U . . .
C16H C 0.47333(17) 0.29896(17) 0.1873(2) 0.120(3) Uani 1 1 d . U . . .
H16H H 0.482767 0.291437 0.179879 0.144 Uiso 1 1 calc R U . . .
N21H N 0.49724(11) 0.34145(11) 0.27290(17) 0.1017(17) Uani 1 1 d . U . . .
N22H N 0.50172(12) 0.35699(13) 0.3006(2) 0.116(2) Uani 1 1 d . U . . .
C23H C 0.48747(18) 0.36819(19) 0.2981(3) 0.138(3) Uani 1 1 d . U . . .
H23H H 0.488430 0.381185 0.312573 0.165 Uiso 1 1 calc R U . . .
C24H C 0.4713(2) 0.3567(2) 0.2703(3) 0.154(4) Uani 1 1 d . U . . .
H24H H 0.457938 0.359168 0.262868 0.184 Uiso 1 1 calc R U . . .
C25H C 0.47836(16) 0.34160(17) 0.2562(3) 0.126(3) Uani 1 1 d . U . . .
C26H C 0.52205(14) 0.36214(14) 0.3254(2) 0.103(2) Uani 1 1 d . U . . .
H26O H 0.522739 0.346573 0.328956 0.123 Uiso 1 1 calc R U . . .
H26P H 0.518119 0.366954 0.348174 0.123 Uiso 1 1 calc R U . . .
N31H N 0.68289(10) 0.47747(10) 0.44622(14) 0.0862(14) Uani 1 1 d . U . . .
C32H C 0.69240(12) 0.46291(11) 0.43604(16) 0.0802(15) Uani 1 1 d . U . . .
C33H C 0.71150(13) 0.46242(13) 0.45347(17) 0.0886(17) Uani 1 1 d . U . . .
H33H H 0.717356 0.451588 0.445783 0.106 Uiso 1 1 calc R U . . .
C34H C 0.72232(13) 0.47757(13) 0.48217(18) 0.0939(18) Uani 1 1 d . U . . .
H34H H 0.735367 0.477054 0.494703 0.113 Uiso 1 1 calc R U . . .
C35H C 0.71397(15) 0.49316(15) 0.49209(19) 0.100(2) Uani 1 1 d . U . . .
H35H H 0.721553 0.504440 0.511024 0.120 Uiso 1 1 calc R U . . .
C36H C 0.69435(15) 0.49235(14) 0.47425(19) 0.100(2) Uani 1 1 d . U . . .
H36H H 0.688277 0.502974 0.482043 0.120 Uiso 1 1 calc R U . . .
N41H N 0.66392(9) 0.45158(9) 0.38710(12) 0.0749(12) Uani 1 1 d . U . . .
N42H N 0.65936(10) 0.43784(10) 0.35743(13) 0.0820(13) Uani 1 1 d . U . . .
C43H C 0.67338(13) 0.42647(13) 0.35617(19) 0.0923(18) Uani 1 1 d . U . . .
H43H H 0.673426 0.416070 0.337903 0.111 Uiso 1 1 calc R U . . .
C44H C 0.68728(12) 0.43270(12) 0.38575(18) 0.0855(16) Uani 1 1 d . U . . .
H44H H 0.698516 0.427177 0.392780 0.103 Uiso 1 1 calc R U . . .
C45H C 0.68160(11) 0.44893(11) 0.40365(16) 0.0761(14) Uani 1 1 d . U . . .
C46H C 0.63911(12) 0.43403(12) 0.33305(16) 0.0831(16) Uani 1 1 d . U . . .
H46O H 0.643138 0.430405 0.309502 0.100 Uiso 1 1 calc R U . . .
H46P H 0.638454 0.449731 0.331552 0.100 Uiso 1 1 calc R U . . .
C50H C 0.54742(13) 0.38260(13) 0.3135(2) 0.0906(17) Uani 1 1 d . U . . .
C51H C 0.55084(15) 0.39549(14) 0.2818(2) 0.0949(18) Uani 1 1 d . U . . .
H51H H 0.536771 0.391181 0.267188 0.114 Uiso 1 1 calc R U . . .
C52H C 0.57395(15) 0.41405(13) 0.2716(2) 0.0964(19) Uani 1 1 d . U . . .
H52H H 0.575743 0.422772 0.250326 0.116 Uiso 1 1 calc R U . . .
C53H C 0.59449(14) 0.42017(12) 0.29161(15) 0.0850(17) Uani 1 1 d . U . . .
H53H H 0.610472 0.433090 0.284081 0.102 Uiso 1 1 calc R U . . .
C54H C 0.59249(12) 0.40776(11) 0.32315(15) 0.0763(14) Uani 1 1 d . U . . .
C55H C 0.56831(13) 0.38822(12) 0.33455(16) 0.0828(15) Uani 1 1 d . U . . .
C56H C 0.56713(14) 0.37509(12) 0.36578(17) 0.0907(18) Uani 1 1 d . U . . .
H56H H 0.551265 0.362281 0.373856 0.109 Uiso 1 1 calc R U . . .
C57H C 0.58739(16) 0.38017(14) 0.38383(19) 0.102(2) Uani 1 1 d . U . . .
H57H H 0.585697 0.371182 0.404762 0.122 Uiso 1 1 calc R U . . .
C58H C 0.61139(14) 0.39854(12) 0.37281(17) 0.094(2) Uani 1 1 d . U . . .
H58H H 0.625785 0.400929 0.385186 0.113 Uiso 1 1 calc R U . . .
C59H C 0.61409(12) 0.41329(11) 0.34365(15) 0.0814(16) Uani 1 1 d . U . . .
S11X S 0.80361(9) 0.76534(6) 0.53950(9) 0.1554(15) Uani 0.8 1 d D U P . .
O12X O 0.82513(16) 0.76669(12) 0.5409(3) 0.177(4) Uani 0.8 1 d D U P . .
O13X O 0.79247(17) 0.7687(2) 0.50586(16) 0.169(4) Uani 0.8 1 d D U P . .
O14X O 0.78566(19) 0.74655(14) 0.5595(2) 0.196(5) Uani 0.8 1 d D U P . .
C15X C 0.81144(18) 0.79395(16) 0.5589(2) 0.098(2) Uani 0.8 1 d D U P . .
F16X F 0.82896(16) 0.81422(12) 0.54562(18) 0.156(3) Uani 0.8 1 d D U P . .
F17X F 0.79141(15) 0.79409(19) 0.5691(2) 0.187(4) Uani 0.8 1 d D U P . .
F18X F 0.82155(14) 0.79555(13) 0.59145(15) 0.139(2) Uani 0.8 1 d D U P . .
S21X S 0.73777(7) 0.56830(6) 0.26269(12) 0.1115(12) Uani 0.55 1 d D U P . .
O22X O 0.74826(16) 0.55971(17) 0.2349(2) 0.109(3) Uani 0.55 1 d D U P . .
O23X O 0.7186(2) 0.5721(2) 0.2553(5) 0.193(7) Uani 0.55 1 d D U P . .
O24X O 0.7368(3) 0.5542(3) 0.2960(4) 0.221(8) Uani 0.55 1 d D U P . .
C25X C 0.7631(3) 0.5979(3) 0.2780(4) 0.151(5) Uani 0.55 1 d D U P . .
F26X F 0.7687(3) 0.6144(2) 0.2523(4) 0.232(6) Uani 0.55 1 d D U P . .
F27X F 0.7548(3) 0.6047(3) 0.3041(4) 0.235(6) Uani 0.55 1 d D U P . .
F28X F 0.7827(2) 0.5954(2) 0.2858(4) 0.181(5) Uani 0.55 1 d D U P . .
S31X S 0.73077(7) 0.55448(5) 0.56345(6) 0.1190(11) Uani 0.75 1 d D U P . .
O32X O 0.7418(2) 0.5500(2) 0.5349(3) 0.232(7) Uani 0.75 1 d D U P . .
O33X O 0.7460(2) 0.58136(18) 0.5697(3) 0.180(4) Uani 0.75 1 d D U P . .
O34X O 0.7269(2) 0.5373(3) 0.5903(3) 0.233(7) Uani 0.75 1 d D U P . .
C35X C 0.7007(2) 0.54661(19) 0.5489(3) 0.151(4) Uani 0.75 1 d D U P . .
F36X F 0.7008(3) 0.56208(15) 0.5255(3) 0.271(7) Uani 0.75 1 d D U P . .
F37X F 0.6882(2) 0.5511(2) 0.5734(3) 0.229(5) Uani 0.75 1 d D U P . .
F38X F 0.68673(16) 0.52397(12) 0.5363(2) 0.159(3) Uani 0.75 1 d D U P . .
S41X S 0.62106(8) 0.44190(9) 0.59233(18) 0.190(3) Uani 0.65 1 d D U P . .
O42X O 0.60470(18) 0.4410(2) 0.6178(3) 0.159(4) Uani 0.65 1 d D U P . .
O43X O 0.6149(3) 0.4540(3) 0.5578(4) 0.212(6) Uani 0.65 1 d D U P . .
O44X O 0.62324(13) 0.42129(11) 0.58362(17) 0.0899(19) Uani 0.65 1 d D U P . .
C45X C 0.6521(2) 0.4692(2) 0.5982(4) 0.161(5) Uani 0.65 1 d D U P . .
F46X F 0.6515(2) 0.48948(17) 0.6056(3) 0.214(5) Uani 0.65 1 d D U P . .
F47X F 0.6667(2) 0.47368(14) 0.5711(3) 0.196(5) Uani 0.65 1 d D U P . .
F48X F 0.6595(2) 0.4614(3) 0.6276(4) 0.266(6) Uani 0.65 1 d D U P . .
S51X S 0.76622(7) 0.42535(7) 0.71201(10) 0.1372(12) Uani 0.75 1 d D U P . .
O52X O 0.7406(2) 0.4169(3) 0.7147(3) 0.218(6) Uani 0.75 1 d D U P . .
O53X O 0.77443(18) 0.40934(16) 0.7300(3) 0.166(4) Uani 0.75 1 d D U P . .
O54X O 0.7818(2) 0.45129(15) 0.7170(3) 0.182(4) Uani 0.75 1 d D U P . .
C55X C 0.7706(3) 0.4196(2) 0.6663(3) 0.158(4) Uani 0.75 1 d D U P . .
F56X F 0.7945(2) 0.4279(3) 0.6606(4) 0.259(6) Uani 0.75 1 d D U P . .
F57X F 0.7637(2) 0.43098(17) 0.6434(3) 0.217(5) Uani 0.75 1 d D U P . .
F58X F 0.7555(2) 0.39502(16) 0.6599(3) 0.216(4) Uani 0.75 1 d D U P . .
S61X S 0.80217(9) 0.62561(9) 0.69197(12) 0.1320(17) Uani 0.5 1 d D U P . .
O63X O 0.8240(2) 0.6181(2) 0.6964(4) 0.175(5) Uani 0.5 1 d D U P . .
O62X O 0.78019(10) 0.60576(11) 0.70304(16) 0.0549(15) Uani 0.5 1 d D U P . .
O64X O 0.8127(3) 0.6489(2) 0.7087(4) 0.186(6) Uani 0.5 1 d D U P . .
C65X C 0.7979(3) 0.6274(3) 0.6460(3) 0.160(5) Uani 0.5 1 d D U P . .
F66X F 0.7819(2) 0.6061(2) 0.6283(2) 0.145(4) Uani 0.5 1 d D U P . .
F67X F 0.8149(3) 0.6461(3) 0.6273(4) 0.269(9) Uani 0.5 1 d D U P . .
F68X F 0.7823(3) 0.6375(3) 0.6446(4) 0.222(6) Uani 0.5 1 d D U P . .
S71X S 0.6689(3) 0.3333(2) 0.3921(3) 0.249(8) Uani 0.25 1 d D U P A -1
O74X O 0.6770(8) 0.3153(6) 0.3842(10) 0.277(19) Uani 0.25 1 d D U P A -1
O73X O 0.6692(8) 0.3381(9) 0.4299(4) 0.140(12) Uani 0.25 1 d D U P A -1
O72X O 0.6501(5) 0.3335(8) 0.3703(9) 0.31(3) Uani 0.25 1 d D U P A -1
C75X C 0.6964(5) 0.3621(4) 0.3753(7) 0.214(12) Uani 0.25 1 d D U P A -1
F76X F 0.7160(5) 0.3593(7) 0.3679(11) 0.282(15) Uani 0.25 1 d D U P A -1
F77X F 0.6897(7) 0.3670(7) 0.3442(8) 0.272(19) Uani 0.25 1 d D U P A -1
F78X F 0.7063(4) 0.3830(3) 0.3937(7) 0.194(10) Uani 0.25 1 d D U P A -1
S81X S 0.66293(13) 0.60564(8) 0.41746(15) 0.150(2) Uani 0.5 1 d D U P B 1
O82X O 0.6464(3) 0.5888(2) 0.4455(4) 0.175(5) Uani 0.5 1 d D U P B 1
O83X O 0.6784(3) 0.5976(3) 0.4130(6) 0.253(9) Uani 0.5 1 d D U P B 1
O84X O 0.6631(5) 0.6294(2) 0.4189(3) 0.342(14) Uani 0.5 1 d D U P B 1
C85X C 0.6412(3) 0.5925(4) 0.3796(5) 0.242(9) Uani 0.5 1 d D U P B 1
F86X F 0.6314(3) 0.5681(3) 0.3850(5) 0.287(10) Uani 0.5 1 d D U P B 1
F87X F 0.6590(3) 0.6122(2) 0.3624(3) 0.211(7) Uani 0.5 1 d D U P B 1
F88X F 0.6201(3) 0.5926(5) 0.3859(6) 0.316(12) Uani 0.5 1 d D U P B 1
S91X S 0.87082(4) 0.57450(5) 0.38994(6) 0.0833(6) Uani 0.75 1 d D U P C 1
O92X O 0.88883(15) 0.5762(2) 0.4168(2) 0.188(4) Uani 0.75 1 d D U P C 1
O93X O 0.87467(16) 0.59637(18) 0.3801(5) 0.271(8) Uani 0.75 1 d D U P C 1
O94X O 0.84508(9) 0.55577(11) 0.39635(16) 0.0905(16) Uani 0.75 1 d D U P C 1
C95X C 0.8796(2) 0.5601(3) 0.3548(4) 0.174(5) Uani 0.75 1 d D U P C 1
F96X F 0.90449(12) 0.5745(2) 0.3479(2) 0.194(4) Uani 0.75 1 d D U P C 1
F97X F 0.86669(13) 0.5595(2) 0.3262(2) 0.245(6) Uani 0.75 1 d D U P C 1
F98X F 0.8752(2) 0.5370(2) 0.3631(4) 0.244(5) Uani 0.75 1 d D U P C 1

loop_
_atom_site_aniso_label
_atom_site_aniso_U_11
_atom_site_aniso_U_22
_atom_site_aniso_U_33
_atom_site_aniso_U_23
_atom_site_aniso_U_13
_atom_site_aniso_U_12
Co1 0.0808(5) 0.0940(6) 0.0524(4) 0.0040(4) -0.0001(3) 0.0496(5)
Co2 0.0785(5) 0.0807(5) 0.0624(4) -0.0021(4) 0.0109(4) 0.0370(4)
Co3 0.1106(7) 0.0963(6) 0.0868(6) -0.0191(5) -0.0031(5) 0.0601(6)
Co4 0.1167(7) 0.0792(5) 0.0655(5) -0.0058(4) 0.0014(5) 0.0495(5)
Co5 0.0817(5) 0.0827(6) 0.0790(5) 0.0014(4) 0.0051(4) 0.0418(5)
Co6 0.0812(5) 0.0812(5) 0.0566(7) 0.000 0.000 0.0406(3)
N11A 0.091(3) 0.098(3) 0.061(3) 0.006(2) -0.001(2) 0.053(3)
C12A 0.091(4) 0.104(4) 0.058(3) -0.004(3) -0.007(3) 0.056(4)
C13A 0.118(5) 0.141(6) 0.063(3) 0.002(4) -0.001(4) 0.078(5)
C14A 0.130(6) 0.140(6) 0.073(4) 0.011(4) 0.000(4) 0.069(5)
C15A 0.161(7) 0.146(6) 0.069(4) 0.026(4) 0.014(4) 0.094(6)
C16A 0.130(6) 0.115(5) 0.066(3) 0.017(3) -0.002(4) 0.076(5)
N21A 0.099(4) 0.082(3) 0.070(3) 0.001(2) -0.009(3) 0.047(3)
N22A 0.113(4) 0.100(4) 0.087(3) 0.011(3) -0.011(3) 0.054(3)
C23A 0.152(7) 0.091(5) 0.113(5) -0.020(4) -0.030(5) 0.062(5)
C24A 0.154(7) 0.097(5) 0.086(4) -0.021(3) -0.027(5) 0.061(5)
C25A 0.100(4) 0.102(4) 0.067(3) -0.006(3) -0.010(3) 0.061(4)
C26A 0.083(4) 0.097(4) 0.082(4) 0.021(3) -0.005(3) 0.038(4)
N31A 0.085(3) 0.079(3) 0.066(3) 0.005(2) 0.014(2) 0.038(3)
C32A 0.073(3) 0.089(4) 0.077(3) 0.005(3) 0.011(3) 0.044(3)
C33A 0.095(4) 0.112(4) 0.066(3) 0.002(3) 0.007(3) 0.059(4)
C34A 0.126(6) 0.116(5) 0.066(4) 0.022(3) 0.016(4) 0.062(5)
C35A 0.163(7) 0.096(5) 0.078(4) 0.021(3) 0.025(4) 0.067(5)
C36A 0.120(5) 0.098(4) 0.080(4) 0.014(3) 0.020(4) 0.066(4)
N41A 0.071(3) 0.075(3) 0.061(2) -0.002(2) 0.003(2) 0.035(2)
N42A 0.077(3) 0.080(3) 0.069(3) 0.000(2) 0.002(2) 0.040(3)
C43A 0.087(4) 0.090(4) 0.074(3) -0.009(3) -0.001(3) 0.049(3)
C44A 0.085(4) 0.093(4) 0.064(3) -0.008(3) -0.004(3) 0.047(3)
C45A 0.066(3) 0.091(3) 0.060(3) 0.000(2) 0.002(2) 0.043(3)
C46A 0.071(3) 0.080(4) 0.076(3) 0.006(3) 0.003(3) 0.032(3)
C50A 0.086(4) 0.074(4) 0.087(4) 0.008(3) -0.005(3) 0.047(3)
C51A 0.093(4) 0.080(4) 0.082(4) 0.018(3) 0.003(3) 0.044(3)
C52A 0.085(4) 0.095(4) 0.087(4) 0.032(3) 0.021(3) 0.049(4)
C53A 0.072(3) 0.085(4) 0.090(4) 0.016(3) 0.006(3) 0.039(3)
C54A 0.079(3) 0.083(4) 0.076(3) 0.015(3) 0.010(3) 0.047(3)
C55A 0.080(3) 0.065(3) 0.083(3) 0.009(3) 0.006(3) 0.041(3)
C56A 0.076(4) 0.075(4) 0.104(4) 0.020(3) 0.007(3) 0.043(3)
C57A 0.078(4) 0.086(4) 0.093(4) 0.014(3) 0.017(3) 0.044(3)
C58A 0.088(4) 0.075(4) 0.069(3) 0.006(3) 0.011(3) 0.043(3)
C59A 0.082(3) 0.069(3) 0.076(3) 0.000(3) 0.004(3) 0.041(3)
N11B 0.073(3) 0.085(3) 0.073(3) -0.013(2) 0.011(2) 0.030(3)
C12B 0.073(3) 0.074(4) 0.088(4) -0.005(3) 0.010(3) 0.026(3)
C13B 0.074(4) 0.095(5) 0.133(6) 0.013(4) 0.020(4) 0.048(4)
C14B 0.076(4) 0.089(5) 0.142(6) 0.018(4) 0.023(4) 0.035(4)
C15B 0.091(4) 0.094(5) 0.111(5) 0.004(4) 0.038(4) 0.040(4)
C16B 0.080(4) 0.097(5) 0.088(4) -0.007(3) 0.017(3) 0.034(4)
N21B 0.075(3) 0.083(3) 0.071(3) -0.005(2) 0.009(2) 0.037(3)
N22B 0.076(3) 0.094(3) 0.072(3) -0.004(3) 0.005(2) 0.040(3)
C23B 0.095(4) 0.106(5) 0.072(4) 0.005(3) -0.004(3) 0.050(4)
C24B 0.077(4) 0.106(5) 0.090(4) 0.002(4) 0.001(3) 0.047(4)
C25B 0.075(3) 0.078(4) 0.081(3) -0.007(3) 0.004(3) 0.034(3)
C26B 0.070(3) 0.099(4) 0.061(3) 0.001(3) 0.006(3) 0.041(3)
N31B 0.106(4) 0.103(4) 0.106(4) -0.024(3) 0.004(3) 0.061(3)
C32B 0.106(4) 0.100(5) 0.109(4) -0.017(4) 0.005(4) 0.062(4)
C33B 0.097(5) 0.111(5) 0.132(6) -0.020(4) -0.001(4) 0.064(4)
C34B 0.092(5) 0.126(6) 0.181(7) -0.028(6) 0.010(5) 0.063(5)
C35B 0.105(5) 0.130(7) 0.160(7) -0.026(6) 0.014(5) 0.066(5)
C36B 0.118(5) 0.121(6) 0.127(6) -0.011(5) 0.023(4) 0.075(5)
N41B 0.100(3) 0.087(3) 0.085(3) -0.009(3) -0.003(3) 0.055(3)
N42B 0.095(3) 0.100(4) 0.092(4) 0.002(3) 0.009(3) 0.056(3)
C43B 0.109(5) 0.127(6) 0.106(5) 0.026(5) 0.006(4) 0.066(5)
C44B 0.109(5) 0.113(6) 0.109(5) 0.009(4) -0.002(4) 0.062(4)
C45B 0.092(4) 0.091(4) 0.102(4) -0.014(3) -0.004(3) 0.053(4)
C46B 0.092(4) 0.095(4) 0.078(4) -0.009(3) -0.004(3) 0.049(4)
C50B 0.087(4) 0.094(4) 0.057(3) 0.000(3) 0.002(3) 0.042(3)
C51B 0.079(4) 0.097(4) 0.067(3) -0.017(3) -0.007(3) 0.037(3)
C52B 0.093(4) 0.087(4) 0.070(4) -0.008(3) -0.002(3) 0.034(3)
C53B 0.091(4) 0.085(4) 0.065(3) -0.002(3) 0.003(3) 0.041(3)
C54B 0.095(4) 0.080(3) 0.063(3) -0.005(3) 0.007(3) 0.044(3)
C55B 0.085(3) 0.087(4) 0.057(3) -0.006(3) 0.004(3) 0.039(3)
C56B 0.085(4) 0.080(4) 0.071(4) -0.004(3) 0.011(3) 0.038(3)
C57B 0.077(3) 0.074(4) 0.079(4) -0.009(3) 0.013(3) 0.024(3)
C58B 0.079(4) 0.094(4) 0.080(4) -0.005(3) 0.007(3) 0.041(3)
C59B 0.083(3) 0.086(4) 0.066(3) -0.006(3) 0.005(3) 0.041(3)
N11C 0.152(6) 0.111(5) 0.116(5) -0.030(4) -0.015(4) 0.080(5)
C12C 0.149(7) 0.134(6) 0.127(5) -0.042(4) -0.020(5) 0.094(6)
C13C 0.177(9) 0.167(8) 0.149(8) -0.069(6) -0.034(7) 0.117(8)
C14C 0.274(13) 0.189(9) 0.165(9) -0.073(7) -0.073(9) 0.175(10)
C15C 0.203(10) 0.137(7) 0.163(8) -0.036(6) -0.054(7) 0.110(7)
C16C 0.162(8) 0.105(6) 0.144(7) -0.032(5) -0.042(6) 0.080(6)
N21C 0.153(6) 0.126(5) 0.086(4) -0.023(3) -0.006(4) 0.085(5)
N22C 0.159(6) 0.127(5) 0.081(4) -0.015(3) 0.013(4) 0.089(5)
C23C 0.245(11) 0.170(9) 0.109(6) -0.017(5) 0.035(7) 0.137(9)
C24C 0.248(12) 0.150(8) 0.138(7) -0.021(6) 0.045(8) 0.124(8)
C25C 0.160(7) 0.134(6) 0.102(5) -0.039(4) -0.006(5) 0.092(6)
C26C 0.131(5) 0.109(5) 0.083(4) -0.017(4) 0.001(4) 0.066(5)
N31C 0.110(4) 0.081(3) 0.075(3) -0.004(2) 0.003(3) 0.050(3)
C32C 0.121(5) 0.094(4) 0.064(3) -0.010(3) -0.007(3) 0.055(4)
C33C 0.106(5) 0.105(4) 0.080(4) -0.028(3) -0.015(4) 0.061(4)
C34C 0.111(5) 0.091(4) 0.103(5) -0.022(4) -0.011(4) 0.051(4)
C35C 0.140(6) 0.091(4) 0.102(4) 0.002(4) 0.008(5) 0.071(5)
C36C 0.139(6) 0.086(4) 0.082(4) 0.001(3) 0.008(4) 0.058(4)
N41C 0.109(4) 0.102(4) 0.070(3) -0.001(3) -0.001(3) 0.060(3)
N42C 0.135(5) 0.108(4) 0.070(3) 0.011(3) 0.007(3) 0.067(4)
C43C 0.134(6) 0.140(6) 0.072(4) 0.010(4) 0.017(4) 0.085(5)
C44C 0.128(6) 0.122(5) 0.069(3) 0.003(4) 0.006(4) 0.075(5)
C45C 0.112(5) 0.099(4) 0.074(3) -0.009(3) -0.010(3) 0.060(4)
C46C 0.117(5) 0.104(5) 0.081(4) 0.017(4) 0.012(4) 0.059(4)
C50C 0.120(4) 0.093(4) 0.055(3) -0.014(3) -0.003(3) 0.052(4)
C51C 0.128(5) 0.097(4) 0.066(4) -0.014(3) -0.010(4) 0.046(4)
C52C 0.114(5) 0.085(4) 0.084(4) -0.007(4) -0.007(4) 0.028(4)
C53C 0.108(5) 0.098(4) 0.072(4) -0.005(3) -0.018(4) 0.040(4)
C54C 0.103(4) 0.084(4) 0.063(3) -0.001(3) -0.001(3) 0.039(3)
C55C 0.105(4) 0.085(4) 0.062(3) -0.003(3) -0.003(3) 0.042(3)
C56C 0.105(4) 0.094(4) 0.072(4) -0.001(3) -0.003(3) 0.045(4)
C57C 0.121(5) 0.096(4) 0.076(4) 0.001(4) -0.017(4) 0.045(4)
C58C 0.120(5) 0.081(4) 0.077(4) -0.009(3) -0.006(4) 0.049(4)
C59C 0.105(4) 0.084(4) 0.062(3) 0.011(3) 0.005(3) 0.041(3)
N11D 0.131(4) 0.100(4) 0.072(3) -0.001(3) 0.006(3) 0.054(4)
C12D 0.137(5) 0.113(5) 0.069(4) -0.003(4) 0.005(3) 0.062(5)
C13D 0.162(7) 0.167(8) 0.075(4) 0.008(5) 0.007(5) 0.084(7)
C14D 0.156(8) 0.236(12) 0.081(5) 0.036(7) 0.024(5) 0.078(8)
C15D 0.159(8) 0.212(10) 0.092(5) 0.037(7) 0.027(5) 0.073(8)
C16D 0.129(6) 0.143(7) 0.080(4) 0.016(4) 0.017(4) 0.067(5)
N21D 0.125(4) 0.100(4) 0.065(3) -0.005(3) 0.003(3) 0.067(3)
N22D 0.116(4) 0.118(4) 0.073(3) 0.001(3) 0.004(3) 0.073(4)
C23D 0.129(6) 0.166(7) 0.073(4) -0.011(4) -0.005(4) 0.090(6)
C24D 0.160(6) 0.192(8) 0.069(4) 0.001(5) 0.001(4) 0.119(7)
C25D 0.129(5) 0.133(6) 0.060(3) -0.009(3) -0.001(3) 0.082(5)
C26D 0.117(5) 0.109(5) 0.070(3) -0.001(3) 0.007(3) 0.071(4)
N31D 0.072(3) 0.099(3) 0.059(3) 0.002(2) 0.000(2) 0.044(3)
C32D 0.084(3) 0.091(4) 0.054(3) -0.001(3) -0.001(2) 0.049(3)
C33D 0.097(4) 0.101(4) 0.056(3) -0.003(3) -0.002(3) 0.054(4)
C34D 0.104(4) 0.108(5) 0.058(3) 0.001(3) 0.002(3) 0.043(4)
C35D 0.097(4) 0.121(5) 0.059(3) 0.003(3) 0.009(3) 0.046(4)
C36D 0.086(4) 0.124(5) 0.062(3) 0.003(3) 0.005(3) 0.051(4)
N41D 0.072(3) 0.079(3) 0.061(2) 0.000(2) 0.004(2) 0.042(2)
N42D 0.074(3) 0.082(3) 0.064(2) 0.000(2) 0.007(2) 0.040(2)
C43D 0.068(3) 0.094(4) 0.084(4) -0.001(3) -0.001(3) 0.044(3)
C44D 0.074(3) 0.099(4) 0.074(3) -0.001(3) -0.007(3) 0.050(3)
C45D 0.079(3) 0.082(4) 0.054(3) 0.003(2) -0.005(2) 0.043(3)
C46D 0.098(4) 0.085(4) 0.064(3) 0.014(3) 0.021(3) 0.050(3)
C50D 0.102(4) 0.096(4) 0.076(3) 0.003(3) 0.002(3) 0.062(4)
C51D 0.118(5) 0.116(5) 0.062(3) 0.005(3) 0.003(3) 0.079(4)
C52D 0.101(4) 0.095(4) 0.077(3) 0.014(3) 0.012(3) 0.061(4)
C53D 0.088(4) 0.080(4) 0.077(3) 0.010(3) 0.014(3) 0.049(3)
C54D 0.087(4) 0.080(3) 0.073(3) 0.009(3) 0.013(3) 0.049(3)
C55D 0.087(4) 0.087(4) 0.074(3) 0.009(3) 0.014(3) 0.052(3)
C56D 0.124(5) 0.088(4) 0.079(4) 0.008(3) 0.016(4) 0.067(4)
C57D 0.135(6) 0.091(4) 0.076(4) 0.008(3) 0.018(4) 0.065(4)
C58D 0.113(5) 0.080(4) 0.079(4) 0.012(3) 0.023(3) 0.059(4)
C59D 0.087(4) 0.082(4) 0.079(3) 0.007(3) 0.016(3) 0.052(3)
N11E 0.103(4) 0.086(3) 0.069(3) -0.007(3) 0.014(3) 0.044(3)
C12E 0.115(4) 0.090(4) 0.056(3) -0.002(3) 0.013(3) 0.051(3)
C13E 0.144(6) 0.098(4) 0.069(4) -0.015(4) -0.001(4) 0.063(4)
C14E 0.170(7) 0.092(5) 0.097(5) -0.021(4) -0.003(5) 0.062(5)
C15E 0.134(6) 0.094(5) 0.106(6) -0.018(4) 0.003(5) 0.044(5)
C16E 0.112(5) 0.083(4) 0.095(5) -0.019(4) 0.003(4) 0.035(4)
N21E 0.090(3) 0.085(3) 0.064(3) 0.000(2) 0.009(2) 0.049(3)
N22E 0.087(3) 0.093(3) 0.080(3) 0.005(3) 0.015(3) 0.047(3)
C23E 0.111(5) 0.117(5) 0.075(4) 0.009(4) 0.013(4) 0.073(4)
C24E 0.122(5) 0.109(4) 0.081(4) 0.017(4) 0.024(4) 0.079(4)
C25E 0.106(4) 0.090(4) 0.065(3) 0.004(3) 0.014(3) 0.057(3)
C26E 0.069(3) 0.084(4) 0.080(3) 0.006(3) 0.004(3) 0.032(3)
N31E 0.104(4) 0.086(3) 0.076(3) -0.004(3) 0.010(3) 0.046(3)
C32E 0.106(4) 0.084(4) 0.070(4) -0.003(3) 0.007(3) 0.048(3)
C33E 0.107(4) 0.091(4) 0.072(4) -0.008(3) 0.009(3) 0.049(4)
C34E 0.122(5) 0.083(4) 0.089(5) -0.002(3) 0.014(4) 0.048(4)
C35E 0.117(5) 0.081(4) 0.095(5) -0.008(4) 0.009(4) 0.044(4)
C36E 0.101(4) 0.085(4) 0.086(4) -0.007(3) 0.005(4) 0.042(3)
N41E 0.104(4) 0.084(3) 0.072(3) 0.000(3) 0.005(3) 0.036(3)
N42E 0.114(4) 0.087(3) 0.092(4) -0.003(3) 0.003(3) 0.041(3)
C43E 0.105(5) 0.117(5) 0.128(6) -0.013(5) -0.008(5) 0.049(4)
C44E 0.109(5) 0.098(4) 0.108(5) -0.011(4) 0.012(4) 0.052(4)
C45E 0.106(4) 0.085(4) 0.074(4) -0.005(3) 0.004(3) 0.041(3)
C46E 0.120(6) 0.078(4) 0.087(4) -0.003(3) 0.002(4) 0.021(4)
C50E 0.060(3) 0.084(3) 0.077(3) 0.003(3) 0.004(3) 0.037(3)
C51E 0.074(4) 0.100(4) 0.079(3) 0.004(3) -0.005(3) 0.052(3)
C52E 0.079(4) 0.091(4) 0.083(4) 0.013(3) -0.004(3) 0.048(3)
C53E 0.082(4) 0.088(4) 0.078(4) 0.007(3) -0.011(3) 0.043(3)
C54E 0.075(4) 0.081(3) 0.075(3) 0.008(3) -0.010(3) 0.039(3)
C55E 0.060(3) 0.086(3) 0.071(3) 0.008(3) -0.002(3) 0.031(3)
C56E 0.080(4) 0.091(4) 0.077(4) 0.009(3) -0.004(3) 0.038(3)
C57E 0.102(5) 0.090(4) 0.084(4) 0.009(3) -0.005(4) 0.044(4)
C58E 0.105(5) 0.084(4) 0.102(4) 0.000(3) -0.005(4) 0.041(4)
C59E 0.078(4) 0.085(4) 0.088(4) -0.001(3) -0.012(3) 0.027(3)
N11F 0.094(4) 0.122(4) 0.053(3) 0.006(3) -0.006(2) 0.061(3)
C12F 0.093(4) 0.129(5) 0.072(4) 0.007(4) 0.000(3) 0.071(4)
C13F 0.088(4) 0.170(7) 0.112(6) 0.013(5) -0.010(4) 0.076(5)
C14F 0.076(4) 0.185(7) 0.107(6) 0.031(6) 0.004(4) 0.059(5)
C15F 0.092(4) 0.166(7) 0.074(4) 0.020(4) -0.005(4) 0.059(5)
C16F 0.073(4) 0.125(5) 0.070(4) 0.007(4) 0.001(3) 0.040(4)
N21F 0.095(3) 0.109(4) 0.070(3) -0.005(3) -0.002(3) 0.066(3)
N22F 0.115(4) 0.104(4) 0.087(4) -0.005(3) -0.011(3) 0.074(3)
C23F 0.152(6) 0.129(6) 0.121(6) -0.018(5) -0.015(5) 0.103(5)
C24F 0.127(6) 0.152(6) 0.142(7) -0.017(6) -0.015(6) 0.102(5)
C25F 0.103(4) 0.140(5) 0.075(4) -0.010(4) -0.004(3) 0.081(4)
C26F 0.109(4) 0.096(4) 0.068(3) -0.002(3) -0.003(3) 0.050(4)
N31F 0.109(4) 0.107(4) 0.083(4) -0.011(3) -0.008(3) 0.051(3)
C32F 0.094(4) 0.124(5) 0.069(4) -0.004(4) -0.009(3) 0.057(4)
C33F 0.102(4) 0.149(6) 0.059(4) -0.001(4) -0.013(3) 0.062(4)
C34F 0.095(5) 0.156(6) 0.060(4) -0.001(4) -0.012(3) 0.046(4)
C35F 0.111(5) 0.132(6) 0.082(5) -0.012(4) -0.012(4) 0.042(5)
C36F 0.110(5) 0.109(5) 0.096(5) -0.025(4) -0.018(4) 0.037(4)
N41F 0.092(3) 0.097(3) 0.061(3) -0.021(3) -0.005(2) 0.051(3)
N42F 0.096(3) 0.093(3) 0.069(3) -0.006(3) 0.002(3) 0.054(3)
C43F 0.107(4) 0.099(4) 0.081(4) -0.002(3) 0.001(4) 0.064(4)
C44F 0.108(4) 0.116(5) 0.076(4) 0.000(4) 0.001(4) 0.068(4)
C45F 0.087(4) 0.105(4) 0.065(3) -0.003(3) -0.002(3) 0.052(3)
C46F 0.098(4) 0.086(4) 0.071(3) -0.003(3) 0.005(3) 0.044(3)
C50F 0.098(4) 0.089(4) 0.067(3) -0.004(3) 0.003(3) 0.045(3)
C51F 0.092(4) 0.096(4) 0.081(4) -0.005(3) 0.007(3) 0.047(4)
C52F 0.098(4) 0.100(5) 0.068(3) -0.006(3) 0.009(3) 0.042(4)
C53F 0.102(4) 0.091(4) 0.061(3) 0.000(3) 0.008(3) 0.046(4)
C54F 0.091(4) 0.086(4) 0.060(3) -0.005(3) 0.006(3) 0.048(3)
C55F 0.095(4) 0.079(4) 0.067(3) -0.003(3) 0.006(3) 0.046(3)
C56F 0.111(4) 0.078(4) 0.059(3) 0.004(3) 0.010(3) 0.046(4)
C57F 0.106(4) 0.076(4) 0.064(3) -0.002(3) 0.009(3) 0.039(4)
C58F 0.111(5) 0.091(4) 0.063(3) -0.006(3) 0.011(3) 0.052(4)
C59F 0.097(4) 0.083(4) 0.064(3) -0.006(3) 0.006(3) 0.046(3)
N11G 0.082(3) 0.094(3) 0.073(3) 0.014(3) 0.006(2) 0.051(3)
C12G 0.081(4) 0.095(4) 0.072(3) 0.018(3) 0.006(3) 0.046(3)
C13G 0.081(4) 0.104(5) 0.100(5) 0.011(4) -0.004(3) 0.049(4)
C14G 0.096(4) 0.126(6) 0.087(4) 0.009(4) -0.010(4) 0.067(4)
C15G 0.109(5) 0.126(6) 0.087(4) 0.027(4) 0.009(4) 0.076(4)
C16G 0.099(4) 0.102(5) 0.091(4) 0.030(4) 0.015(3) 0.056(4)
N21G 0.089(3) 0.096(4) 0.073(3) 0.030(3) 0.012(2) 0.047(3)
N22G 0.106(4) 0.166(6) 0.074(3) 0.041(4) 0.009(3) 0.074(4)
C23G 0.100(5) 0.185(8) 0.102(5) 0.063(6) 0.020(4) 0.069(5)
C24G 0.101(5) 0.161(8) 0.112(6) 0.057(5) 0.005(4) 0.053(5)
C25G 0.076(4) 0.113(5) 0.082(4) 0.024(3) 0.006(3) 0.043(4)
C26G 0.096(4) 0.126(6) 0.073(4) 0.012(4) -0.002(3) 0.054(4)
N31G 0.095(3) 0.084(3) 0.064(3) 0.002(2) -0.005(2) 0.047(3)
C32G 0.086(4) 0.092(4) 0.063(3) -0.009(3) -0.009(3) 0.044(3)
C33G 0.094(4) 0.094(4) 0.076(4) -0.004(3) -0.010(3) 0.054(4)
C34G 0.114(5) 0.109(5) 0.091(4) 0.004(4) -0.018(4) 0.069(4)
C35G 0.124(5) 0.103(5) 0.094(5) 0.025(4) -0.019(4) 0.055(4)
C36G 0.101(4) 0.094(4) 0.077(4) 0.013(3) -0.009(3) 0.036(4)
N41G 0.082(3) 0.078(3) 0.064(3) 0.006(2) 0.003(2) 0.040(3)
N42G 0.095(3) 0.088(3) 0.067(3) 0.011(2) 0.003(2) 0.046(3)
C43G 0.097(4) 0.104(5) 0.083(4) 0.015(4) 0.015(3) 0.050(4)
C44G 0.085(4) 0.092(4) 0.087(4) -0.003(3) 0.006(3) 0.046(3)
C45G 0.091(4) 0.076(4) 0.068(3) -0.005(3) -0.002(3) 0.048(3)
C46G 0.108(5) 0.098(4) 0.064(3) 0.007(3) -0.002(3) 0.053(4)
C50G 0.102(4) 0.094(4) 0.071(4) 0.018(3) -0.002(3) 0.043(4)
C51G 0.099(5) 0.105(5) 0.072(4) 0.017(3) -0.018(3) 0.035(4)
C52G 0.128(6) 0.081(4) 0.078(4) 0.007(3) -0.020(4) 0.044(4)
C53G 0.114(5) 0.083(4) 0.067(3) 0.011(3) -0.013(3) 0.035(4)
C54G 0.095(4) 0.068(3) 0.067(3) 0.013(3) -0.001(3) 0.029(3)
C55G 0.080(4) 0.080(4) 0.068(3) 0.015(3) -0.005(3) 0.026(3)
C56G 0.092(4) 0.080(4) 0.072(4) 0.004(3) -0.003(3) 0.036(3)
C57G 0.089(4) 0.077(4) 0.068(3) 0.000(3) -0.011(3) 0.029(3)
C58G 0.081(4) 0.068(3) 0.073(3) 0.012(3) -0.008(3) 0.025(3)
C59G 0.092(4) 0.080(4) 0.063(3) 0.008(3) -0.002(3) 0.037(3)
N11H 0.089(4) 0.120(5) 0.122(5) -0.020(4) -0.034(3) 0.056(4)
C12H 0.123(6) 0.134(7) 0.161(7) -0.033(5) -0.051(5) 0.077(5)
C13H 0.160(9) 0.207(11) 0.224(12) -0.076(9) -0.102(8) 0.115(8)
C14H 0.184(10) 0.196(11) 0.232(12) -0.074(9) -0.110(9) 0.123(9)
C15H 0.171(9) 0.159(9) 0.151(8) -0.030(6) -0.073(7) 0.089(7)
C16H 0.122(6) 0.124(6) 0.107(5) -0.005(4) -0.038(5) 0.056(5)
N21H 0.085(4) 0.098(4) 0.119(4) -0.028(3) -0.019(3) 0.044(3)
N22H 0.090(4) 0.126(5) 0.142(5) -0.048(4) -0.018(3) 0.062(4)
C23H 0.116(6) 0.145(7) 0.175(8) -0.052(6) -0.018(5) 0.082(6)
C24H 0.158(8) 0.167(9) 0.178(9) -0.042(7) -0.043(6) 0.113(7)
C25H 0.101(5) 0.123(6) 0.175(7) -0.050(5) -0.049(5) 0.072(5)
C26H 0.100(4) 0.096(5) 0.104(5) -0.028(4) -0.010(4) 0.043(4)
N31H 0.092(3) 0.079(3) 0.085(3) -0.011(3) -0.004(3) 0.041(3)
C32H 0.080(4) 0.071(3) 0.075(3) -0.001(3) 0.004(3) 0.027(3)
C33H 0.090(4) 0.090(4) 0.082(4) 0.002(3) -0.005(3) 0.043(4)
C34H 0.092(4) 0.097(5) 0.083(4) -0.009(3) -0.012(3) 0.039(4)
C35H 0.104(5) 0.106(5) 0.084(4) -0.012(4) -0.016(4) 0.049(4)
C36H 0.110(5) 0.103(5) 0.091(4) -0.022(4) -0.007(4) 0.056(4)
N41H 0.080(3) 0.069(3) 0.070(3) -0.006(2) -0.002(2) 0.032(2)
N42H 0.091(3) 0.085(3) 0.069(3) -0.004(2) 0.000(2) 0.043(3)
C43H 0.099(5) 0.086(4) 0.092(4) -0.015(3) 0.001(3) 0.046(4)
C44H 0.084(4) 0.081(4) 0.099(4) -0.003(3) -0.001(3) 0.047(3)
C45H 0.080(4) 0.070(3) 0.076(3) -0.002(3) -0.002(3) 0.036(3)
C46H 0.092(4) 0.081(4) 0.068(3) 0.006(3) 0.000(3) 0.037(3)
C50H 0.093(4) 0.082(4) 0.100(4) -0.024(3) -0.018(3) 0.047(3)
C51H 0.111(5) 0.098(5) 0.096(4) -0.019(3) -0.028(4) 0.068(4)
C52H 0.126(5) 0.076(4) 0.092(5) -0.006(3) -0.030(4) 0.054(4)
C53H 0.110(4) 0.083(4) 0.063(3) -0.001(3) -0.012(3) 0.049(4)
C54H 0.091(4) 0.076(3) 0.062(3) 0.000(3) -0.007(3) 0.042(3)
C55H 0.099(4) 0.078(4) 0.071(3) -0.001(3) -0.009(3) 0.045(3)
C56H 0.104(4) 0.075(4) 0.070(4) 0.001(3) 0.000(3) 0.028(4)
C57H 0.120(5) 0.093(5) 0.076(4) 0.019(3) -0.005(4) 0.041(4)
C58H 0.103(4) 0.082(4) 0.071(4) 0.010(3) -0.023(3) 0.026(3)
C59H 0.091(4) 0.077(4) 0.064(3) 0.002(3) -0.011(3) 0.033(3)
S11X 0.209(4) 0.113(2) 0.120(2) -0.0031(18) 0.070(3) 0.062(2)
O12X 0.179(6) 0.081(4) 0.291(10) -0.056(5) -0.193(7) 0.079(4)
O13X 0.184(8) 0.295(11) 0.053(3) 0.021(5) -0.012(4) 0.139(8)
O14X 0.217(9) 0.105(5) 0.106(5) 0.013(4) -0.023(6) -0.039(6)
C15X 0.124(6) 0.111(6) 0.079(5) 0.014(4) 0.001(4) 0.074(5)
F16X 0.221(7) 0.106(4) 0.137(5) 0.016(4) 0.045(5) 0.078(4)
F17X 0.161(6) 0.283(10) 0.142(6) -0.073(6) 0.000(5) 0.130(7)
F18X 0.179(6) 0.149(5) 0.087(3) 0.003(3) -0.006(3) 0.080(5)
S21X 0.096(2) 0.075(2) 0.164(4) 0.015(2) 0.039(2) 0.0442(18)
O22X 0.092(6) 0.109(6) 0.145(8) -0.015(5) -0.030(5) 0.064(5)
O23X 0.130(8) 0.099(7) 0.37(2) -0.109(10) -0.097(11) 0.076(7)
O24X 0.231(14) 0.227(13) 0.301(15) 0.176(13) 0.209(13) 0.186(12)
C25X 0.169(12) 0.155(11) 0.150(12) -0.038(8) -0.051(10) 0.096(10)
F26X 0.231(13) 0.095(7) 0.319(15) 0.050(9) -0.036(12) 0.043(8)
F27X 0.368(19) 0.199(11) 0.227(11) -0.106(9) -0.072(11) 0.209(14)
F28X 0.140(8) 0.145(8) 0.245(13) -0.012(8) -0.063(8) 0.061(7)
S31X 0.227(3) 0.1081(19) 0.0711(14) 0.0077(13) 0.0255(18) 0.120(2)
O32X 0.213(10) 0.170(9) 0.176(9) -0.046(7) 0.090(9) -0.007(8)
O33X 0.232(10) 0.171(8) 0.176(9) -0.050(7) -0.084(8) 0.131(8)
O34X 0.189(9) 0.329(14) 0.258(12) 0.206(12) 0.104(9) 0.188(10)
C35X 0.272(12) 0.112(7) 0.108(7) -0.032(6) -0.051(7) 0.127(8)
F36X 0.376(14) 0.113(5) 0.236(9) 0.013(6) -0.193(10) 0.055(7)
F37X 0.294(11) 0.326(13) 0.210(8) -0.118(8) -0.084(8) 0.263(11)
F38X 0.215(7) 0.100(4) 0.152(6) -0.020(4) 0.027(5) 0.072(5)
S41X 0.118(3) 0.126(3) 0.275(6) -0.113(4) 0.040(4) 0.023(2)
O42X 0.120(7) 0.157(9) 0.169(8) -0.076(7) -0.004(6) 0.047(6)
O43X 0.221(13) 0.196(13) 0.231(13) 0.062(11) 0.017(10) 0.114(11)
O44X 0.097(5) 0.073(4) 0.085(4) -0.022(3) 0.003(3) 0.031(3)
C45X 0.130(10) 0.100(8) 0.208(12) -0.054(9) 0.040(8) 0.023(7)
F46X 0.188(9) 0.127(6) 0.246(11) -0.107(7) 0.038(8) 0.017(6)
F47X 0.187(9) 0.089(5) 0.263(11) -0.026(6) 0.101(8) 0.033(5)
F48X 0.174(10) 0.376(18) 0.213(10) -0.110(11) -0.078(9) 0.112(12)
S51X 0.142(3) 0.128(3) 0.144(3) -0.046(2) -0.072(2) 0.070(2)
O52X 0.198(9) 0.319(15) 0.202(11) -0.135(10) -0.091(8) 0.179(9)
O53X 0.151(7) 0.126(6) 0.210(10) -0.008(6) -0.063(7) 0.061(6)
O54X 0.262(11) 0.114(6) 0.151(8) -0.036(5) -0.097(8) 0.079(7)
C55X 0.156(9) 0.125(8) 0.216(11) -0.013(8) -0.018(9) 0.087(7)
F56X 0.171(8) 0.322(15) 0.294(14) 0.044(12) 0.066(9) 0.131(9)
F57X 0.285(11) 0.150(7) 0.221(9) -0.055(6) -0.140(9) 0.113(7)
F58X 0.254(10) 0.133(6) 0.247(11) -0.085(6) -0.014(8) 0.088(6)
S61X 0.123(3) 0.117(3) 0.109(3) -0.031(3) 0.018(3) 0.025(3)
O63X 0.111(8) 0.120(9) 0.248(15) -0.034(9) 0.081(9) 0.024(7)
O62X 0.042(3) 0.057(4) 0.058(4) -0.001(3) -0.004(3) 0.019(3)
O64X 0.223(16) 0.123(9) 0.175(13) -0.010(9) -0.050(12) 0.058(9)
C65X 0.176(14) 0.112(11) 0.134(10) 0.007(7) 0.072(9) 0.027(8)
F66X 0.157(8) 0.164(8) 0.073(5) -0.011(5) 0.003(5) 0.051(7)
F67X 0.290(16) 0.159(10) 0.218(13) 0.024(10) 0.149(14) 0.007(10)
F68X 0.235(14) 0.253(15) 0.188(13) -0.011(11) -0.011(11) 0.128(13)
S71X 0.277(16) 0.089(8) 0.145(8) -0.009(7) -0.053(11) -0.086(10)
O74X 0.46(5) 0.17(2) 0.17(3) -0.09(2) -0.10(3) 0.13(3)
O73X 0.128(19) 0.15(3) 0.124(11) -0.016(17) -0.079(15) 0.06(2)
O72X 0.24(3) 0.27(4) 0.23(3) 0.17(3) -0.15(3) -0.02(3)
C75X 0.20(2) 0.167(18) 0.20(2) 0.034(17) -0.029(18) 0.037(18)
F76X 0.21(2) 0.24(3) 0.35(4) -0.02(3) -0.07(2) 0.08(2)
F77X 0.21(3) 0.34(4) 0.19(2) 0.07(2) -0.01(2) 0.08(3)
F78X 0.131(16) 0.105(12) 0.24(2) 0.060(13) -0.015(15) -0.022(11)
S81X 0.190(5) 0.065(2) 0.145(4) -0.034(2) 0.065(4) 0.026(3)
O82X 0.189(12) 0.078(7) 0.258(14) -0.005(8) -0.094(10) 0.067(8)
O83X 0.156(14) 0.166(15) 0.35(3) 0.119(16) -0.003(12) 0.018(11)
O84X 0.80(4) 0.109(9) 0.073(7) 0.013(6) 0.123(15) 0.196(17)
C85X 0.185(15) 0.219(13) 0.193(16) 0.033(13) -0.010(14) 0.005(14)
F86X 0.218(15) 0.188(11) 0.221(16) -0.037(11) 0.028(13) -0.075(10)
F87X 0.313(17) 0.140(9) 0.112(7) 0.029(7) 0.055(9) 0.062(10)
F88X 0.156(11) 0.39(2) 0.30(2) 0.16(2) -0.004(12) 0.052(15)
S91X 0.0623(12) 0.0896(15) 0.0814(13) -0.0133(11) 0.0114(10) 0.0254(11)
O92X 0.091(5) 0.215(10) 0.156(8) -0.018(7) 0.037(5) 0.000(6)
O93X 0.085(5) 0.123(7) 0.61(2) 0.090(10) 0.139(10) 0.055(5)
O94X 0.062(3) 0.089(4) 0.105(4) -0.003(3) 0.016(3) 0.026(3)
C95X 0.106(7) 0.202(11) 0.180(10) -0.022(11) 0.045(7) 0.050(9)
F96X 0.091(4) 0.305(10) 0.136(6) -0.097(6) 0.005(4) 0.061(5)
F97X 0.087(4) 0.372(13) 0.104(5) -0.096(6) 0.016(3) -0.016(6)
F98X 0.188(9) 0.207(9) 0.331(15) -0.079(9) 0.043(9) 0.095(8)

loop_
_atom_type_symbol
_atom_type_description
_atom_type_scat_dispersion_real
_atom_type_scat_dispersion_imag
_atom_type_scat_source
C C 0.0019 0.0015 'International Tables Vol C Tables 4.2.6.8 and 6.1.1.4'
Co Co 0.2978 0.9222 'International Tables Vol C Tables 4.2.6.8 and 6.1.1.4'
F F 0.0124 0.0097 'International Tables Vol C Tables 4.2.6.8 and 6.1.1.4'
H H 0.0000 0.0000 'International Tables Vol C Tables 4.2.6.8 and 6.1.1.4'
N N 0.0037 0.0031 'International Tables Vol C Tables 4.2.6.8 and 6.1.1.4'
O O 0.0071 0.0057 'International Tables Vol C Tables 4.2.6.8 and 6.1.1.4'
S S 0.1048 0.1164 'International Tables Vol C Tables 4.2.6.8 and 6.1.1.4'

loop_
_geom_angle_atom_site_label_1
_geom_angle_atom_site_label_2
_geom_angle_atom_site_label_3
_geom_angle
_geom_angle_site_symmetry_1
_geom_angle_site_symmetry_3
_geom_angle_publ_flag
N11A Co1 N21A 77.6(2) . . ?
N11A Co1 N41D 97.64(18) . . ?
N11A Co1 N11F 90.21(19) . . ?
N11A Co1 N21F 90.5(2) . . ?
N21A Co1 N41D 94.85(19) . . ?
N21A Co1 N11F 88.0(2) . . ?
N31D Co1 N11A 173.13(19) . . ?
N31D Co1 N21A 98.58(19) . . ?
N31D Co1 N41D 76.90(17) . . ?
N31D Co1 N11F 95.36(18) . . ?
N31D Co1 N21F 94.73(19) . . ?
N41D Co1 N11F 172.06(17) . . ?
N21F Co1 N21A 160.5(2) . . ?
N21F Co1 N41D 102.0(2) . . ?
N21F Co1 N11F 76.7(2) . . ?
N41A Co2 N31A 76.50(18) . . ?
N41A Co2 N11B 92.79(18) . . ?
N41A Co2 N21B 100.90(18) . . ?
N41A Co2 N11E 166.9(2) . 13_666 ?
N41A Co2 N21E 99.64(18) . 13_666 ?
N11B Co2 N31A 92.0(2) . . ?
N11B Co2 N21B 75.5(2) . . ?
N11B Co2 N11E 90.7(2) . 13_666 ?
N11B Co2 N21E 167.44(19) . 13_666 ?
N21B Co2 N31A 167.15(19) . . ?
N21B Co2 N11E 92.2(2) . 13_666 ?
N21B Co2 N21E 103.66(18) . 13_666 ?
N11E Co2 N31A 90.8(2) 13_666 . ?
N11E Co2 N21E 76.8(2) 13_666 13_666 ?
N21E Co2 N31A 89.19(19) 13_666 . ?
N31B Co3 N41B 77.1(2) . . ?
N31B Co3 N11C 87.7(3) . . ?
N31B Co3 N21C 91.3(3) . . ?
N31B Co3 N31F 172.8(2) . 13_666 ?
N31B Co3 N41F 99.5(2) . 13_666 ?
N41B Co3 N11C 85.9(2) . . ?
N41B Co3 N41F 97.38(19) . 13_666 ?
N21C Co3 N41B 159.5(2) . . ?
N21C Co3 N11C 76.6(3) . . ?
N21C Co3 N31F 95.0(3) . 13_666 ?
N21C Co3 N41F 101.3(2) . 13_666 ?
N31F Co3 N41B 97.8(2) 13_666 . ?
N31F Co3 N11C 97.1(3) 13_666 . ?
N31F Co3 N41F 75.8(2) 13_666 13_666 ?
N41F Co3 N11C 172.5(2) 13_666 . ?
N31C Co4 N41C 77.4(2) . . ?
N31C Co4 N11D 96.1(2) . . ?
N31C Co4 N21D 90.8(2) . . ?
N31C Co4 N41E 100.9(2) . . ?
N11D Co4 N41C 173.4(2) . . ?
N21D Co4 N41C 102.6(2) . . ?
N21D Co4 N11D 76.4(2) . . ?
N31E Co4 N31C 172.4(2) . . ?
N31E Co4 N41C 95.3(2) . . ?
N31E Co4 N11D 91.3(2) . . ?
N31E Co4 N21D 92.8(2) . . ?
N31E Co4 N41E 77.2(2) . . ?
N41E Co4 N41C 92.9(2) . . ?
N41E Co4 N11D 89.2(2) . . ?
N41E Co4 N21D 162.3(2) . . ?
N11G Co5 N21G 75.9(2) . . ?
N11G Co5 N11H 91.4(2) . 17 ?
N11G Co5 N21H 93.4(2) . 17 ?
N11G Co5 N41H 97.55(19) . . ?
N21G Co5 N41H 96.6(2) . . ?
N11H Co5 N21G 86.5(2) 17 . ?
N11H Co5 N41H 171.0(2) 17 . ?
N21H Co5 N21G 159.9(2) 17 . ?
N21H Co5 N11H 76.6(2) 17 17 ?
N21H Co5 N41H 101.8(2) 17 . ?
N31H Co5 N11G 172.5(2) . . ?
N31H Co5 N21G 99.6(2) . . ?
N31H Co5 N11H 94.3(2) . 17 ?
N31H Co5 N21H 92.6(2) . 17 ?
N31H Co5 N41H 76.88(19) . . ?
N31G Co6 N31G 91.87(19) . 3_665 ?
N31G Co6 N31G 91.87(19) 3_665 2_655 ?
N31G Co6 N31G 91.87(19) . 2_655 ?
N31G Co6 N41G 88.93(19) 2_655 . ?
N31G Co6 N41G 76.72(19) 3_665 3_665 ?
N31G Co6 N41G 76.72(19) . . ?
N31G Co6 N41G 88.93(19) 3_665 2_655 ?
N31G Co6 N41G 168.59(19) 2_655 3_665 ?
N31G Co6 N41G 76.72(19) 2_655 2_655 ?
N31G Co6 N41G 168.59(19) 3_665 . ?
N31G Co6 N41G 168.59(19) . 2_655 ?
N31G Co6 N41G 88.92(19) . 3_665 ?
N41G Co6 N41G 102.33(16) . 2_655 ?
N41G Co6 N41G 102.33(16) 3_665 2_655 ?
N41G Co6 N41G 102.33(16) . 3_665 ?
C12A N11A Co1 114.2(4) . . ?
C16A N11A Co1 126.1(5) . . ?
C16A N11A C12A 119.6(6) . . ?
N11A C12A C13A 121.2(6) . . ?
N11A C12A C25A 116.3(5) . . ?
C13A C12A C25A 122.4(6) . . ?
C14A C13A C12A 118.8(7) . . ?
C13A C14A C15A 118.7(7) . . ?
C14A C15A H15A 120.3 . . ?
C16A C15A C14A 119.4(8) . . ?
C16A C15A H15A 120.3 . . ?
N11A C16A C15A 122.3(7) . . ?
N11A C16A H16A 118.8 . . ?
C15A C16A H16A 118.8 . . ?
N22A N21A Co1 141.0(4) . . ?
C25A N21A Co1 112.1(4) . . ?
C25A N21A N22A 105.2(5) . . ?
N21A N22A C26A 121.0(6) . . ?
C23A N22A N21A 109.1(6) . . ?
C23A N22A C26A 129.5(7) . . ?
N22A C23A H23A 125.3 . . ?
C24A C23A N22A 109.4(7) . . ?
C24A C23A H23A 125.3 . . ?
C23A C24A H24A 127.3 . . ?
C23A C24A C25A 105.3(7) . . ?
C25A C24A H24A 127.4 . . ?
N21A C25A C12A 119.5(6) . . ?
N21A C25A C24A 110.8(6) . . ?
C24A C25A C12A 129.6(6) . . ?
N22A C26A H26A 109.3 . . ?
N22A C26A H26B 109.3 . . ?
N22A C26A C50A 111.8(6) . . ?
H26A C26A H26B 107.9 . . ?
C50A C26A H26A 109.3 . . ?
C50A C26A H26B 109.3 . . ?
C32A N31A Co2 115.1(4) . . ?
C32A N31A C36A 117.6(5) . . ?
C36A N31A Co2 127.2(4) . . ?
N31A C32A C33A 123.1(6) . . ?
N31A C32A C45A 115.4(5) . . ?
C33A C32A C45A 121.5(6) . . ?
C32A C33A H33A 120.7 . . ?
C32A C33A C34A 118.5(6) . . ?
C34A C33A H33A 120.7 . . ?
C33A C34A H34A 120.3 . . ?
C33A C34A C35A 119.3(6) . . ?
C35A C34A H34A 120.3 . . ?
C34A C35A H35A 121.0 . . ?
C36A C35A C34A 118.1(7) . . ?
C36A C35A H35A 121.0 . . ?
N31A C36A C35A 123.2(7) . . ?
N31A C36A H36A 118.4 . . ?
C35A C36A H36A 118.4 . . ?
N42A N41A Co2 140.5(4) . . ?
C45A N41A Co2 114.6(4) . . ?
C45A N41A N42A 104.7(4) . . ?
N41A N42A C46A 121.4(5) . . ?
C43A N42A N41A 110.4(5) . . ?
C43A N42A C46A 128.2(5) . . ?
N42A C43A H43A 125.6 . . ?
C44A C43A N42A 108.8(6) . . ?
C44A C43A H43A 125.6 . . ?
C43A C44A H44A 127.4 . . ?
C43A C44A C45A 105.3(5) . . ?
C45A C44A H44A 127.4 . . ?
N41A C45A C32A 118.0(5) . . ?
N41A C45A C44A 110.9(5) . . ?
C44A C45A C32A 131.1(5) . . ?
N42A C46A H46A 108.5 . . ?
N42A C46A H46B 108.5 . . ?
N42A C46A C59A 114.9(5) . . ?
H46A C46A H46B 107.5 . . ?
C59A C46A H46A 108.5 . . ?
C59A C46A H46B 108.5 . . ?
C51A C50A C26A 120.3(6) . . ?
C51A C50A C55A 121.5(6) . . ?
C55A C50A C26A 118.2(6) . . ?
C50A C51A H51A 119.6 . . ?
C50A C51A C52A 120.9(6) . . ?
C52A C51A H51A 119.6 . . ?
C51A C52A H52A 119.6 . . ?
C53A C52A C51A 120.8(6) . . ?
C53A C52A H52A 119.6 . . ?
C52A C53A H53A 119.6 . . ?
C52A C53A C54A 120.7(6) . . ?
C54A C53A H53A 119.6 . . ?
C53A C54A C55A 118.3(5) . . ?
C59A C54A C53A 122.2(6) . . ?
C59A C54A C55A 119.3(5) . . ?
C50A C55A C54A 117.7(5) . . ?
C56A C55A C50A 124.0(6) . . ?
C56A C55A C54A 118.3(5) . . ?
C55A C56A H56A 119.7 . . ?
C57A C56A C55A 120.5(6) . . ?
C57A C56A H56A 119.7 . . ?
C56A C57A H57A 119.7 . . ?
C56A C57A C58A 120.6(6) . . ?
C58A C57A H57A 119.7 . . ?
C57A C58A H58A 119.5 . . ?
C59A C58A C57A 121.1(6) . . ?
C59A C58A H58A 119.5 . . ?
C54A C59A C46A 117.8(5) . . ?
C58A C59A C46A 122.1(6) . . ?
C58A C59A C54A 120.1(6) . . ?
C12B N11B Co2 117.3(4) . . ?
C12B N11B C16B 115.8(6) . . ?
C16B N11B Co2 126.8(5) . . ?
N11B C12B C13B 124.8(6) . . ?
N11B C12B C25B 113.9(6) . . ?
C13B C12B C25B 121.2(7) . . ?
C12B C13B H13B 121.0 . . ?
C12B C13B C14B 118.1(8) . . ?
C14B C13B H13B 121.0 . . ?
C13B C14B H14B 120.7 . . ?
C15B C14B C13B 118.5(7) . . ?
C15B C14B H14B 120.7 . . ?
C14B C15B H15B 119.8 . . ?
C14B C15B C16B 120.4(7) . . ?
C16B C15B H15B 119.8 . . ?
N11B C16B C15B 122.3(7) . . ?
N11B C16B H16B 118.8 . . ?
C15B C16B H16B 118.8 . . ?
N22B N21B Co2 140.1(4) . . ?
C25B N21B Co2 116.0(4) . . ?
C25B N21B N22B 103.8(5) . . ?
N21B N22B C26B 121.8(5) . . ?
C23B N22B N21B 111.8(5) . . ?
C23B N22B C26B 126.0(5) . . ?
N22B C23B H23B 126.8 . . ?
N22B C23B C24B 106.5(6) . . ?
C24B C23B H23B 126.8 . . ?
C23B C24B H24B 127.7 . . ?
C25B C24B C23B 104.6(6) . . ?
C25B C24B H24B 127.7 . . ?
N21B C25B C12B 116.8(6) . . ?
N21B C25B C24B 113.3(6) . . ?
C24B C25B C12B 129.9(6) . . ?
N22B C26B H26C 108.5 . . ?
N22B C26B H26D 108.5 . . ?
N22B C26B C50B 115.0(5) . . ?
H26C C26B H26D 107.5 . . ?
C50B C26B H26C 108.5 . . ?
C50B C26B H26D 108.5 . . ?
C32B N31B Co3 117.2(5) . . ?
C32B N31B C36B 115.1(7) . . ?
C36B N31B Co3 127.7(6) . . ?
N31B C32B C33B 123.0(8) . . ?
N31B C32B C45B 114.5(7) . . ?
C33B C32B C45B 122.4(8) . . ?
C32B C33B H33B 120.5 . . ?
C34B C33B C32B 118.9(9) . . ?
C34B C33B H33B 120.5 . . ?
C33B C34B H34B 119.5 . . ?
C33B C34B C35B 121.0(9) . . ?
C35B C34B H34B 119.5 . . ?
C34B C35B H35B 121.2 . . ?
C36B C35B C34B 117.5(10) . . ?
C36B C35B H35B 121.2 . . ?
N31B C36B H36B 117.8 . . ?
C35B C36B N31B 124.4(10) . . ?
C35B C36B H36B 117.8 . . ?
N42B N41B Co3 140.8(5) . . ?
N42B N41B C45B 104.8(6) . . ?
C45B N41B Co3 112.1(5) . . ?
N41B N42B C43B 111.6(6) . . ?
N41B N42B C46B 122.6(6) . . ?
C43B N42B C46B 125.3(6) . . ?
N42B C43B H43B 126.1 . . ?
N42B C43B C44B 107.8(7) . . ?
C44B C43B H43B 126.1 . . ?
C43B C44B H44B 128.0 . . ?
C45B C44B C43B 104.0(7) . . ?
C45B C44B H44B 128.0 . . ?
N41B C45B C32B 118.5(7) . . ?
N41B C45B C44B 111.7(7) . . ?
C44B C45B C32B 129.6(7) . . ?
N42B C46B H46C 109.3 . . ?
N42B C46B H46D 109.3 . . ?
N42B C46B C59B 111.5(5) . . ?
H46C C46B H46D 108.0 . . ?
C59B C46B H46C 109.3 . . ?
C59B C46B H46D 109.3 . . ?
C51B C50B C26B 122.1(6) . . ?
C51B C50B C55B 119.4(6) . . ?
C55B C50B C26B 118.4(6) . . ?
C50B C51B H51B 119.1 . . ?
C50B C51B C52B 121.9(6) . . ?
C52B C51B H51B 119.1 . . ?
C51B C52B H52B 120.3 . . ?
C53B C52B C51B 119.4(6) . . ?
C53B C52B H52B 120.3 . . ?
C52B C53B H53B 119.1 . . ?
C52B C53B C54B 121.9(6) . . ?
C54B C53B H53B 119.1 . . ?
C53B C54B C55B 118.3(6) . . ?
C53B C54B C59B 123.7(6) . . ?
C59B C54B C55B 118.0(6) . . ?
C50B C55B C54B 119.1(6) . . ?
C50B C55B C56B 121.7(6) . . ?
C56B C55B C54B 119.2(6) . . ?
C55B C56B H56B 120.1 . . ?
C57B C56B C55B 119.8(6) . . ?
C57B C56B H56B 120.1 . . ?
C56B C57B H57B 119.6 . . ?
C58B C57B C56B 120.8(6) . . ?
C58B C57B H57B 119.6 . . ?
C57B C58B H58B 119.2 . . ?
C57B C58B C59B 121.6(6) . . ?
C59B C58B H58B 119.2 . . ?
C54B C59B C46B 117.7(6) . . ?
C58B C59B C46B 121.7(6) . . ?
C58B C59B C54B 120.5(6) . . ?
C12C N11C Co3 113.6(6) . . ?
C16C N11C Co3 128.4(6) . . ?
C16C N11C C12C 117.6(8) . . ?
N11C C12C C25C 114.3(7) . . ?
C13C C12C N11C 123.6(10) . . ?
C13C C12C C25C 122.0(10) . . ?
C12C C13C H13C 120.2 . . ?
C12C C13C C14C 119.7(11) . . ?
C14C C13C H13C 120.2 . . ?
C13C C14C H14C 122.1 . . ?
C15C C14C C13C 115.8(10) . . ?
C15C C14C H14C 122.1 . . ?
C14C C15C H15C 119.6 . . ?
C14C C15C C16C 120.8(12) . . ?
C16C C15C H15C 119.6 . . ?
N11C C16C C15C 122.5(11) . . ?
N11C C16C H16C 118.8 . . ?
C15C C16C H16C 118.8 . . ?
N22C N21C Co3 139.6(5) . . ?
C25C N21C Co3 114.9(6) . . ?
C25C N21C N22C 105.3(7) . . ?
N21C N22C C23C 110.4(8) . . ?
N21C N22C C26C 122.8(6) . . ?
C23C N22C C26C 126.7(8) . . ?
N22C C23C H23C 126.7 . . ?
C24C C23C N22C 106.7(9) . . ?
C24C C23C H23C 126.7 . . ?
C23C C24C H24C 127.7 . . ?
C23C C24C C25C 104.6(8) . . ?
C25C C24C H24C 127.7 . . ?
N21C C25C C12C 119.8(8) . . ?
N21C C25C C24C 112.6(9) . . ?
C24C C25C C12C 127.6(8) . . ?
N22C C26C H26E 108.6 . . ?
N22C C26C H26F 108.6 . . ?
N22C C26C C50C 114.7(7) . . ?
H26E C26C H26F 107.6 . . ?
C50C C26C H26E 108.6 . . ?
C50C C26C H26F 108.6 . . ?
C32C N31C Co4 115.1(4) . . ?
C36C N31C Co4 125.7(5) . . ?
C36C N31C C32C 119.1(6) . . ?
N31C C32C C33C 121.5(6) . . ?
N31C C32C C45C 118.0(6) . . ?
C33C C32C C45C 120.5(6) . . ?
C32C C33C H33C 121.1 . . ?
C34C C33C C32C 117.8(6) . . ?
C34C C33C H33C 121.1 . . ?
C33C C34C H34C 120.7 . . ?
C33C C34C C35C 118.6(7) . . ?
C35C C34C H34C 120.7 . . ?
C34C C35C H35C 120.0 . . ?
C36C C35C C34C 120.1(7) . . ?
C36C C35C H35C 120.0 . . ?
N31C C36C H36C 118.7 . . ?
C35C C36C N31C 122.6(7) . . ?
C35C C36C H36C 118.7 . . ?
N42C N41C Co4 143.2(5) . . ?
C45C N41C Co4 111.8(4) . . ?
C45C N41C N42C 104.9(5) . . ?
N41C N42C C46C 123.0(6) . . ?
C43C N42C N41C 111.3(6) . . ?
C43C N42C C46C 125.3(6) . . ?
N42C C43C H43C 125.8 . . ?
N42C C43C C44C 108.3(7) . . ?
C44C C43C H43C 125.8 . . ?
C43C C44C H44C 128.0 . . ?
C43C C44C C45C 104.1(7) . . ?
C45C C44C H44C 128.0 . . ?
N41C C45C C32C 117.4(6) . . ?
N41C C45C C44C 111.3(6) . . ?
C44C C45C C32C 130.9(7) . . ?
N42C C46C H46E 108.7 . . ?
N42C C46C H46F 108.7 . . ?
N42C C46C C59C 114.1(7) . . ?
H46E C46C H46F 107.6 . . ?
C59C C46C H46E 108.7 . . ?
C59C C46C H46F 108.7 . . ?
C51C C50C C26C 120.9(7) . . ?
C51C C50C C55C 120.9(7) . . ?
C55C C50C C26C 118.3(6) . . ?
C50C C51C H51C 120.7 . . ?
C50C C51C C52C 118.6(8) . . ?
C52C C51C H51C 120.7 . . ?
C51C C52C H52C 118.6 . . ?
C53C C52C C51C 122.7(7) . . ?
C53C C52C H52C 118.6 . . ?
C52C C53C H53C 121.4 . . ?
C54C C53C C52C 117.1(7) . . ?
C54C C53C H53C 121.4 . . ?
C53C C54C C59C 120.6(7) . . ?
C55C C54C C53C 120.6(7) . . ?
C55C C54C C59C 118.8(6) . . ?
C54C C55C C50C 120.1(6) . . ?
C54C C55C C56C 119.7(6) . . ?
C56C C55C C50C 120.2(7) . . ?
C55C C56C H56C 119.5 . . ?
C57C C56C C55C 121.0(7) . . ?
C57C C56C H56C 119.5 . . ?
C56C C57C H57C 119.7 . . ?
C56C C57C C58C 120.6(7) . . ?
C58C C57C H57C 119.7 . . ?
C57C C58C H58C 120.0 . . ?
C59C C58C C57C 120.0(7) . . ?
C59C C58C H58C 120.0 . . ?
C54C C59C C46C 120.8(6) . . ?
C58C C59C C46C 119.3(7) . . ?
C58C C59C C54C 119.9(7) . . ?
C12D N11D Co4 115.2(5) . . ?
C12D N11D C16D 118.6(7) . . ?
C16D N11D Co4 126.2(6) . . ?
N11D C12D C13D 121.7(8) . . ?
N11D C12D C25D 116.2(7) . . ?
C13D C12D C25D 122.1(8) . . ?
C12D C13D H13D 120.8 . . ?
C14D C13D C12D 118.4(10) . . ?
C14D C13D H13D 120.8 . . ?
C13D C14D H14D 119.5 . . ?
C13D C14D C15D 121.1(9) . . ?
C15D C14D H14D 119.5 . . ?
C14D C15D H15D 120.9 . . ?
C14D C15D C16D 118.2(10) . . ?
C16D C15D H15D 120.9 . . ?
N11D C16D C15D 122.1(9) . . ?
N11D C16D H16D 119.0 . . ?
C15D C16D H16D 119.0 . . ?
N22D N21D Co4 140.3(4) . . ?
C25D N21D Co4 113.8(5) . . ?
C25D N21D N22D 105.9(6) . . ?
N21D N22D C23D 112.2(6) . . ?
N21D N22D C26D 120.6(6) . . ?
C23D N22D C26D 127.2(7) . . ?
N22D C23D H23D 127.2 . . ?
N22D C23D C24D 105.5(8) . . ?
C24D C23D H23D 127.2 . . ?
C23D C24D H24D 127.0 . . ?
C25D C24D C23D 105.9(7) . . ?
C25D C24D H24D 127.0 . . ?
N21D C25D C12D 118.4(7) . . ?
N21D C25D C24D 110.4(7) . . ?
C24D C25D C12D 131.1(7) . . ?
N22D C26D H26G 109.2 . . ?
N22D C26D H26H 109.2 . . ?
N22D C26D C50D 112.2(6) . . ?
H26G C26D H26H 107.9 . . ?
C50D C26D H26G 109.2 . . ?
C50D C26D H26H 109.2 . . ?
C32D N31D Co1 115.8(4) . . ?
C36D N31D Co1 126.2(4) . . ?
C36D N31D C32D 118.0(5) . . ?
N31D C32D C33D 122.1(6) . . ?
N31D C32D C45D 114.9(5) . . ?
C33D C32D C45D 123.0(5) . . ?
C32D C33D H33D 121.4 . . ?
C32D C33D C34D 117.3(6) . . ?
C34D C33D H33D 121.4 . . ?
C33D C34D H34D 120.3 . . ?
C35D C34D C33D 119.4(6) . . ?
C35D C34D H34D 120.3 . . ?
C34D C35D H35D 119.6 . . ?
C34D C35D C36D 120.8(7) . . ?
C36D C35D H35D 119.6 . . ?
N31D C36D C35D 122.2(6) . . ?
N31D C36D H36D 118.9 . . ?
C35D C36D H36D 118.9 . . ?
N42D N41D Co1 142.3(4) . . ?
N42D N41D C45D 106.1(4) . . ?
C45D N41D Co1 111.6(4) . . ?
N41D N42D C43D 110.5(5) . . ?
N41D N42D C46D 123.3(5) . . ?
C43D N42D C46D 125.7(5) . . ?
N42D C43D H43D 125.7 . . ?
C44D C43D N42D 108.5(5) . . ?
C44D C43D H43D 125.7 . . ?
C43D C44D H44D 127.1 . . ?
C43D C44D C45D 105.9(5) . . ?
C45D C44D H44D 127.1 . . ?
N41D C45D C32D 120.0(5) . . ?
N41D C45D C44D 109.0(5) . . ?
C44D C45D C32D 130.8(5) . . ?
N42D C46D H46G 109.0 . . ?
N42D C46D H46H 109.0 . . ?
N42D C46D C59D 113.0(5) . . ?
H46G C46D H46H 107.8 . . ?
C59D C46D H46G 109.0 . . ?
C59D C46D H46H 109.0 . . ?
C51D C50D C26D 122.9(6) . . ?
C51D C50D C55D 121.5(6) . . ?
C55D C50D C26D 115.6(6) . . ?
C50D C51D H51D 119.7 . . ?
C50D C51D C52D 120.6(6) . . ?
C52D C51D H51D 119.7 . . ?
C51D C52D H52D 119.4 . . ?
C53D C52D C51D 121.3(6) . . ?
C53D C52D H52D 119.4 . . ?
C52D C53D H53D 119.2 . . ?
C52D C53D C54D 121.6(6) . . ?
C54D C53D H53D 119.2 . . ?
C53D C54D C55D 117.0(5) . . ?
C59D C54D C53D 123.4(6) . . ?
C59D C54D C55D 119.5(5) . . ?
C50D C55D C54D 117.9(5) . . ?
C56D C55D C50D 124.4(6) . . ?
C56D C55D C54D 117.6(6) . . ?
C55D C56D H56D 119.0 . . ?
C57D C56D C55D 122.0(6) . . ?
C57D C56D H56D 119.0 . . ?
C56D C57D H57D 119.4 . . ?
C56D C57D C58D 121.2(6) . . ?
C58D C57D H57D 119.4 . . ?
C57D C58D H58D 119.9 . . ?
C59D C58D C57D 120.1(6) . . ?
C59D C58D H58D 119.9 . . ?
C54D C59D C46D 120.6(5) . . ?
C58D C59D C46D 120.1(5) . . ?
C58D C59D C54D 119.3(6) . . ?
C12E N11E Co2 114.7(5) . 13_666 ?
C16E N11E Co2 127.3(5) . 13_666 ?
C16E N11E C12E 117.2(6) . . ?
N11E C12E C13E 122.9(7) . . ?
N11E C12E C25E 115.4(6) . . ?
C13E C12E C25E 121.6(7) . . ?
C12E C13E H13E 120.9 . . ?
C12E C13E C14E 118.1(8) . . ?
C14E C13E H13E 120.9 . . ?
C13E C14E H14E 120.3 . . ?
C13E C14E C15E 119.5(8) . . ?
C15E C14E H14E 120.3 . . ?
C14E C15E H15E 121.5 . . ?
C16E C15E C14E 117.0(8) . . ?
C16E C15E H15E 121.5 . . ?
N11E C16E C15E 124.9(8) . . ?
N11E C16E H16E 117.5 . . ?
C15E C16E H16E 117.5 . . ?
N22E N21E Co2 141.5(4) . 13_666 ?
C25E N21E Co2 113.6(4) . 13_666 ?
C25E N21E N22E 104.1(5) . . ?
N21E N22E C26E 121.0(5) . . ?
C23E N22E N21E 111.9(6) . . ?
C23E N22E C26E 127.0(6) . . ?
N22E C23E H23E 126.6 . . ?
N22E C23E C24E 106.7(7) . . ?
C24E C23E H23E 126.6 . . ?
C23E C24E H24E 127.1 . . ?
C23E C24E C25E 105.8(6) . . ?
C25E C24E H24E 127.1 . . ?
N21E C25E C12E 118.0(6) . . ?
N21E C25E C24E 111.5(6) . . ?
C24E C25E C12E 130.5(7) . . ?
N22E C26E H26I 108.5 . . ?
N22E C26E H26J 108.5 . . ?
N22E C26E C50E 115.0(5) . . ?
H26I C26E H26J 107.5 . . ?
C50E C26E H26I 108.5 . . ?
C50E C26E H26J 108.5 . . ?
C32E N31E Co4 116.7(5) . . ?
C32E N31E C36E 117.5(6) . . ?
C36E N31E Co4 125.8(5) . . ?
N31E C32E C33E 122.8(7) . . ?
N31E C32E C45E 114.8(6) . . ?
C33E C32E C45E 122.3(7) . . ?
C32E C33E H33E 121.3 . . ?
C34E C33E C32E 117.4(7) . . ?
C34E C33E H33E 121.3 . . ?
C33E C34E H34E 120.0 . . ?
C35E C34E C33E 120.1(7) . . ?
C35E C34E H34E 120.0 . . ?
C34E C35E H35E 119.8 . . ?
C34E C35E C36E 120.5(8) . . ?
C36E C35E H35E 119.8 . . ?
N31E C36E H36E 119.2 . . ?
C35E C36E N31E 121.5(7) . . ?
C35E C36E H36E 119.2 . . ?
N42E N41E Co4 139.8(5) . . ?
C45E N41E Co4 115.0(5) . . ?
C45E N41E N42E 104.2(6) . . ?
N41E N42E C46E 122.9(7) . . ?
C43E N42E N41E 110.5(6) . . ?
C43E N42E C46E 126.4(7) . . ?
N42E C43E H43E 126.5 . . ?
N42E C43E C44E 107.0(8) . . ?
C44E C43E H43E 126.5 . . ?
C43E C44E H44E 127.3 . . ?
C45E C44E C43E 105.4(7) . . ?
C45E C44E H44E 127.3 . . ?
N41E C45E C32E 115.9(7) . . ?
C44E C45E C32E 131.1(7) . . ?
C44E C45E N41E 112.8(7) . . ?
N42E C46E H46I 108.8 . . ?
N42E C46E H46J 108.8 . . ?
N42E C46E C59E 114.0(6) . . ?
H46I C46E H46J 107.6 . . ?
C59E C46E H46I 108.8 . . ?
C59E C46E H46J 108.8 . . ?
C51E C50E C26E 121.3(6) . . ?
C51E C50E C55E 121.7(6) . . ?
C55E C50E C26E 117.0(5) . . ?
C50E C51E H51E 120.0 . . ?
C50E C51E C52E 120.0(6) . . ?
C52E C51E H51E 120.0 . . ?
C51E C52E H52E 119.8 . . ?
C53E C52E C51E 120.4(6) . . ?
C53E C52E H52E 119.8 . . ?
C52E C53E H53E 119.0 . . ?
C52E C53E C54E 122.1(6) . . ?
C54E C53E H53E 118.9 . . ?
C53E C54E C55E 117.1(6) . . ?
C59E C54E C53E 123.5(6) . . ?
C59E C54E C55E 119.3(5) . . ?
C50E C55E C54E 118.6(5) . . ?
C56E C55E C50E 124.2(6) . . ?
C56E C55E C54E 117.1(6) . . ?
C55E C56E H56E 118.3 . . ?
C57E C56E C55E 123.5(6) . . ?
C57E C56E H56E 118.3 . . ?
C56E C57E H57E 120.5 . . ?
C56E C57E C58E 119.1(7) . . ?
C58E C57E H57E 120.5 . . ?
C57E C58E H58E 119.3 . . ?
C57E C58E C59E 121.4(7) . . ?
C59E C58E H58E 119.3 . . ?
C54E C59E C46E 119.5(6) . . ?
C58E C59E C46E 120.9(7) . . ?
C58E C59E C54E 119.5(6) . . ?
C12F N11F Co1 114.4(5) . . ?
C12F N11F C16F 119.8(6) . . ?
C16F N11F Co1 125.4(5) . . ?
N11F C12F C13F 120.7(8) . . ?
N11F C12F C25F 116.5(6) . . ?
C13F C12F C25F 122.8(7) . . ?
C12F C13F H13F 121.0 . . ?
C14F C13F C12F 118.0(9) . . ?
C14F C13F H13F 121.0 . . ?
C13F C14F H14F 118.4 . . ?
C13F C14F C15F 123.1(8) . . ?
C15F C14F H14F 118.4 . . ?
C14F C15F H15F 123.1 . . ?
C14F C15F C16F 113.7(9) . . ?
C16F C15F H15F 123.1 . . ?
N11F C16F C15F 124.5(8) . . ?
N11F C16F H16F 117.7 . . ?
C15F C16F H16F 117.7 . . ?
N22F N21F Co1 139.9(4) . . ?
N22F N21F C25F 106.6(6) . . ?
C25F N21F Co1 113.4(5) . . ?
N21F N22F C23F 108.9(7) . . ?
N21F N22F C26F 121.6(5) . . ?
C23F N22F C26F 129.6(7) . . ?
N22F C23F H23F 125.4 . . ?
C24F C23F N22F 109.2(8) . . ?
C24F C23F H23F 125.4 . . ?
C23F C24F H24F 127.2 . . ?
C23F C24F C25F 105.7(8) . . ?
C25F C24F H24F 127.2 . . ?
N21F C25F C12F 118.9(7) . . ?
N21F C25F C24F 109.4(8) . . ?
C24F C25F C12F 131.5(7) . . ?
N22F C26F H26K 109.1 . . ?
N22F C26F H26L 109.1 . . ?
N22F C26F C50F 112.6(6) . . ?
H26K C26F H26L 107.8 . . ?
C50F C26F H26K 109.1 . . ?
C50F C26F H26L 109.1 . . ?
C32F N31F Co3 116.6(5) . 13_666 ?
C32F N31F C36F 121.2(7) . . ?
C36F N31F Co3 122.1(6) . 13_666 ?
N31F C32F C33F 122.4(8) . . ?
N31F C32F C45F 116.1(7) . . ?
C33F C32F C45F 121.5(8) . . ?
C32F C33F H33F 121.0 . . ?
C32F C33F C34F 118.0(8) . . ?
C34F C33F H33F 121.0 . . ?
C33F C34F H34F 122.0 . . ?
C35F C34F C33F 116.0(8) . . ?
C35F C34F H34F 122.0 . . ?
C34F C35F H35F 117.8 . . ?
C34F C35F C36F 124.4(9) . . ?
C36F C35F H35F 117.8 . . ?
N31F C36F C35F 117.7(9) . . ?
N31F C36F H36F 121.2 . . ?
C35F C36F H36F 121.2 . . ?
N42F N41F Co3 142.6(4) . 13_666 ?
C45F N41F Co3 113.2(5) . 13_666 ?
C45F N41F N42F 104.0(5) . . ?
N41F N42F C46F 122.1(5) . . ?
C43F N42F N41F 111.7(6) . . ?
C43F N42F C46F 126.0(6) . . ?
N42F C43F H43F 125.9 . . ?
N42F C43F C44F 108.3(7) . . ?
C44F C43F H43F 125.9 . . ?
C43F C44F H44F 127.6 . . ?
C43F C44F C45F 104.8(6) . . ?
C45F C44F H44F 127.6 . . ?
N41F C45F C32F 117.2(6) . . ?
N41F C45F C44F 111.2(6) . . ?
C44F C45F C32F 131.5(7) . . ?
N42F C46F H46K 108.9 . . ?
N42F C46F H46L 108.9 . . ?
N42F C46F C59F 113.6(5) . . ?
H46K C46F H46L 107.7 . . ?
C59F C46F H46K 108.9 . . ?
C59F C46F H46L 108.9 . . ?
C51F C50F C26F 124.5(7) . . ?
C51F C50F C55F 119.4(6) . . ?
C55F C50F C26F 116.1(6) . . ?
C50F C51F H51F 118.7 . . ?
C50F C51F C52F 122.5(7) . . ?
C52F C51F H51F 118.7 . . ?
C51F C52F H52F 120.4 . . ?
C53F C52F C51F 119.1(6) . . ?
C53F C52F H52F 120.4 . . ?
C52F C53F H53F 119.0 . . ?
C52F C53F C54F 121.9(6) . . ?
C54F C53F H53F 119.0 . . ?
C53F C54F C55F 118.1(6) . . ?
C53F C54F C59F 123.0(6) . . ?
C59F C54F C55F 118.9(6) . . ?
C54F C55F C50F 118.9(6) . . ?
C56F C55F C50F 121.8(6) . . ?
C56F C55F C54F 119.2(6) . . ?
C55F C56F H56F 119.8 . . ?
C57F C56F C55F 120.5(6) . . ?
C57F C56F H56F 119.8 . . ?
C56F C57F H57F 119.6 . . ?
C56F C57F C58F 120.8(6) . . ?
C58F C57F H57F 119.6 . . ?
C57F C58F H58F 119.6 . . ?
C57F C58F C59F 120.8(7) . . ?
C59F C58F H58F 119.6 . . ?
C54F C59F C46F 120.6(5) . . ?
C58F C59F C46F 119.8(6) . . ?
C58F C59F C54F 119.6(6) . . ?
C12G N11G Co5 115.9(4) . . ?
C12G N11G C16G 118.8(6) . . ?
C16G N11G Co5 125.3(5) . . ?
N11G C12G C13G 122.4(6) . . ?
N11G C12G C25G 116.0(6) . . ?
C13G C12G C25G 121.7(6) . . ?
C12G C13G H13G 121.5 . . ?
C14G C13G C12G 117.1(7) . . ?
C14G C13G H13G 121.5 . . ?
C13G C14G H14G 119.8 . . ?
C15G C14G C13G 120.4(7) . . ?
C15G C14G H14G 119.8 . . ?
C14G C15G H15G 120.2 . . ?
C14G C15G C16G 119.6(7) . . ?
C16G C15G H15G 120.2 . . ?
N11G C16G C15G 121.8(7) . . ?
N11G C16G H16G 119.1 . . ?
C15G C16G H16G 119.1 . . ?
N22G N21G Co5 138.5(5) . . ?
C25G N21G Co5 114.0(4) . . ?
C25G N21G N22G 106.0(5) . . ?
N21G N22G C26G 123.0(6) . . ?
C23G N22G N21G 111.2(6) . . ?
C23G N22G C26G 124.9(6) . . ?
N22G C23G H23G 126.3 . . ?
N22G C23G C24G 107.5(7) . . ?
C24G C23G H23G 126.3 . . ?
C23G C24G H24G 127.7 . . ?
C23G C24G C25G 104.5(7) . . ?
C25G C24G H24G 127.7 . . ?
N21G C25G C12G 118.0(6) . . ?
N21G C25G C24G 110.8(6) . . ?
C24G C25G C12G 131.0(7) . . ?
N22G C26G H26M 108.6 . . ?
N22G C26G H26N 108.6 . . ?
H26M C26G H26N 107.6 . . ?
C50G C26G N22G 114.5(6) . . ?
C50G C26G H26M 108.6 . . ?
C50G C26G H26N 108.6 . . ?
C32G N31G Co6 114.1(4) . . ?
C36G N31G Co6 128.4(5) . . ?
C36G N31G C32G 117.4(6) . . ?
N31G C32G C33G 122.1(6) . . ?
N31G C32G C45G 115.3(5) . . ?
C33G C32G C45G 122.5(6) . . ?
C32G C33G H33G 121.0 . . ?
C34G C33G C32G 118.0(7) . . ?
C34G C33G H33G 121.0 . . ?
C33G C34G H34G 120.1 . . ?
C33G C34G C35G 119.8(7) . . ?
C35G C34G H34G 120.1 . . ?
C34G C35G H35G 120.2 . . ?
C36G C35G C34G 119.6(7) . . ?
C36G C35G H35G 120.2 . . ?
N31G C36G C35G 123.2(7) . . ?
N31G C36G H36G 118.4 . . ?
C35G C36G H36G 118.4 . . ?
N42G N41G Co6 140.6(4) . . ?
C45G N41G Co6 113.7(4) . . ?
C45G N41G N42G 104.8(5) . . ?
N41G N42G C43G 110.6(5) . . ?
N41G N42G C46G 121.6(5) . . ?
C43G N42G C46G 127.8(6) . . ?
N42G C43G H43G 125.9 . . ?
N42G C43G C44G 108.1(6) . . ?
C44G C43G H43G 125.9 . . ?
C43G C44G H44G 128.1 . . ?
C43G C44G C45G 103.9(6) . . ?
C45G C44G H44G 128.1 . . ?
N41G C45G C32G 118.8(6) . . ?
N41G C45G C44G 112.6(6) . . ?
C44G C45G C32G 128.6(6) . . ?
N42G C46G H46M 108.9 . . ?
N42G C46G H46N 108.9 . . ?
N42G C46G C59G 113.4(5) . . ?
H46M C46G H46N 107.7 . . ?
C59G C46G H46M 108.9 . . ?
C59G C46G H46N 108.9 . . ?
C51G C50G C26G 122.7(7) . . ?
C51G C50G C55G 117.9(7) . . ?
C55G C50G C26G 119.3(6) . . ?
C50G C51G H51G 118.6 . . ?
C52G C51G C50G 122.8(7) . . ?
C52G C51G H51G 118.6 . . ?
C51G C52G H52G 120.9 . . ?
C53G C52G C51G 118.2(7) . . ?
C53G C52G H52G 120.9 . . ?
C52G C53G H53G 119.1 . . ?
C52G C53G C54G 121.7(8) . . ?
C54G C53G H53G 119.1 . . ?
C53G C54G C59G 122.1(7) . . ?
C55G C54G C53G 120.4(6) . . ?
C55G C54G C59G 117.5(6) . . ?
C54G C55G C50G 118.8(6) . . ?
C54G C55G C56G 121.5(6) . . ?
C56G C55G C50G 119.6(7) . . ?
C55G C56G H56G 120.5 . . ?
C57G C56G C55G 119.0(7) . . ?
C57G C56G H56G 120.5 . . ?
C56G C57G H57G 119.8 . . ?
C56G C57G C58G 120.3(6) . . ?
C58G C57G H57G 119.8 . . ?
C57G C58G H58G 119.6 . . ?
C59G C58G C57G 120.8(6) . . ?
C59G C58G H58G 119.6 . . ?
C54G C59G C46G 117.4(6) . . ?
C58G C59G C46G 121.8(6) . . ?
C58G C59G C54G 120.8(6) . . ?
C12H N11H Co5 113.8(6) . 18_545 ?
C12H N11H C16H 120.0(7) . . ?
C16H N11H Co5 126.3(6) . 18_545 ?
N11H C12H C13H 123.5(9) . . ?
N11H C12H C25H 119.6(7) . . ?
C13H C12H C25H 116.8(9) . . ?
C12H C13H H13H 123.3 . . ?
C14H C13H C12H 113.4(11) . . ?
C14H C13H H13H 123.3 . . ?
C13H C14H H14H 118.3 . . ?
C15H C14H C13H 123.4(11) . . ?
C15H C14H H14H 118.3 . . ?
C14H C15H H15H 121.9 . . ?
C14H C15H C16H 116.2(11) . . ?
C16H C15H H15H 121.9 . . ?
N11H C16H C15H 123.3(10) . . ?
N11H C16H H16H 118.3 . . ?
C15H C16H H16H 118.3 . . ?
N22H N21H Co5 140.2(5) . 18_545 ?
C25H N21H Co5 115.9(5) . 18_545 ?
C25H N21H N22H 103.9(6) . . ?
N21H N22H C23H 110.3(7) . . ?
N21H N22H C26H 120.3(6) . . ?
C23H N22H C26H 128.8(7) . . ?
N22H C23H H23H 127.0 . . ?
N22H C23H C24H 106.0(8) . . ?
C24H C23H H23H 127.0 . . ?
C23H C24H H24H 127.3 . . ?
C25H C24H C23H 105.4(9) . . ?
C25H C24H H24H 127.3 . . ?
N21H C25H C12H 114.0(7) . . ?
C24H C25H C12H 132.0(8) . . ?
C24H C25H N21H 114.0(8) . . ?
N22H C26H H26O 108.9 . . ?
N22H C26H H26P 108.9 . . ?
N22H C26H C50H 113.5(7) . . ?
H26O C26H H26P 107.7 . . ?
C50H C26H H26O 108.9 . . ?
C50H C26H H26P 108.9 . . ?
C32H N31H Co5 116.8(4) . . ?
C32H N31H C36H 115.1(6) . . ?
C36H N31H Co5 128.1(5) . . ?
N31H C32H C33H 122.5(6) . . ?
N31H C32H C45H 114.5(6) . . ?
C33H C32H C45H 122.9(6) . . ?
C32H C33H H33H 119.8 . . ?
C32H C33H C34H 120.3(7) . . ?
C34H C33H H33H 119.8 . . ?
C33H C34H H34H 120.7 . . ?
C35H C34H C33H 118.6(7) . . ?
C35H C34H H34H 120.7 . . ?
C34H C35H H35H 120.7 . . ?
C34H C35H C36H 118.5(7) . . ?
C36H C35H H35H 120.7 . . ?
N31H C36H C35H 124.9(7) . . ?
N31H C36H H36H 117.6 . . ?
C35H C36H H36H 117.6 . . ?
N42H N41H Co5 143.6(4) . . ?
C45H N41H Co5 112.0(4) . . ?
C45H N41H N42H 104.3(5) . . ?
N41H N42H C46H 121.4(5) . . ?
C43H N42H N41H 111.4(5) . . ?
C43H N42H C46H 126.8(5) . . ?
N42H C43H H43H 126.3 . . ?
C44H C43H N42H 107.4(6) . . ?
C44H C43H H43H 126.3 . . ?
C43H C44H H44H 127.3 . . ?
C43H C44H C45H 105.3(6) . . ?
C45H C44H H44H 127.3 . . ?
N41H C45H C32H 119.1(5) . . ?
N41H C45H C44H 111.5(6) . . ?
C44H C45H C32H 129.4(6) . . ?
N42H C46H H46O 108.9 . . ?
N42H C46H H46P 108.9 . . ?
N42H C46H C59H 113.2(5) . . ?
H46O C46H H46P 107.8 . . ?
C59H C46H H46O 108.9 . . ?
C59H C46H H46P 108.9 . . ?
C51H C50H C26H 122.3(7) . . ?
C51H C50H C55H 119.7(7) . . ?
C55H C50H C26H 118.0(7) . . ?
C50H C51H H51H 119.4 . . ?
C52H C51H C50H 121.3(7) . . ?
C52H C51H H51H 119.4 . . ?
C51H C52H H52H 119.8 . . ?
C53H C52H C51H 120.4(7) . . ?
C53H C52H H52H 119.8 . . ?
C52H C53H H53H 119.4 . . ?
C52H C53H C54H 121.3(7) . . ?
C54H C53H H53H 119.4 . . ?
C53H C54H C55H 119.4(6) . . ?
C53H C54H C59H 121.7(6) . . ?
C59H C54H C55H 118.9(5) . . ?
C50H C55H C54H 118.0(6) . . ?
C50H C55H C56H 124.1(7) . . ?
C56H C55H C54H 117.9(6) . . ?
C55H C56H H56H 119.0 . . ?
C57H C56H C55H 122.1(7) . . ?
C57H C56H H56H 119.0 . . ?
C56H C57H H57H 119.2 . . ?
C56H C57H C58H 121.5(6) . . ?
C58H C57H H57H 119.2 . . ?
C57H C58H H58H 120.0 . . ?
C59H C58H C57H 120.0(6) . . ?
C59H C58H H58H 120.0 . . ?
C54H C59H C46H 119.8(5) . . ?
C58H C59H C46H 120.9(6) . . ?
C58H C59H C54H 119.3(6) . . ?
O12X S11X O13X 123.2(6) . . ?
O12X S11X O14X 113.7(8) . . ?
O12X S11X C15X 99.3(5) . . ?
O13X S11X C15X 98.0(5) . . ?
O14X S11X O13X 111.1(6) . . ?
O14X S11X C15X 108.3(6) . . ?
F16X C15X S11X 119.2(7) . . ?
F16X C15X F17X 117.0(9) . . ?
F16X C15X F18X 99.3(8) . . ?
F17X C15X S11X 110.5(7) . . ?
F17X C15X F18X 97.3(7) . . ?
F18X C15X S11X 110.2(6) . . ?
O22X S21X O24X 107.5(6) . . ?
O22X S21X C25X 106.6(7) . . ?
O23X S21X O22X 119.5(8) . . ?
O23X S21X O24X 119.1(9) . . ?
O23X S21X C25X 106.3(7) . . ?
O24X S21X C25X 94.1(9) . . ?
F26X C25X S21X 107.0(10) . . ?
F27X C25X S21X 107.4(11) . . ?
F27X C25X F26X 108.8(15) . . ?
F27X C25X F28X 113.3(14) . . ?
F28X C25X S21X 109.4(10) . . ?
F28X C25X F26X 110.6(15) . . ?
O32X S31X O33X 104.7(7) . . ?
O32X S31X O34X 110.2(9) . . ?
O32X S31X C35X 104.3(7) . . ?
O33X S31X C35X 110.9(5) . . ?
O34X S31X O33X 120.2(8) . . ?
O34X S31X C35X 105.5(6) . . ?
F36X C35X S31X 113.3(10) . . ?
F36X C35X F37X 97.2(11) . . ?
F36X C35X F38X 106.7(9) . . ?
F37X C35X S31X 111.1(8) . . ?
F38X C35X S31X 116.8(8) . . ?
F38X C35X F37X 110.0(11) . . ?
O42X S41X O43X 104.8(9) . . ?
O42X S41X C45X 111.0(6) . . ?
O43X S41X C45X 93.1(8) . . ?
O44X S41X O42X 122.3(7) . . ?
O44X S41X O43X 111.8(7) . . ?
O44X S41X C45X 109.8(6) . . ?
F46X C45X S41X 113.2(10) . . ?
F46X C45X F47X 108.4(11) . . ?
F46X C45X F48X 109.0(14) . . ?
F47X C45X S41X 113.2(10) . . ?
F47X C45X F48X 113.8(14) . . ?
F48X C45X S41X 99.0(9) . . ?
O52X S51X O53X 114.6(8) . . ?
O52X S51X O54X 114.6(8) . . ?
O52X S51X C55X 104.2(6) . . ?
O53X S51X C55X 100.6(6) . . ?
O54X S51X O53X 115.1(6) . . ?
O54X S51X C55X 105.4(7) . . ?
F56X C55X S51X 109.3(10) . . ?
F56X C55X F57X 106.2(13) . . ?
F56X C55X F58X 114.7(12) . . ?
F57X C55X S51X 114.5(9) . . ?
F57X C55X F58X 104.4(11) . . ?
F58X C55X S51X 107.8(9) . . ?
O63X S61X C65X 106.6(8) . . ?
O62X S61X O63X 107.6(6) . . ?
O62X S61X O64X 121.4(9) . . ?
O62X S61X C65X 104.6(6) . . ?
O64X S61X O63X 102.7(9) . . ?
O64X S61X C65X 113.1(9) . . ?
F66X C65X S61X 119.0(9) . . ?
F66X C65X F68X 94.6(14) . . ?
F67X C65X S61X 120.9(13) . . ?
F67X C65X F66X 116.7(13) . . ?
F67X C65X F68X 90.8(15) . . ?
F68X C65X S61X 102.8(11) . . ?
O74X S71X O73X 113(2) . . ?
O74X S71X C75X 99.2(19) . . ?
O73X S71X C75X 103.6(18) . . ?
O72X S71X O74X 118(2) . . ?
O72X S71X O73X 120(2) . . ?
O72X S71X C75X 98.3(15) . . ?
F76X C75X S71X 114(2) . . ?
F76X C75X F77X 104(2) . . ?
F77X C75X S71X 106.8(19) . . ?
F78X C75X S71X 120.3(17) . . ?
F78X C75X F76X 104(2) . . ?
F78X C75X F77X 107(2) . . ?
O82X S81X C85X 99.7(8) . . ?
O83X S81X O82X 101.8(10) . . ?
O83X S81X O84X 139.1(14) . . ?
O83X S81X C85X 104.0(13) . . ?
O84X S81X O82X 109.4(9) . . ?
O84X S81X C85X 96.2(11) . . ?
F86X C85X S81X 100.9(12) . . ?
F86X C85X F87X 144(2) . . ?
F87X C85X S81X 84.5(10) . . ?
F88X C85X S81X 110.5(16) . . ?
F88X C85X F86X 94.8(16) . . ?
F88X C85X F87X 117.0(19) . . ?
O92X S91X C95X 98.8(6) . . ?
O93X S91X O92X 112.7(8) . . ?
O93X S91X O94X 115.9(5) . . ?
O93X S91X C95X 110.1(9) . . ?
O94X S91X O92X 115.1(5) . . ?
O94X S91X C95X 102.1(5) . . ?
F96X C95X S91X 109.6(9) . . ?
F97X C95X S91X 107.2(9) . . ?
F97X C95X F96X 108.4(11) . . ?
F97X C95X F98X 111.1(13) . . ?
F98X C95X S91X 112.8(10) . . ?
F98X C95X F96X 107.6(12) . . ?

loop_
_geom_bond_atom_site_label_1
_geom_bond_atom_site_label_2
_geom_bond_distance
_geom_bond_site_symmetry_2
_geom_bond_publ_flag
Co1 N11A 2.147(5) . ?
Co1 N21A 2.166(5) . ?
Co1 N31D 2.131(5) . ?
Co1 N41D 2.188(5) . ?
Co1 N11F 2.212(6) . ?
Co1 N21F 2.157(6) . ?
Co2 N31A 2.171(5) . ?
Co2 N41A 2.147(5) . ?
Co2 N11B 2.160(5) . ?
Co2 N21B 2.162(5) . ?
Co2 N11E 2.165(5) 13_666 ?
Co2 N21E 2.165(5) 13_666 ?
Co3 N31B 2.128(7) . ?
Co3 N41B 2.177(6) . ?
Co3 N11C 2.208(7) . ?
Co3 N21C 2.142(7) . ?
Co3 N31F 2.145(7) 13_666 ?
Co3 N41F 2.184(5) 13_666 ?
Co4 N31C 2.120(5) . ?
Co4 N41C 2.224(5) . ?
Co4 N11D 2.179(6) . ?
Co4 N21D 2.165(6) . ?
Co4 N31E 2.109(6) . ?
Co4 N41E 2.140(6) . ?
Co5 N11G 2.130(5) . ?
Co5 N21G 2.174(5) . ?
Co5 N11H 2.173(6) 17 ?
Co5 N21H 2.159(6) 17 ?
Co5 N31H 2.113(6) . ?
Co5 N41H 2.194(5) . ?
Co6 N31G 2.169(5) . ?
Co6 N31G 2.169(5) 3_665 ?
Co6 N31G 2.169(5) 2_655 ?
Co6 N41G 2.179(5) . ?
Co6 N41G 2.179(5) 3_665 ?
Co6 N41G 2.179(5) 2_655 ?
N11A C12A 1.351(8) . ?
N11A C16A 1.329(8) . ?
C12A C13A 1.420(9) . ?
C12A C25A 1.440(9) . ?
C13A C14A 1.372(11) . ?
C14A C15A 1.410(12) . ?
C15A H15A 0.9500 . ?
C15A C16A 1.376(10) . ?
C16A H16A 0.9500 . ?
N21A N22A 1.405(8) . ?
N21A C25A 1.341(8) . ?
N22A C23A 1.356(10) . ?
N22A C26A 1.448(8) . ?
C23A H23A 0.9500 . ?
C23A C24A 1.354(11) . ?
C24A H24A 0.9500 . ?
C24A C25A 1.416(10) . ?
C26A H26A 0.9900 . ?
C26A H26B 0.9900 . ?
C26A C50A 1.544(9) . ?
N31A C32A 1.347(8) . ?
N31A C36A 1.364(8) . ?
C32A C33A 1.398(9) . ?
C32A C45A 1.466(9) . ?
C33A H33A 0.9500 . ?
C33A C34A 1.398(10) . ?
C34A H34A 0.9500 . ?
C34A C35A 1.399(11) . ?
C35A H35A 0.9500 . ?
C35A C36A 1.393(9) . ?
C36A H36A 0.9500 . ?
N41A N42A 1.369(7) . ?
N41A C45A 1.342(7) . ?
N42A C43A 1.365(7) . ?
N42A C46A 1.447(7) . ?
C43A H43A 0.9500 . ?
C43A C44A 1.335(9) . ?
C44A H44A 0.9500 . ?
C44A C45A 1.415(8) . ?
C46A H46A 0.9900 . ?
C46A H46B 0.9900 . ?
C46A C59A 1.502(8) . ?
C50A C51A 1.366(9) . ?
C50A C55A 1.424(8) . ?
C51A H51A 0.9500 . ?
C51A C52A 1.382(9) . ?
C52A H52A 0.9500 . ?
C52A C53A 1.379(9) . ?
C53A H53A 0.9500 . ?
C53A C54A 1.425(8) . ?
C54A C55A 1.450(9) . ?
C54A C59A 1.418(8) . ?
C55A C56A 1.408(8) . ?
C56A H56A 0.9500 . ?
C56A C57A 1.388(9) . ?
C57A H57A 0.9500 . ?
C57A C58A 1.397(9) . ?
C58A H58A 0.9500 . ?
C58A C59A 1.370(8) . ?
N11B C12B 1.345(8) . ?
N11B C16B 1.359(8) . ?
C12B C13B 1.345(9) . ?
C12B C25B 1.498(9) . ?
C13B H13B 0.9500 . ?
C13B C14B 1.421(11) . ?
C14B H14B 0.9500 . ?
C14B C15B 1.326(11) . ?
C15B H15B 0.9500 . ?
C15B C16B 1.390(10) . ?
C16B H16B 0.9500 . ?
N21B N22B 1.375(7) . ?
N21B C25B 1.335(8) . ?
N22B C23B 1.357(8) . ?
N22B C26B 1.441(7) . ?
C23B H23B 0.9500 . ?
C23B C24B 1.399(9) . ?
C24B H24B 0.9500 . ?
C24B C25B 1.377(9) . ?
C26B H26C 0.9900 . ?
C26B H26D 0.9900 . ?
C26B C50B 1.499(9) . ?
N31B C32B 1.340(10) . ?
N31B C36B 1.390(10) . ?
C32B C33B 1.421(11) . ?
C32B C45B 1.470(11) . ?
C33B H33B 0.9500 . ?
C33B C34B 1.304(12) . ?
C34B H34B 0.9500 . ?
C34B C35B 1.411(14) . ?
C35B H35B 0.9500 . ?
C35B C36B 1.343(12) . ?
C36B H36B 0.9500 . ?
N41B N42B 1.339(8) . ?
N41B C45B 1.368(9) . ?
N42B C43B 1.340(9) . ?
N42B C46B 1.466(9) . ?
C43B H43B 0.9500 . ?
C43B C44B 1.401(11) . ?
C44B H44B 0.9500 . ?
C44B C45B 1.370(10) . ?
C46B H46C 0.9900 . ?
C46B H46D 0.9900 . ?
C46B C59B 1.519(9) . ?
C50B C51B 1.378(9) . ?
C50B C55B 1.418(9) . ?
C51B H51B 0.9500 . ?
C51B C52B 1.395(9) . ?
C52B H52B 0.9500 . ?
C52B C53B 1.382(9) . ?
C53B H53B 0.9500 . ?
C53B C54B 1.394(9) . ?
C54B C55B 1.450(9) . ?
C54B C59B 1.437(9) . ?
C55B C56B 1.428(9) . ?
C56B H56B 0.9500 . ?
C56B C57B 1.403(9) . ?
C57B H57B 0.9500 . ?
C57B C58B 1.379(9) . ?
C58B H58B 0.9500 . ?
C58B C59B 1.380(9) . ?
N11C C12C 1.381(11) . ?
N11C C16C 1.313(12) . ?
C12C C13C 1.368(12) . ?
C12C C25C 1.463(13) . ?
C13C H13C 0.9500 . ?
C13C C14C 1.437(17) . ?
C14C H14C 0.9500 . ?
C14C C15C 1.389(17) . ?
C15C H15C 0.9500 . ?
C15C C16C 1.429(13) . ?
C16C H16C 0.9500 . ?
N21C N22C 1.330(9) . ?
N21C C25C 1.329(10) . ?
N22C C23C 1.403(10) . ?
N22C C26C 1.469(10) . ?
C23C H23C 0.9500 . ?
C23C C24C 1.359(15) . ?
C24C H24C 0.9500 . ?
C24C C25C 1.391(13) . ?
C26C H26E 0.9900 . ?
C26C H26F 0.9900 . ?
C26C C50C 1.535(11) . ?
N31C C32C 1.347(8) . ?
N31C C36C 1.344(9) . ?
C32C C33C 1.411(9) . ?
C32C C45C 1.464(10) . ?
C33C H33C 0.9500 . ?
C33C C34C 1.393(10) . ?
C34C H34C 0.9500 . ?
C34C C35C 1.400(10) . ?
C35C H35C 0.9500 . ?
C35C C36C 1.341(10) . ?
C36C H36C 0.9500 . ?
N41C N42C 1.359(8) . ?
N41C C45C 1.348(8) . ?
N42C C43C 1.332(9) . ?
N42C C46C 1.441(9) . ?
C43C H43C 0.9500 . ?
C43C C44C 1.388(11) . ?
C44C H44C 0.9500 . ?
C44C C45C 1.392(9) . ?
C46C H46E 0.9900 . ?
C46C H46F 0.9900 . ?
C46C C59C 1.483(10) . ?
C50C C51C 1.366(10) . ?
C50C C55C 1.432(9) . ?
C51C H51C 0.9500 . ?
C51C C52C 1.429(11) . ?
C52C H52C 0.9500 . ?
C52C C53C 1.425(11) . ?
C53C H53C 0.9500 . ?
C53C C54C 1.416(10) . ?
C54C C55C 1.415(10) . ?
C54C C59C 1.448(10) . ?
C55C C56C 1.421(10) . ?
C56C H56C 0.9500 . ?
C56C C57C 1.355(10) . ?
C57C H57C 0.9500 . ?
C57C C58C 1.436(11) . ?
C58C H58C 0.9500 . ?
C58C C59C 1.381(10) . ?
N11D C12D 1.337(10) . ?
N11D C16D 1.348(10) . ?
C12D C13D 1.398(11) . ?
C12D C25D 1.452(11) . ?
C13D H13D 0.9500 . ?
C13D C14D 1.352(14) . ?
C14D H14D 0.9500 . ?
C14D C15D 1.366(15) . ?
C15D H15D 0.9500 . ?
C15D C16D 1.381(12) . ?
C16D H16D 0.9500 . ?
N21D N22D 1.370(8) . ?
N21D C25D 1.354(8) . ?
N22D C23D 1.373(9) . ?
N22D C26D 1.431(8) . ?
C23D H23D 0.9500 . ?
C23D C24D 1.418(12) . ?
C24D H24D 0.9500 . ?
C24D C25D 1.414(11) . ?
C26D H26G 0.9900 . ?
C26D H26H 0.9900 . ?
C26D C50D 1.561(9) . ?
N31D C32D 1.361(7) . ?
N31D C36D 1.349(8) . ?
C32D C33D 1.387(8) . ?
C32D C45D 1.438(8) . ?
C33D H33D 0.9500 . ?
C33D C34D 1.434(9) . ?
C34D H34D 0.9500 . ?
C34D C35D 1.325(10) . ?
C35D H35D 0.9500 . ?
C35D C36D 1.374(9) . ?
C36D H36D 0.9500 . ?
N41D N42D 1.343(6) . ?
N41D C45D 1.350(7) . ?
N42D C43D 1.362(8) . ?
N42D C46D 1.461(7) . ?
C43D H43D 0.9500 . ?
C43D C44D 1.329(9) . ?
C44D H44D 0.9500 . ?
C44D C45D 1.418(8) . ?
C46D H46G 0.9900 . ?
C46D H46H 0.9900 . ?
C46D C59D 1.490(8) . ?
C50D C51D 1.333(9) . ?
C50D C55D 1.438(9) . ?
C51D H51D 0.9500 . ?
C51D C52D 1.392(9) . ?
C52D H52D 0.9500 . ?
C52D C53D 1.353(8) . ?
C53D H53D 0.9500 . ?
C53D C54D 1.422(8) . ?
C54D C55D 1.454(9) . ?
C54D C59D 1.401(8) . ?
C55D C56D 1.417(9) . ?
C56D H56D 0.9500 . ?
C56D C57D 1.321(9) . ?
C57D H57D 0.9500 . ?
C57D C58D 1.416(9) . ?
C58D H58D 0.9500 . ?
C58D C59D 1.399(8) . ?
N11E C12E 1.367(9) . ?
N11E C16E 1.326(9) . ?
C12E C13E 1.373(10) . ?
C12E C25E 1.464(10) . ?
C13E H13E 0.9500 . ?
C13E C14E 1.392(12) . ?
C14E H14E 0.9500 . ?
C14E C15E 1.411(13) . ?
C15E H15E 0.9500 . ?
C15E C16E 1.367(11) . ?
C16E H16E 0.9500 . ?
N21E N22E 1.370(7) . ?
N21E C25E 1.360(8) . ?
N22E C23E 1.360(8) . ?
N22E C26E 1.454(8) . ?
C23E H23E 0.9500 . ?
C23E C24E 1.382(10) . ?
C24E H24E 0.9500 . ?
C24E C25E 1.385(10) . ?
C26E H26I 0.9900 . ?
C26E H26J 0.9900 . ?
C26E C50E 1.512(8) . ?
N31E C32E 1.361(9) . ?
N31E C36E 1.376(9) . ?
C32E C33E 1.398(9) . ?
C32E C45E 1.477(10) . ?
C33E H33E 0.9500 . ?
C33E C34E 1.394(10) . ?
C34E H34E 0.9500 . ?
C34E C35E 1.357(11) . ?
C35E H35E 0.9500 . ?
C35E C36E 1.369(10) . ?
C36E H36E 0.9500 . ?
N41E N42E 1.373(8) . ?
N41E C45E 1.365(9) . ?
N42E C43E 1.356(10) . ?
N42E C46E 1.448(9) . ?
C43E H43E 0.9500 . ?
C43E C44E 1.408(11) . ?
C44E H44E 0.9500 . ?
C44E C45E 1.336(10) . ?
C46E H46I 0.9900 . ?
C46E H46J 0.9900 . ?
C46E C59E 1.487(10) . ?
C50E C51E 1.355(8) . ?
C50E C55E 1.413(9) . ?
C51E H51E 0.9500 . ?
C51E C52E 1.436(9) . ?
C52E H52E 0.9500 . ?
C52E C53E 1.347(9) . ?
C53E H53E 0.9500 . ?
C53E C54E 1.427(8) . ?
C54E C55E 1.468(8) . ?
C54E C59E 1.406(9) . ?
C55E C56E 1.398(8) . ?
C56E H56E 0.9500 . ?
C56E C57E 1.364(9) . ?
C57E H57E 0.9500 . ?
C57E C58E 1.400(10) . ?
C58E H58E 0.9500 . ?
C58E C59E 1.403(10) . ?
N11F C12F 1.315(9) . ?
N11F C16F 1.328(9) . ?
C12F C13F 1.428(10) . ?
C12F C25F 1.467(11) . ?
C13F H13F 0.9500 . ?
C13F C14F 1.368(13) . ?
C14F H14F 0.9500 . ?
C14F C15F 1.377(13) . ?
C15F H15F 0.9500 . ?
C15F C16F 1.433(10) . ?
C16F H16F 0.9500 . ?
N21F N22F 1.312(8) . ?
N21F C25F 1.355(9) . ?
N22F C23F 1.370(9) . ?
N22F C26F 1.463(9) . ?
C23F H23F 0.9500 . ?
C23F C24F 1.313(12) . ?
C24F H24F 0.9500 . ?
C24F C25F 1.374(11) . ?
C26F H26K 0.9900 . ?
C26F H26L 0.9900 . ?
C26F C50F 1.530(9) . ?
N31F C32F 1.316(9) . ?
N31F C36F 1.371(10) . ?
C32F C33F 1.381(10) . ?
C32F C45F 1.462(10) . ?
C33F H33F 0.9500 . ?
C33F C34F 1.456(12) . ?
C34F H34F 0.9500 . ?
C34F C35F 1.343(12) . ?
C35F H35F 0.9500 . ?
C35F C36F 1.377(12) . ?
C36F H36F 0.9500 . ?
N41F N42F 1.365(7) . ?
N41F C45F 1.352(8) . ?
N42F C43F 1.323(8) . ?
N42F C46F 1.451(8) . ?
C43F H43F 0.9500 . ?
C43F C44F 1.370(10) . ?
C44F H44F 0.9500 . ?
C44F C45F 1.386(10) . ?
C46F H46K 0.9900 . ?
C46F H46L 0.9900 . ?
C46F C59F 1.537(9) . ?
C50F C51F 1.346(9) . ?
C50F C55F 1.449(9) . ?
C51F H51F 0.9500 . ?
C51F C52F 1.398(9) . ?
C52F H52F 0.9500 . ?
C52F C53F 1.388(10) . ?
C53F H53F 0.9500 . ?
C53F C54F 1.398(9) . ?
C54F C55F 1.440(8) . ?
C54F C59F 1.408(9) . ?
C55F C56F 1.411(9) . ?
C56F H56F 0.9500 . ?
C56F C57F 1.370(10) . ?
C57F H57F 0.9500 . ?
C57F C58F 1.392(9) . ?
C58F H58F 0.9500 . ?
C58F C59F 1.401(9) . ?
N11G C12G 1.329(8) . ?
N11G C16G 1.334(8) . ?
C12G C13G 1.413(9) . ?
C12G C25G 1.450(9) . ?
C13G H13G 0.9500 . ?
C13G C14G 1.400(10) . ?
C14G H14G 0.9500 . ?
C14G C15G 1.323(10) . ?
C15G H15G 0.9500 . ?
C15G C16G 1.408(10) . ?
C16G H16G 0.9500 . ?
N21G N22G 1.354(7) . ?
N21G C25G 1.308(8) . ?
N22G C23G 1.340(10) . ?
N22G C26G 1.496(9) . ?
C23G H23G 0.9500 . ?
C23G C24G 1.368(11) . ?
C24G H24G 0.9500 . ?
C24G C25G 1.414(10) . ?
C26G H26M 0.9900 . ?
C26G H26N 0.9900 . ?
C26G C50G 1.454(10) . ?
N31G C32G 1.387(8) . ?
N31G C36G 1.333(8) . ?
C32G C33G 1.399(9) . ?
C32G C45G 1.461(9) . ?
C33G H33G 0.9500 . ?
C33G C34G 1.379(10) . ?
C34G H34G 0.9500 . ?
C34G C35G 1.383(11) . ?
C35G H35G 0.9500 . ?
C35G C36G 1.369(10) . ?
C36G H36G 0.9500 . ?
N41G N42G 1.350(7) . ?
N41G C45G 1.333(8) . ?
N42G C43G 1.357(9) . ?
N42G C46G 1.414(8) . ?
C43G H43G 0.9500 . ?
C43G C44G 1.372(10) . ?
C44G H44G 0.9500 . ?
C44G C45G 1.381(9) . ?
C46G H46M 0.9900 . ?
C46G H46N 0.9900 . ?
C46G C59G 1.525(9) . ?
C50G C51G 1.391(10) . ?
C50G C55G 1.451(9) . ?
C51G H51G 0.9500 . ?
C51G C52G 1.387(11) . ?
C52G H52G 0.9500 . ?
C52G C53G 1.376(10) . ?
C53G H53G 0.9500 . ?
C53G C54G 1.402(9) . ?
C54G C55G 1.382(9) . ?
C54G C59G 1.436(9) . ?
C55G C56G 1.446(9) . ?
C56G H56G 0.9500 . ?
C56G C57G 1.359(9) . ?
C57G H57G 0.9500 . ?
C57G C58G 1.413(9) . ?
C58G H58G 0.9500 . ?
C58G C59G 1.368(8) . ?
N11H C12H 1.292(11) . ?
N11H C16H 1.305(10) . ?
C12H C13H 1.480(13) . ?
C12H C25H 1.502(13) . ?
C13H H13H 0.9500 . ?
C13H C14H 1.407(16) . ?
C14H H14H 0.9500 . ?
C14H C15H 1.350(16) . ?
C15H H15H 0.9500 . ?
C15H C16H 1.446(12) . ?
C16H H16H 0.9500 . ?
N21H N22H 1.361(8) . ?
N21H C25H 1.332(9) . ?
N22H C23H 1.364(11) . ?
N22H C26H 1.476(10) . ?
C23H H23H 0.9500 . ?
C23H C24H 1.390(13) . ?
C24H H24H 0.9500 . ?
C24H C25H 1.324(12) . ?
C26H H26O 0.9900 . ?
C26H H26P 0.9900 . ?
C26H C50H 1.506(10) . ?
N31H C32H 1.351(8) . ?
N31H C36H 1.358(8) . ?
C32H C33H 1.367(9) . ?
C32H C45H 1.466(9) . ?
C33H H33H 0.9500 . ?
C33H C34H 1.379(9) . ?
C34H H34H 0.9500 . ?
C34H C35H 1.352(10) . ?
C35H H35H 0.9500 . ?
C35H C36H 1.367(10) . ?
C36H H36H 0.9500 . ?
N41H N42H 1.360(7) . ?
N41H C45H 1.339(8) . ?
N42H C43H 1.357(8) . ?
N42H C46H 1.480(8) . ?
C43H H43H 0.9500 . ?
C43H C44H 1.355(9) . ?
C44H H44H 0.9500 . ?
C44H C45H 1.394(9) . ?
C46H H46O 0.9900 . ?
C46H H46P 0.9900 . ?
C46H C59H 1.485(9) . ?
C50H C51H 1.409(10) . ?
C50H C55H 1.408(9) . ?
C51H H51H 0.9500 . ?
C51H C52H 1.363(10) . ?
C52H H52H 0.9500 . ?
C52H C53H 1.363(9) . ?
C53H H53H 0.9500 . ?
C53H C54H 1.402(8) . ?
C54H C55H 1.437(9) . ?
C54H C59H 1.432(9) . ?
C55H C56H 1.425(9) . ?
C56H H56H 0.9500 . ?
C56H C57H 1.321(10) . ?
C57H H57H 0.9500 . ?
C57H C58H 1.404(10) . ?
C58H H58H 0.9500 . ?
C58H C59H 1.397(8) . ?
S11X O12X 1.287(8) . ?
S11X O13X 1.522(7) . ?
S11X O14X 1.367(7) . ?
S11X C15X 1.745(9) . ?
C15X F16X 1.279(10) . ?
C15X F17X 1.298(10) . ?
C15X F18X 1.373(9) . ?
S21X O22X 1.475(9) . ?
S21X O23X 1.348(10) . ?
S21X O24X 1.528(11) . ?
S21X C25X 1.805(13) . ?
C25X F26X 1.333(15) . ?
C25X F27X 1.282(15) . ?
C25X F28X 1.327(14) . ?
S31X O32X 1.383(9) . ?
S31X O33X 1.459(9) . ?
S31X O34X 1.407(8) . ?
S31X C35X 1.756(11) . ?
C35X F36X 1.304(11) . ?
C35X F37X 1.329(12) . ?
C35X F38X 1.310(11) . ?
S41X O42X 1.384(9) . ?
S41X O43X 1.654(12) . ?
S41X O44X 1.382(7) . ?
S41X C45X 1.819(12) . ?
C45X F46X 1.302(13) . ?
C45X F47X 1.310(13) . ?
C45X F48X 1.389(15) . ?
S51X O52X 1.397(10) . ?
S51X O53X 1.484(9) . ?
S51X O54X 1.407(8) . ?
S51X C55X 1.832(12) . ?
C55X F56X 1.312(13) . ?
C55X F57X 1.318(12) . ?
C55X F58X 1.347(12) . ?
S61X O63X 1.638(12) . ?
S61X O62X 1.361(7) . ?
S61X O64X 1.401(12) . ?
S61X C65X 1.794(13) . ?
C65X F66X 1.365(14) . ?
C65X F67X 1.312(14) . ?
C65X F68X 1.382(16) . ?
S71X O74X 1.451(18) . ?
S71X O73X 1.473(15) . ?
S71X O72X 1.436(16) . ?
S71X C75X 1.851(17) . ?
C75X F76X 1.334(19) . ?
C75X F77X 1.347(19) . ?
C75X F78X 1.322(18) . ?
S81X O82X 1.487(13) . ?
S81X O83X 1.290(15) . ?
S81X O84X 1.458(12) . ?
S81X C85X 1.864(16) . ?
C85X F86X 1.330(16) . ?
C85X F87X 1.333(16) . ?
C85X F88X 1.322(17) . ?
S91X O92X 1.478(10) . ?
S91X O93X 1.302(9) . ?
S91X O94X 1.441(5) . ?
S91X C95X 1.835(12) . ?
C95X F96X 1.360(12) . ?
C95X F97X 1.344(14) . ?
C95X F98X 1.348(14) . ?

loop_
_geom_torsion_atom_site_label_1
_geom_torsion_atom_site_label_2
_geom_torsion_atom_site_label_3
_geom_torsion_atom_site_label_4
_geom_torsion
_geom_torsion_site_symmetry_1
_geom_torsion_site_symmetry_2
_geom_torsion_site_symmetry_3
_geom_torsion_site_symmetry_4
_geom_torsion_publ_flag
Co1 N11A C12A C13A 178.1(5) . . . . ?
Co1 N11A C12A C25A 2.0(7) . . . . ?
Co1 N11A C16A C15A -179.5(6) . . . . ?
Co1 N21A N22A C23A 164.9(6) . . . . ?
Co1 N21A N22A C26A -21.1(10) . . . . ?
Co1 N21A C25A C12A 7.7(8) . . . . ?
Co1 N21A C25A C24A -168.3(5) . . . . ?
Co1 N31D C32D C33D -171.2(5) . . . . ?
Co1 N31D C32D C45D 6.7(7) . . . . ?
Co1 N31D C36D C35D 172.5(6) . . . . ?
Co1 N41D N42D C43D -175.6(5) . . . . ?
Co1 N41D N42D C46D -3.3(9) . . . . ?
Co1 N41D C45D C32D -7.3(7) . . . . ?
Co1 N41D C45D C44D 176.5(4) . . . . ?
Co1 N11F C12F C13F 177.5(5) . . . . ?
Co1 N11F C12F C25F -3.8(7) . . . . ?
Co1 N11F C16F C15F -174.8(5) . . . . ?
Co1 N21F N22F C23F -179.5(6) . . . . ?
Co1 N21F N22F C26F 1.3(10) . . . . ?
Co1 N21F C25F C12F -2.4(8) . . . . ?
Co1 N21F C25F C24F -177.1(5) . . . . ?
Co2 N31A C32A C33A 175.2(5) . . . . ?
Co2 N31A C32A C45A -4.0(6) . . . . ?
Co2 N31A C36A C35A -172.0(6) . . . . ?
Co2 N41A N42A C43A 174.1(4) . . . . ?
Co2 N41A N42A C46A -3.4(8) . . . . ?
Co2 N41A C45A C32A 6.7(6) . . . . ?
Co2 N41A C45A C44A -175.5(4) . . . . ?
Co2 N11B C12B C13B 172.3(5) . . . . ?
Co2 N11B C12B C25B -5.8(7) . . . . ?
Co2 N11B C16B C15B -171.8(5) . . . . ?
Co2 N21B N22B C23B 173.5(5) . . . . ?
Co2 N21B N22B C26B 0.6(9) . . . . ?
Co2 N21B C25B C12B 5.7(7) . . . . ?
Co2 N21B C25B C24B -174.7(4) . . . . ?
Co2 N11E C12E C13E -168.8(5) 13_666 . . . ?
Co2 N11E C12E C25E 9.2(7) 13_666 . . . ?
Co2 N11E C16E C15E 169.0(6) 13_666 . . . ?
Co2 N21E N22E C23E -167.8(5) 13_666 . . . ?
Co2 N21E N22E C26E 9.3(9) 13_666 . . . ?
Co2 N21E C25E C12E -9.3(7) 13_666 . . . ?
Co2 N21E C25E C24E 172.2(4) 13_666 . . . ?
Co3 N31B C32B C33B 177.7(5) . . . . ?
Co3 N31B C32B C45B -0.3(8) . . . . ?
Co3 N31B C36B C35B -177.2(6) . . . . ?
Co3 N41B N42B C43B 162.1(6) . . . . ?
Co3 N41B N42B C46B -26.2(10) . . . . ?
Co3 N41B C45B C32B 9.2(7) . . . . ?
Co3 N41B C45B C44B -166.3(5) . . . . ?
Co3 N11C C12C C13C 171.1(8) . . . . ?
Co3 N11C C12C C25C -8.4(10) . . . . ?
Co3 N11C C16C C15C -171.4(7) . . . . ?
Co3 N21C N22C C23C -179.6(8) . . . . ?
Co3 N21C N22C C26C 1.1(14) . . . . ?
Co3 N21C C25C C12C 3.3(12) . . . . ?
Co3 N21C C25C C24C -179.3(8) . . . . ?
Co3 N31F C32F C33F 174.1(5) 13_666 . . . ?
Co3 N31F C32F C45F -7.0(8) 13_666 . . . ?
Co3 N31F C36F C35F -176.1(6) 13_666 . . . ?
Co3 N41F N42F C43F 171.6(5) 13_666 . . . ?
Co3 N41F N42F C46F -3.2(9) 13_666 . . . ?
Co3 N41F C45F C32F 8.4(7) 13_666 . . . ?
Co3 N41F C45F C44F -174.5(4) 13_666 . . . ?
Co4 N31C C32C C33C 178.2(6) . . . . ?
Co4 N31C C32C C45C -2.0(9) . . . . ?
Co4 N31C C36C C35C 179.1(6) . . . . ?
Co4 N41C N42C C43C 178.7(6) . . . . ?
Co4 N41C N42C C46C 5.6(12) . . . . ?
Co4 N41C C45C C32C 6.1(8) . . . . ?
Co4 N41C C45C C44C -180.0(5) . . . . ?
Co4 N11D C12D C13D -179.3(7) . . . . ?
Co4 N11D C12D C25D 1.0(9) . . . . ?
Co4 N11D C16D C15D -179.6(8) . . . . ?
Co4 N21D N22D C23D -178.4(6) . . . . ?
Co4 N21D N22D C26D 3.2(10) . . . . ?
Co4 N21D C25D C12D 2.0(9) . . . . ?
Co4 N21D C25D C24D 179.3(6) . . . . ?
Co4 N31E C32E C33E 175.4(5) . . . . ?
Co4 N31E C32E C45E -6.6(7) . . . . ?
Co4 N31E C36E C35E -177.3(5) . . . . ?
Co4 N41E N42E C43E -168.4(6) . . . . ?
Co4 N41E N42E C46E 15.9(10) . . . . ?
Co4 N41E C45E C32E -4.6(7) . . . . ?
Co4 N41E C45E C44E 170.8(5) . . . . ?
Co5 N11G C12G C13G 179.6(5) . . . . ?
Co5 N11G C12G C25G 0.3(8) . . . . ?
Co5 N11G C16G C15G -178.2(5) . . . . ?
Co5 N21G N22G C23G 166.7(7) . . . . ?
Co5 N21G N22G C26G -23.5(12) . . . . ?
Co5 N21G C25G C12G 5.5(9) . . . . ?
Co5 N21G C25G C24G -170.2(6) . . . . ?
Co5 N11H C12H C13H -173.2(10) 18_545 . . . ?
Co5 N11H C12H C25H 2.0(13) 18_545 . . . ?
Co5 N11H C16H C15H 175.4(8) 18_545 . . . ?
Co5 N21H N22H C23H 172.1(7) 18_545 . . . ?
Co5 N21H N22H C26H -0.4(13) 18_545 . . . ?
Co5 N21H C25H C12H 3.0(11) 18_545 . . . ?
Co5 N21H C25H C24H -176.3(8) 18_545 . . . ?
Co5 N31H C32H C33H -177.3(5) . . . . ?
Co5 N31H C32H C45H 6.2(7) . . . . ?
Co5 N31H C36H C35H 179.2(6) . . . . ?
Co5 N41H N42H C43H -175.3(5) . . . . ?
Co5 N41H N42H C46H -2.4(10) . . . . ?
Co5 N41H C45H C32H -6.2(7) . . . . ?
Co5 N41H C45H C44H 174.9(4) . . . . ?
Co6 N31G C32G C33G 177.6(5) . . . . ?
Co6 N31G C32G C45G -5.4(7) . . . . ?
Co6 N31G C36G C35G -178.7(6) . . . . ?
Co6 N41G N42G C43G 167.4(5) . . . . ?
Co6 N41G N42G C46G -11.7(9) . . . . ?
Co6 N41G C45G C32G 11.4(7) . . . . ?
Co6 N41G C45G C44G -170.0(4) . . . . ?
N11A C12A C13A C14A 1.6(11) . . . . ?
N11A C12A C25A N21A -6.8(9) . . . . ?
N11A C12A C25A C24A 168.4(7) . . . . ?
C12A N11A C16A C15A -1.0(11) . . . . ?
C12A C13A C14A C15A -1.0(12) . . . . ?
C13A C12A C25A N21A 177.2(6) . . . . ?
C13A C12A C25A C24A -7.6(12) . . . . ?
C13A C14A C15A C16A -0.4(13) . . . . ?
C14A C15A C16A N11A 1.5(13) . . . . ?
C16A N11A C12A C13A -0.6(10) . . . . ?
C16A N11A C12A C25A -176.6(6) . . . . ?
N21A N22A C23A C24A -4.0(10) . . . . ?
N21A N22A C26A C50A -85.5(8) . . . . ?
N22A N21A C25A C12A 175.9(6) . . . . ?
N22A N21A C25A C24A -0.2(8) . . . . ?
N22A C23A C24A C25A 3.8(10) . . . . ?
N22A C26A C50A C51A 3.2(9) . . . . ?
N22A C26A C50A C55A -177.0(6) . . . . ?
C23A N22A C26A C50A 87.1(9) . . . . ?
C23A C24A C25A C12A -177.7(8) . . . . ?
C23A C24A C25A N21A -2.2(10) . . . . ?
C25A C12A C13A C14A 177.4(7) . . . . ?
C25A N21A N22A C23A 2.5(8) . . . . ?
C25A N21A N22A C26A 176.5(6) . . . . ?
C26A N22A C23A C24A -177.3(7) . . . . ?
C26A C50A C51A C52A 177.7(6) . . . . ?
C26A C50A C55A C54A -177.0(6) . . . . ?
C26A C50A C55A C56A 3.4(9) . . . . ?
N31A C32A C33A C34A 0.0(10) . . . . ?
N31A C32A C45A N41A -1.8(8) . . . . ?
N31A C32A C45A C44A -179(100) . . . . ?
C32A N31A C36A C35A 3.1(10) . . . . ?
C32A C33A C34A C35A -1.9(11) . . . . ?
C33A C32A C45A N41A 179.0(5) . . . . ?
C33A C32A C45A C44A 1.8(10) . . . . ?
C33A C34A C35A C36A 4.2(12) . . . . ?
C34A C35A C36A N31A -5.0(12) . . . . ?
C36A N31A C32A C33A -0.6(9) . . . . ?
C36A N31A C32A C45A -179.8(5) . . . . ?
N41A N42A C43A C44A -1.1(7) . . . . ?
N41A N42A C46A C59A 85.4(7) . . . . ?
N42A N41A C45A C32A -178.0(5) . . . . ?
N42A N41A C45A C44A -0.2(6) . . . . ?
N42A C43A C44A C45A 0.9(7) . . . . ?
N42A C46A C59A C54A -174.2(5) . . . . ?
N42A C46A C59A C58A 4.3(8) . . . . ?
C43A N42A C46A C59A -91.7(7) . . . . ?
C43A C44A C45A C32A 176.9(6) . . . . ?
C43A C44A C45A N41A -0.5(7) . . . . ?
C45A C32A C33A C34A 179.2(6) . . . . ?
C45A N41A N42A C43A 0.8(6) . . . . ?
C45A N41A N42A C46A -176.7(5) . . . . ?
C46A N42A C43A C44A 176.2(6) . . . . ?
C50A C51A C52A C53A 0.6(10) . . . . ?
C50A C55A C56A C57A 177.0(6) . . . . ?
C51A C50A C55A C54A 2.8(9) . . . . ?
C51A C50A C55A C56A -176.8(6) . . . . ?
C51A C52A C53A C54A 0.3(10) . . . . ?
C52A C53A C54A C55A 0.4(9) . . . . ?
C52A C53A C54A C59A 175.8(6) . . . . ?
C53A C54A C55A C50A -1.9(8) . . . . ?
C53A C54A C55A C56A 177.7(6) . . . . ?
C53A C54A C59A C46A 2.7(9) . . . . ?
C53A C54A C59A C58A -175.9(6) . . . . ?
C54A C55A C56A C57A -2.5(9) . . . . ?
C55A C50A C51A C52A -2.1(10) . . . . ?
C55A C54A C59A C46A 178.0(5) . . . . ?
C55A C54A C59A C58A -0.6(9) . . . . ?
C55A C56A C57A C58A 1.3(10) . . . . ?
C56A C57A C58A C59A 0.4(10) . . . . ?
C57A C58A C59A C46A -179.2(6) . . . . ?
C57A C58A C59A C54A -0.7(9) . . . . ?
C59A C54A C55A C50A -177.4(5) . . . . ?
C59A C54A C55A C56A 2.1(9) . . . . ?
N11B C12B C13B C14B 2.2(11) . . . . ?
N11B C12B C25B N21B 0.0(8) . . . . ?
N11B C12B C25B C24B -179.5(7) . . . . ?
C12B N11B C16B C15B 3.0(9) . . . . ?
C12B C13B C14B C15B -1.2(11) . . . . ?
C13B C12B C25B N21B -178.1(6) . . . . ?
C13B C12B C25B C24B 2.3(11) . . . . ?
C13B C14B C15B C16B 1.2(12) . . . . ?
C14B C15B C16B N11B -2.3(11) . . . . ?
C16B N11B C12B C13B -3.0(10) . . . . ?
C16B N11B C12B C25B 178.9(5) . . . . ?
N21B N22B C23B C24B 0.1(8) . . . . ?
N21B N22B C26B C50B 78.0(7) . . . . ?
N22B N21B C25B C12B -178.4(5) . . . . ?
N22B N21B C25B C24B 1.3(7) . . . . ?
N22B C23B C24B C25B 0.7(8) . . . . ?
N22B C26B C50B C51B 12.8(8) . . . . ?
N22B C26B C50B C55B -167.2(5) . . . . ?
C23B N22B C26B C50B -93.9(8) . . . . ?
C23B C24B C25B C12B 178.3(6) . . . . ?
C23B C24B C25B N21B -1.2(8) . . . . ?
C25B C12B C13B C14B -179.9(6) . . . . ?
C25B N21B N22B C23B -0.8(7) . . . . ?
C25B N21B N22B C26B -173.8(5) . . . . ?
C26B N22B C23B C24B 172.7(6) . . . . ?
C26B C50B C51B C52B -178.3(6) . . . . ?
C26B C50B C55B C54B 178.2(5) . . . . ?
C26B C50B C55B C56B -1.7(8) . . . . ?
N31B C32B C33B C34B 0.0(11) . . . . ?
N31B C32B C45B N41B -6.2(9) . . . . ?
N31B C32B C45B C44B 168.4(7) . . . . ?
C32B N31B C36B C35B 0.5(11) . . . . ?
C32B C33B C34B C35B 0.2(13) . . . . ?
C33B C32B C45B N41B 175.8(6) . . . . ?
C33B C32B C45B C44B -9.6(12) . . . . ?
C33B C34B C35B C36B 0.0(14) . . . . ?
C34B C35B C36B N31B -0.3(13) . . . . ?
C36B N31B C32B C33B -0.3(10) . . . . ?
C36B N31B C32B C45B -178.3(6) . . . . ?
N41B N42B C43B C44B -3.7(9) . . . . ?
N41B N42B C46B C59B -76.8(7) . . . . ?
N42B N41B C45B C32B 175.6(6) . . . . ?
N42B N41B C45B C44B 0.1(8) . . . . ?
N42B C43B C44B C45B 3.5(9) . . . . ?
N42B C46B C59B C54B 179.6(5) . . . . ?
N42B C46B C59B C58B -3.1(9) . . . . ?
C43B N42B C46B C59B 93.7(8) . . . . ?
C43B C44B C45B C32B -177.1(7) . . . . ?
C43B C44B C45B N41B -2.2(9) . . . . ?
C45B C32B C33B C34B 177.8(7) . . . . ?
C45B N41B N42B C43B 2.2(7) . . . . ?
C45B N41B N42B C46B 173.9(6) . . . . ?
C46B N42B C43B C44B -175.1(6) . . . . ?
C50B C51B C52B C53B -1.3(10) . . . . ?
C50B C55B C56B C57B 175.8(6) . . . . ?
C51B C50B C55B C54B -1.7(9) . . . . ?
C51B C50B C55B C56B 178.4(6) . . . . ?
C51B C52B C53B C54B 1.0(9) . . . . ?
C52B C53B C54B C55B -1.1(9) . . . . ?
C52B C53B C54B C59B 178.7(6) . . . . ?
C53B C54B C55B C50B 1.4(8) . . . . ?
C53B C54B C55B C56B -178.7(5) . . . . ?
C53B C54B C59B C46B -0.4(9) . . . . ?
C53B C54B C59B C58B -177.7(6) . . . . ?
C54B C55B C56B C57B -4.1(9) . . . . ?
C55B C50B C51B C52B 1.7(9) . . . . ?
C55B C54B C59B C46B 179.4(5) . . . . ?
C55B C54B C59B C58B 2.0(9) . . . . ?
C55B C56B C57B C58B 3.1(9) . . . . ?
C56B C57B C58B C59B 0.6(10) . . . . ?
C57B C58B C59B C46B 179.6(6) . . . . ?
C57B C58B C59B C54B -3.2(10) . . . . ?
C59B C54B C55B C50B -178.4(5) . . . . ?
C59B C54B C55B C56B 1.5(8) . . . . ?
N11C C12C C13C C14C 3.3(17) . . . . ?
N11C C12C C25C N21C 3.6(14) . . . . ?
N11C C12C C25C C24C -173.3(11) . . . . ?
C12C N11C C16C C15C 0.5(15) . . . . ?
C12C C13C C14C C15C -2.9(18) . . . . ?
C13C C12C C25C N21C -175.9(10) . . . . ?
C13C C12C C25C C24C 7.2(18) . . . . ?
C13C C14C C15C C16C 1.5(19) . . . . ?
C14C C15C C16C N11C -0.4(17) . . . . ?
C16C N11C C12C C13C -2.0(15) . . . . ?
C16C N11C C12C C25C 178.5(9) . . . . ?
N21C N22C C23C C24C -6.0(14) . . . . ?
N21C N22C C26C C50C -82.9(9) . . . . ?
N22C N21C C25C C12C 179.8(9) . . . . ?
N22C N21C C25C C24C -2.9(12) . . . . ?
N22C C23C C24C C25C 3.9(15) . . . . ?
N22C C26C C50C C51C -6.4(9) . . . . ?
N22C C26C C50C C55C 172.1(6) . . . . ?
C23C N22C C26C C50C 98.0(11) . . . . ?
C23C C24C C25C C12C 176.3(11) . . . . ?
C23C C24C C25C N21C -0.7(15) . . . . ?
C25C C12C C13C C14C -177.3(11) . . . . ?
C25C N21C N22C C23C 5.4(11) . . . . ?
C25C N21C N22C C26C -173.9(8) . . . . ?
C26C N22C C23C C24C 173.2(10) . . . . ?
C26C C50C C51C C52C 179.6(6) . . . . ?
C26C C50C C55C C54C -179.6(6) . . . . ?
C26C C50C C55C C56C 0.5(9) . . . . ?
N31C C32C C33C C34C 2.7(11) . . . . ?
N31C C32C C45C N41C -3.0(10) . . . . ?
N31C C32C C45C C44C -175.5(8) . . . . ?
C32C N31C C36C C35C 3.2(12) . . . . ?
C32C C33C C34C C35C 2.4(11) . . . . ?
C33C C32C C45C N41C 176.8(7) . . . . ?
C33C C32C C45C C44C 4.2(13) . . . . ?
C33C C34C C35C C36C -4.7(12) . . . . ?
C34C C35C C36C N31C 1.9(13) . . . . ?
C36C N31C C32C C33C -5.5(11) . . . . ?
C36C N31C C32C C45C 174.2(7) . . . . ?
N41C N42C C43C C44C -0.9(9) . . . . ?
N41C N42C C46C C59C 87.1(8) . . . . ?
N42C N41C C45C C32C -175.9(6) . . . . ?
N42C N41C C45C C44C -1.9(8) . . . . ?
N42C C43C C44C C45C -0.3(9) . . . . ?
N42C C46C C59C C54C -178.9(6) . . . . ?
N42C C46C C59C C58C -1.3(9) . . . . ?
C43C N42C C46C C59C -85.0(9) . . . . ?
C43C C44C C45C C32C 174.3(8) . . . . ?
C43C C44C C45C N41C 1.4(9) . . . . ?
C45C C32C C33C C34C -177.1(7) . . . . ?
C45C N41C N42C C43C 1.7(8) . . . . ?
C45C N41C N42C C46C -171.3(7) . . . . ?
C46C N42C C43C C44C 172.0(7) . . . . ?
C50C C51C C52C C53C -1.3(11) . . . . ?
C50C C55C C56C C57C -178.3(6) . . . . ?
C51C C50C C55C C54C -1.1(9) . . . . ?
C51C C50C C55C C56C 179.1(6) . . . . ?
C51C C52C C53C C54C 1.5(10) . . . . ?
C52C C53C C54C C55C -1.5(9) . . . . ?
C52C C53C C54C C59C 179.8(6) . . . . ?
C53C C54C C55C C50C 1.3(9) . . . . ?
C53C C54C C55C C56C -178.8(6) . . . . ?
C53C C54C C59C C46C -6.0(9) . . . . ?
C53C C54C C59C C58C 176.5(6) . . . . ?
C54C C55C C56C C57C 1.9(10) . . . . ?
C55C C50C C51C C52C 1.0(10) . . . . ?
C55C C54C C59C C46C 175.3(6) . . . . ?
C55C C54C C59C C58C -2.2(9) . . . . ?
C55C C56C C57C C58C -1.3(10) . . . . ?
C56C C57C C58C C59C -1.2(10) . . . . ?
C57C C58C C59C C46C -174.7(6) . . . . ?
C57C C58C C59C C54C 2.9(10) . . . . ?
C59C C54C C55C C50C -180.0(5) . . . . ?
C59C C54C C55C C56C -0.1(9) . . . . ?
N11D C12D C13D C14D -0.4(15) . . . . ?
N11D C12D C25D N21D -2.0(11) . . . . ?
N11D C12D C25D C24D -178.7(9) . . . . ?
C12D N11D C16D C15D 2.0(14) . . . . ?
C12D C13D C14D C15D 0(2) . . . . ?
C13D C12D C25D N21D 178.2(8) . . . . ?
C13D C12D C25D C24D 1.6(14) . . . . ?
C13D C14D C15D C16D 1(2) . . . . ?
C14D C15D C16D N11D -2.1(18) . . . . ?
C16D N11D C12D C13D -0.8(12) . . . . ?
C16D N11D C12D C25D 179.5(7) . . . . ?
N21D N22D C23D C24D -2.1(9) . . . . ?
N21D N22D C26D C50D 85.1(7) . . . . ?
N22D N21D C25D C12D -178.3(7) . . . . ?
N22D N21D C25D C24D -1.0(8) . . . . ?
N22D C23D C24D C25D 1.4(10) . . . . ?
N22D C26D C50D C51D 5.9(10) . . . . ?
N22D C26D C50D C55D -173.9(6) . . . . ?
C23D N22D C26D C50D -93.0(9) . . . . ?
C23D C24D C25D C12D 176.5(8) . . . . ?
C23D C24D C25D N21D -0.3(10) . . . . ?
C25D C12D C13D C14D 179.3(10) . . . . ?
C25D N21D N22D C23D 2.0(8) . . . . ?
C25D N21D N22D C26D -176.4(6) . . . . ?
C26D N22D C23D C24D 176.1(7) . . . . ?
C26D C50D C51D C52D -178.5(6) . . . . ?
C26D C50D C55D C54D 178.5(6) . . . . ?
C26D C50D C55D C56D -0.3(10) . . . . ?
N31D C32D C33D C34D -4.5(9) . . . . ?
N31D C32D C45D N41D 0.7(8) . . . . ?
N31D C32D C45D C44D 175.9(6) . . . . ?
C32D N31D C36D C35D -5.2(10) . . . . ?
C32D C33D C34D C35D 0.5(10) . . . . ?
C33D C32D C45D N41D 178.6(6) . . . . ?
C33D C32D C45D C44D -6.2(10) . . . . ?
C33D C34D C35D C36D 1.1(12) . . . . ?
C34D C35D C36D N31D 1.3(12) . . . . ?
C36D N31D C32D C33D 6.7(9) . . . . ?
C36D N31D C32D C45D -175.3(6) . . . . ?
N41D N42D C43D C44D 0.5(7) . . . . ?
N41D N42D C46D C59D -83.0(7) . . . . ?
N42D N41D C45D C32D 175.5(5) . . . . ?
N42D N41D C45D C44D -0.7(6) . . . . ?
N42D C43D C44D C45D -0.9(7) . . . . ?
N42D C46D C59D C54D 178.4(6) . . . . ?
N42D C46D C59D C58D -3.9(9) . . . . ?
C43D N42D C46D C59D 88.1(8) . . . . ?
C43D C44D C45D C32D -174.7(6) . . . . ?
C43D C44D C45D N41D 1.0(7) . . . . ?
C45D C32D C33D C34D 177.8(6) . . . . ?
C45D N41D N42D C43D 0.1(6) . . . . ?
C45D N41D N42D C46D 172.4(5) . . . . ?
C46D N42D C43D C44D -171.5(5) . . . . ?
C50D C51D C52D C53D -2.5(11) . . . . ?
C50D C55D C56D C57D 177.9(7) . . . . ?
C51D C50D C55D C54D -1.3(10) . . . . ?
C51D C50D C55D C56D 179.9(7) . . . . ?
C51D C52D C53D C54D 3.6(10) . . . . ?
C52D C53D C54D C55D -3.5(9) . . . . ?
C52D C53D C54D C59D -179.8(6) . . . . ?
C53D C54D C55D C50D 2.3(9) . . . . ?
C53D C54D C55D C56D -178.8(6) . . . . ?
C53D C54D C59D C46D -1.1(10) . . . . ?
C53D C54D C59D C58D -178.7(6) . . . . ?
C54D C55D C56D C57D -0.9(11) . . . . ?
C55D C50D C51D C52D 1.3(11) . . . . ?
C55D C54D C59D C46D -177.3(6) . . . . ?
C55D C54D C59D C58D 5.0(9) . . . . ?
C55D C56D C57D C58D 1.4(12) . . . . ?
C56D C57D C58D C59D 1.4(11) . . . . ?
C57D C58D C59D C46D 177.7(6) . . . . ?
C57D C58D C59D C54D -4.6(10) . . . . ?
C59D C54D C55D C50D 178.8(6) . . . . ?
C59D C54D C55D C56D -2.3(9) . . . . ?
N11E C12E C13E C14E 1.2(10) . . . . ?
N11E C12E C25E N21E 0.1(8) . . . . ?
N11E C12E C25E C24E 178.2(6) . . . . ?
C12E N11E C16E C15E 0.2(11) . . . . ?
C12E C13E C14E C15E -5.3(11) . . . . ?
C13E C12E C25E N21E 178.2(6) . . . . ?
C13E C12E C25E C24E -3.7(10) . . . . ?
C13E C14E C15E C16E 6.7(12) . . . . ?
C14E C15E C16E N11E -4.2(13) . . . . ?
C16E N11E C12E C13E 1.4(9) . . . . ?
C16E N11E C12E C25E 179.5(6) . . . . ?
N21E N22E C23E C24E -0.6(7) . . . . ?
N21E N22E C26E C50E -88.3(7) . . . . ?
N22E N21E C25E C12E 178.8(5) . . . . ?
N22E N21E C25E C24E 0.3(7) . . . . ?
N22E C23E C24E C25E 0.7(7) . . . . ?
N22E C26E C50E C51E -3.2(8) . . . . ?
N22E C26E C50E C55E 176.2(5) . . . . ?
C23E N22E C26E C50E 88.3(7) . . . . ?
C23E C24E C25E C12E -178.9(6) . . . . ?
C23E C24E C25E N21E -0.7(7) . . . . ?
C25E C12E C13E C14E -176.7(6) . . . . ?
C25E N21E N22E C23E 0.1(6) . . . . ?
C25E N21E N22E C26E 177.2(5) . . . . ?
C26E N22E C23E C24E -177.4(6) . . . . ?
C26E C50E C51E C52E 177.7(5) . . . . ?
C26E C50E C55E C54E -178.2(5) . . . . ?
C26E C50E C55E C56E 0.5(8) . . . . ?
N31E C32E C33E C34E 0.2(10) . . . . ?
N31E C32E C45E N41E 7.4(8) . . . . ?
N31E C32E C45E C44E -167.1(8) . . . . ?
C32E N31E C36E C35E 0.9(10) . . . . ?
C32E C33E C34E C35E 4.7(10) . . . . ?
C33E C32E C45E N41E -174.6(6) . . . . ?
C33E C32E C45E C44E 10.9(12) . . . . ?
C33E C34E C35E C36E -6.7(11) . . . . ?
C34E C35E C36E N31E 3.9(11) . . . . ?
C36E N31E C32E C33E -2.9(9) . . . . ?
C36E N31E C32E C45E 175.1(6) . . . . ?
N41E N42E C43E C44E 2.7(9) . . . . ?
N41E N42E C46E C59E 83.3(9) . . . . ?
N42E N41E C45E C32E -175.0(5) . . . . ?
N42E N41E C45E C44E 0.5(8) . . . . ?
N42E C43E C44E C45E -2.3(10) . . . . ?
N42E C46E C59E C54E 179.8(6) . . . . ?
N42E C46E C59E C58E 4.2(11) . . . . ?
C43E N42E C46E C59E -91.7(10) . . . . ?
C43E C44E C45E C32E 175.7(7) . . . . ?
C43E C44E C45E N41E 1.1(9) . . . . ?
C45E C32E C33E C34E -177.7(6) . . . . ?
C45E N41E N42E C43E -2.0(8) . . . . ?
C45E N41E N42E C46E -177.6(6) . . . . ?
C46E N42E C43E C44E 178.2(7) . . . . ?
C50E C51E C52E C53E 1.2(9) . . . . ?
C50E C55E C56E C57E -174.9(6) . . . . ?
C51E C50E C55E C54E 1.1(8) . . . . ?
C51E C50E C55E C56E 179.8(6) . . . . ?
C51E C52E C53E C54E -0.2(9) . . . . ?
C52E C53E C54E C55E -0.2(9) . . . . ?
C52E C53E C54E C59E -176.2(6) . . . . ?
C53E C54E C55E C50E -0.2(8) . . . . ?
C53E C54E C55E C56E -179.0(5) . . . . ?
C53E C54E C59E C46E 0.2(10) . . . . ?
C53E C54E C59E C58E 175.8(6) . . . . ?
C54E C55E C56E C57E 3.8(9) . . . . ?
C55E C50E C51E C52E -1.6(9) . . . . ?
C55E C54E C59E C46E -175.8(6) . . . . ?
C55E C54E C59E C58E -0.1(9) . . . . ?
C55E C56E C57E C58E -1.7(11) . . . . ?
C56E C57E C58E C59E -1.5(11) . . . . ?
C57E C58E C59E C46E 177.9(7) . . . . ?
C57E C58E C59E C54E 2.4(11) . . . . ?
C59E C54E C55E C50E 176.0(6) . . . . ?
C59E C54E C55E C56E -2.8(8) . . . . ?
N11F C12F C13F C14F -5.0(11) . . . . ?
N11F C12F C25F N21F 4.3(9) . . . . ?
N11F C12F C25F C24F 177.6(8) . . . . ?
C12F N11F C16F C15F -2.5(10) . . . . ?
C12F C13F C14F C15F 3.6(13) . . . . ?
C13F C12F C25F N21F -177.1(7) . . . . ?
C13F C12F C25F C24F -3.8(13) . . . . ?
C13F C14F C15F C16F -1.7(12) . . . . ?
C14F C15F C16F N11F 1.1(10) . . . . ?
C16F N11F C12F C13F 4.4(9) . . . . ?
C16F N11F C12F C25F -176.9(6) . . . . ?
N21F N22F C23F C24F -4.1(10) . . . . ?
N21F N22F C26F C50F -82.0(8) . . . . ?
N22F N21F C25F C12F 177.5(6) . . . . ?
N22F N21F C25F C24F 2.8(8) . . . . ?
N22F C23F C24F C25F 5.7(11) . . . . ?
N22F C26F C50F C51F -5.5(10) . . . . ?
N22F C26F C50F C55F 176.5(6) . . . . ?
C23F N22F C26F C50F 98.9(9) . . . . ?
C23F C24F C25F C12F -179.1(8) . . . . ?
C23F C24F C25F N21F -5.3(10) . . . . ?
C25F C12F C13F C14F 176.4(7) . . . . ?
C25F N21F N22F C23F 0.7(7) . . . . ?
C25F N21F N22F C26F -178.6(6) . . . . ?
C26F N22F C23F C24F 175.1(8) . . . . ?
C26F C50F C51F C52F 179.2(6) . . . . ?
C26F C50F C55F C54F 179.8(6) . . . . ?
C26F C50F C55F C56F -2.2(9) . . . . ?
N31F C32F C33F C34F 0.1(10) . . . . ?
N31F C32F C45F N41F -1.2(9) . . . . ?
N31F C32F C45F C44F -177.6(7) . . . . ?
C32F N31F C36F C35F -0.7(11) . . . . ?
C32F C33F C34F C35F 3.6(10) . . . . ?
C33F C32F C45F N41F 177.8(6) . . . . ?
C33F C32F C45F C44F 1.4(11) . . . . ?
C33F C34F C35F C36F -6.2(12) . . . . ?
C34F C35F C36F N31F 4.9(13) . . . . ?
C36F N31F C32F C33F -1.6(11) . . . . ?
C36F N31F C32F C45F 177.4(6) . . . . ?
N41F N42F C43F C44F 2.1(7) . . . . ?
N41F N42F C46F C59F 82.2(7) . . . . ?
N42F N41F C45F C32F -175.8(5) . . . . ?
N42F N41F C45F C44F 1.3(7) . . . . ?
N42F C43F C44F C45F -1.2(7) . . . . ?
N42F C46F C59F C54F -173.4(6) . . . . ?
N42F C46F C59F C58F 8.2(9) . . . . ?
C43F N42F C46F C59F -91.7(8) . . . . ?
C43F C44F C45F C32F 176.5(7) . . . . ?
C43F C44F C45F N41F -0.1(7) . . . . ?
C45F C32F C33F C34F -178.8(6) . . . . ?
C45F N41F N42F C43F -2.1(7) . . . . ?
C45F N41F N42F C46F -176.8(5) . . . . ?
C46F N42F C43F C44F 176.6(6) . . . . ?
C50F C51F C52F C53F 2.0(11) . . . . ?
C50F C55F C56F C57F -177.4(6) . . . . ?
C51F C50F C55F C54F 1.7(9) . . . . ?
C51F C50F C55F C56F 179.8(6) . . . . ?
C51F C52F C53F C54F 0.3(10) . . . . ?
C52F C53F C54F C55F -1.3(9) . . . . ?
C52F C53F C54F C59F 178.8(6) . . . . ?
C53F C54F C55F C50F 0.3(9) . . . . ?
C53F C54F C55F C56F -177.7(6) . . . . ?
C53F C54F C59F C46F -3.4(9) . . . . ?
C53F C54F C59F C58F 175.0(6) . . . . ?
C54F C55F C56F C57F 0.6(9) . . . . ?
C55F C50F C51F C52F -2.9(10) . . . . ?
C55F C54F C59F C46F 176.7(5) . . . . ?
C55F C54F C59F C58F -4.9(9) . . . . ?
C55F C56F C57F C58F -0.7(9) . . . . ?
C56F C57F C58F C59F -2.1(10) . . . . ?
C57F C58F C59F C46F -176.6(6) . . . . ?
C57F C58F C59F C54F 5.0(9) . . . . ?
C59F C54F C55F C50F -179.8(6) . . . . ?
C59F C54F C55F C56F 2.1(9) . . . . ?
N11G C12G C13G C14G -1.9(11) . . . . ?
N11G C12G C25G N21G -4.0(10) . . . . ?
N11G C12G C25G C24G 170.6(9) . . . . ?
C12G N11G C16G C15G 0.7(10) . . . . ?
C12G C13G C14G C15G 1.8(11) . . . . ?
C13G C12G C25G N21G 176.7(7) . . . . ?
C13G C12G C25G C24G -8.7(14) . . . . ?
C13G C14G C15G C16G -0.6(12) . . . . ?
C14G C15G C16G N11G -0.8(12) . . . . ?
C16G N11G C12G C13G 0.7(10) . . . . ?
C16G N11G C12G C25G -178.7(6) . . . . ?
N21G N22G C23G C24G -2.2(12) . . . . ?
N21G N22G C26G C50G -77.3(9) . . . . ?
N22G N21G C25G C12G 174.2(7) . . . . ?
N22G N21G C25G C24G -1.4(9) . . . . ?
N22G C23G C24G C25G 1.2(12) . . . . ?
N22G C26G C50G C51G -3.4(10) . . . . ?
N22G C26G C50G C55G 179.5(6) . . . . ?
C23G N22G C26G C50G 91.1(10) . . . . ?
C23G C24G C25G C12G -174.8(9) . . . . ?
C23G C24G C25G N21G 0.1(11) . . . . ?
C25G C12G C13G C14G 177.4(7) . . . . ?
C25G N21G N22G C23G 2.2(10) . . . . ?
C25G N21G N22G C26G 172.1(7) . . . . ?
C26G N22G C23G C24G -171.9(8) . . . . ?
C26G C50G C51G C52G 179.1(7) . . . . ?
C26G C50G C55G C54G 177.4(6) . . . . ?
C26G C50G C55G C56G 1.1(9) . . . . ?
N31G C32G C33G C34G 0.5(10) . . . . ?
N31G C32G C45G N41G -4.2(8) . . . . ?
N31G C32G C45G C44G 177.6(6) . . . . ?
C32G N31G C36G C35G -1.4(10) . . . . ?
C32G C33G C34G C35G 0.6(11) . . . . ?
C33G C32G C45G N41G 172.8(6) . . . . ?
C33G C32G C45G C44G -5.4(10) . . . . ?
C33G C34G C35G C36G -2.0(12) . . . . ?
C34G C35G C36G N31G 2.5(12) . . . . ?
C36G N31G C32G C33G -0.1(9) . . . . ?
C36G N31G C32G C45G 176.9(6) . . . . ?
N41G N42G C43G C44G -1.3(8) . . . . ?
N41G N42G C46G C59G 86.0(7) . . . . ?
N42G N41G C45G C32G -177.4(5) . . . . ?
N42G N41G C45G C44G 1.2(7) . . . . ?
N42G C43G C44G C45G 1.9(8) . . . . ?
N42G C46G C59G C54G -169.0(6) . . . . ?
N42G C46G C59G C58G 10.5(9) . . . . ?
C43G N42G C46G C59G -92.9(8) . . . . ?
C43G C44G C45G C32G 176.4(6) . . . . ?
C43G C44G C45G N41G -1.9(7) . . . . ?
C45G C32G C33G C34G -176.3(6) . . . . ?
C45G N41G N42G C43G 0.1(7) . . . . ?
C45G N41G N42G C46G -178.9(5) . . . . ?
C46G N42G C43G C44G 177.6(6) . . . . ?
C50G C51G C52G C53G 3.4(11) . . . . ?
C50G C55G C56G C57G 178.1(6) . . . . ?
C51G C50G C55G C54G 0.1(9) . . . . ?
C51G C50G C55G C56G -176.2(6) . . . . ?
C51G C52G C53G C54G 0.5(10) . . . . ?
C52G C53G C54G C55G -4.0(10) . . . . ?
C52G C53G C54G C59G 174.4(6) . . . . ?
C53G C54G C55G C50G 3.6(9) . . . . ?
C53G C54G C55G C56G 179.9(6) . . . . ?
C53G C54G C59G C46G -1.1(9) . . . . ?
C53G C54G C59G C58G 179.3(6) . . . . ?
C54G C55G C56G C57G 1.9(9) . . . . ?
C55G C50G C51G C52G -3.7(10) . . . . ?
C55G C54G C59G C46G 177.4(6) . . . . ?
C55G C54G C59G C58G -2.2(9) . . . . ?
C55G C56G C57G C58G -4.3(9) . . . . ?
C56G C57G C58G C59G 3.5(9) . . . . ?
C57G C58G C59G C46G -179.7(6) . . . . ?
C57G C58G C59G C54G -0.2(9) . . . . ?
C59G C54G C55G C50G -174.9(5) . . . . ?
C59G C54G C55G C56G 1.3(9) . . . . ?
N11H C12H C13H C14H -5(2) . . . . ?
N11H C12H C25H N21H -3.4(15) . . . . ?
N11H C12H C25H C24H 175.7(12) . . . . ?
C12H N11H C16H C15H -4.7(15) . . . . ?
C12H C13H C14H C15H 1(2) . . . . ?
C13H C12H C25H N21H 172.2(10) . . . . ?
C13H C12H C25H C24H -9(2) . . . . ?
C13H C14H C15H C16H 1(2) . . . . ?
C14H C15H C16H N11H 0.8(18) . . . . ?
C16H N11H C12H C13H 6.9(17) . . . . ?
C16H N11H C12H C25H -177.9(9) . . . . ?
N21H N22H C23H C24H 7.6(12) . . . . ?
N21H N22H C26H C50H 83.6(9) . . . . ?
N22H N21H C25H C12H -178.1(9) . . . . ?
N22H N21H C25H C24H 2.6(12) . . . . ?
N22H C23H C24H C25H -5.8(14) . . . . ?
N22H C26H C50H C51H 0.7(10) . . . . ?
N22H C26H C50H C55H -177.3(6) . . . . ?
C23H N22H C26H C50H -87.4(11) . . . . ?
C23H C24H C25H C12H -177.1(12) . . . . ?
C23H C24H C25H N21H 2.0(15) . . . . ?
C25H C12H C13H C14H 179.8(13) . . . . ?
C25H N21H N22H C23H -6.3(10) . . . . ?
C25H N21H N22H C26H -178.8(8) . . . . ?
C26H N22H C23H C24H 179.4(10) . . . . ?
C26H C50H C51H C52H 179.6(6) . . . . ?
C26H C50H C55H C54H -180.0(6) . . . . ?
C26H C50H C55H C56H 2.7(10) . . . . ?
N31H C32H C33H C34H -1.6(10) . . . . ?
N31H C32H C45H N41H 0.3(8) . . . . ?
N31H C32H C45H C44H 178.9(6) . . . . ?
C32H N31H C36H C35H -0.6(11) . . . . ?
C32H C33H C34H C35H -1.3(11) . . . . ?
C33H C32H C45H N41H -176.1(6) . . . . ?
C33H C32H C45H C44H 2.5(11) . . . . ?
C33H C34H C35H C36H 3.1(11) . . . . ?
C34H C35H C36H N31H -2.2(12) . . . . ?
C36H N31H C32H C33H 2.5(9) . . . . ?
C36H N31H C32H C45H -174.0(6) . . . . ?
N41H N42H C43H C44H 0.5(8) . . . . ?
N41H N42H C46H C59H -83.0(7) . . . . ?
N42H N41H C45H C32H 175.8(5) . . . . ?
N42H N41H C45H C44H -3.1(7) . . . . ?
N42H C43H C44H C45H -2.3(8) . . . . ?
N42H C46H C59H C54H 178.3(6) . . . . ?
N42H C46H C59H C58H -3.7(9) . . . . ?
C43H N42H C46H C59H 88.8(8) . . . . ?
C43H C44H C45H C32H -175.2(6) . . . . ?
C43H C44H C45H N41H 3.4(8) . . . . ?
C45H C32H C33H C34H 174.6(6) . . . . ?
C45H N41H N42H C43H 1.6(7) . . . . ?
C45H N41H N42H C46H 174.5(5) . . . . ?
C46H N42H C43H C44H -172.0(6) . . . . ?
C50H C51H C52H C53H 1.5(11) . . . . ?
C50H C55H C56H C57H 176.5(7) . . . . ?
C51H C50H C55H C54H 2.0(9) . . . . ?
C51H C50H C55H C56H -175.4(6) . . . . ?
C51H C52H C53H C54H -0.3(11) . . . . ?
C52H C53H C54H C55H 0.0(10) . . . . ?
C52H C53H C54H C59H 177.2(6) . . . . ?
C53H C54H C55H C50H -0.8(9) . . . . ?
C53H C54H C55H C56H 176.7(6) . . . . ?
C53H C54H C59H C46H 5.0(9) . . . . ?
C53H C54H C59H C58H -173.0(7) . . . . ?
C54H C55H C56H C57H -0.9(10) . . . . ?
C55H C50H C51H C52H -2.4(10) . . . . ?
C55H C54H C59H C46H -177.7(6) . . . . ?
C55H C54H C59H C58H 4.2(9) . . . . ?
C55H C56H C57H C58H -1.3(12) . . . . ?
C56H C57H C58H C59H 5.1(12) . . . . ?
C57H C58H C59H C46H 175.6(7) . . . . ?
C57H C58H C59H C54H -6.4(11) . . . . ?
C59H C54H C55H C50H -178.2(6) . . . . ?
C59H C54H C55H C56H -0.6(9) . . . . ?
O12X S11X C15X F16X 57.4(10) . . . . ?
O12X S11X C15X F17X -162.7(8) . . . . ?
O12X S11X C15X F18X -56.3(8) . . . . ?
O13X S11X C15X F16X -68.2(9) . . . . ?
O13X S11X C15X F17X 71.7(8) . . . . ?
O13X S11X C15X F18X 178.1(7) . . . . ?
O14X S11X C15X F16X 176.4(9) . . . . ?
O14X S11X C15X F17X -43.8(9) . . . . ?
O14X S11X C15X F18X 62.6(9) . . . . ?
O22X S21X C25X F26X 68.4(13) . . . . ?
O22X S21X C25X F27X -174.9(11) . . . . ?
O22X S21X C25X F28X -51.5(13) . . . . ?
O23X S21X C25X F26X -60.1(15) . . . . ?
O23X S21X C25X F27X 56.6(15) . . . . ?
O23X S21X C25X F28X -180.0(13) . . . . ?
O24X S21X C25X F26X 178.0(12) . . . . ?
O24X S21X C25X F27X -65.3(12) . . . . ?
O24X S21X C25X F28X 58.1(12) . . . . ?
O32X S31X C35X F36X -68.9(11) . . . . ?
O32X S31X C35X F37X -177.0(10) . . . . ?
O32X S31X C35X F38X 55.8(11) . . . . ?
O33X S31X C35X F36X 43.4(12) . . . . ?
O33X S31X C35X F37X -64.8(11) . . . . ?
O33X S31X C35X F38X 168.0(9) . . . . ?
O34X S31X C35X F36X 175.0(11) . . . . ?
O34X S31X C35X F37X 66.9(11) . . . . ?
O34X S31X C35X F38X -60.4(12) . . . . ?
O42X S41X C45X F46X -43.3(15) . . . . ?
O42X S41X C45X F47X -167.2(12) . . . . ?
O42X S41X C45X F48X 72.0(13) . . . . ?
O43X S41X C45X F46X 63.9(13) . . . . ?
O43X S41X C45X F47X -60.0(13) . . . . ?
O43X S41X C45X F48X 179.2(11) . . . . ?
O44X S41X C45X F46X 178.4(11) . . . . ?
O44X S41X C45X F47X 54.6(14) . . . . ?
O44X S41X C45X F48X -66.3(11) . . . . ?
O52X S51X C55X F56X 177.5(11) . . . . ?
O52X S51X C55X F57X 58.5(12) . . . . ?
O52X S51X C55X F58X -57.2(12) . . . . ?
O53X S51X C55X F56X -63.5(11) . . . . ?
O53X S51X C55X F57X 177.4(10) . . . . ?
O53X S51X C55X F58X 61.7(10) . . . . ?
O54X S51X C55X F56X 56.5(12) . . . . ?
O54X S51X C55X F57X -62.6(12) . . . . ?
O54X S51X C55X F58X -178.3(9) . . . . ?
O63X S61X C65X F66X 86.0(15) . . . . ?
O63X S61X C65X F67X -72.5(18) . . . . ?
O63X S61X C65X F68X -171.3(11) . . . . ?
O62X S61X C65X F66X -27.8(16) . . . . ?
O62X S61X C65X F67X 173.7(16) . . . . ?
O62X S61X C65X F68X 74.9(12) . . . . ?
O64X S61X C65X F66X -161.9(15) . . . . ?
O64X S61X C65X F67X 40(2) . . . . ?
O64X S61X C65X F68X -59.2(15) . . . . ?
O74X S71X C75X F76X -12(3) . . . . ?
O74X S71X C75X F77X 102(3) . . . . ?
O74X S71X C75X F78X -136(3) . . . . ?
O73X S71X C75X F76X 104(3) . . . . ?
O73X S71X C75X F77X -142(3) . . . . ?
O73X S71X C75X F78X -20(3) . . . . ?
O72X S71X C75X F76X -132(3) . . . . ?
O72X S71X C75X F77X -18(3) . . . . ?
O72X S71X C75X F78X 104(3) . . . . ?
O82X S81X C85X F86X -43.6(16) . . . . ?
O82X S81X C85X F87X 172.6(13) . . . . ?
O82X S81X C85X F88X 55.8(15) . . . . ?
O83X S81X C85X F86X 61.3(17) . . . . ?
O83X S81X C85X F87X -82.5(15) . . . . ?
O83X S81X C85X F88X 160.7(15) . . . . ?
O84X S81X C85X F86X -154.6(16) . . . . ?
O84X S81X C85X F87X 61.6(15) . . . . ?
O84X S81X C85X F88X -55.2(17) . . . . ?
O92X S91X C95X F96X -55.9(12) . . . . ?
O92X S91X C95X F97X -173.4(9) . . . . ?
O92X S91X C95X F98X 64.0(11) . . . . ?
O93X S91X C95X F96X 62.3(13) . . . . ?
O93X S91X C95X F97X -55.2(12) . . . . ?
O93X S91X C95X F98X -177.8(11) . . . . ?
O94X S91X C95X F96X -174.1(10) . . . . ?
O94X S91X C95X F97X 68.4(10) . . . . ?
O94X S91X C95X F98X -54.2(11) . . . . ?

loop_
_smtbx_masks_void_nr
_smtbx_masks_void_average_x
_smtbx_masks_void_average_y
_smtbx_masks_void_average_z
_smtbx_masks_void_volume
_smtbx_masks_void_count_electrons
_smtbx_masks_void_content
1 -0.214 -0.800 -0.578 31543.7 9836.8 '93 SO3CF3,169 CH3OH'
2 -0.002 0.120 0.872 220.1 75.7 '4.222 CH3OH'
3 0.002 0.880 0.128 220.1 74.9 '4.222 CH3OH'
4 0.064 0.227 0.124 37.4 1.2 '0.056 CH3OH'
5 0.120 0.122 0.128 220.1 74.9 '4.222 CH3OH'
6 0.122 0.002 0.872 220.1 75.7 '4.222 CH3OH'
7 0.106 0.503 0.791 37.4 1.2 '0.056 CH3OH'
8 0.164 0.936 0.124 37.4 1.2 '0.056 CH3OH'
9 0.170 0.730 0.542 37.4 1.2 '0.056 CH3OH'
10 0.213 0.545 0.538 220.1 75.7 '4.222 CH3OH'
11 0.212 0.665 0.795 220.1 74.9 '4.222 CH3OH'
12 0.227 0.164 0.876 37.4 1.2 '0.056 CH3OH'
13 0.270 0.439 0.542 37.4 1.2 '0.056 CH3OH'
14 0.332 0.787 0.538 220.1 75.7 '4.222 CH3OH'
15 0.335 0.547 0.795 220.1 74.9 '4.222 CH3OH'
16 0.397 0.894 0.791 37.4 1.2 '0.056 CH3OH'
17 0.453 0.788 0.795 220.1 74.9 '4.222 CH3OH'
18 0.455 0.668 0.538 220.1 75.7 '4.222 CH3OH'
19 0.439 0.170 0.458 37.4 1.2 '0.056 CH3OH'
20 0.497 0.603 0.791 37.4 1.2 '0.056 CH3OH'
21 0.503 0.397 0.209 37.4 1.2 '0.056 CH3OH'
22 0.547 0.212 0.205 220.1 75.7 '4.222 CH3OH'
23 0.545 0.332 0.462 220.1 74.9 '4.222 CH3OH'
24 0.561 0.830 0.542 37.4 1.2 '0.056 CH3OH'
25 0.603 0.106 0.209 37.4 1.2 '0.056 CH3OH'
26 0.665 0.453 0.205 220.1 75.7 '4.222 CH3OH'
27 0.668 0.213 0.462 220.1 74.9 '4.222 CH3OH'
28 0.730 0.561 0.458 37.4 1.2 '0.056 CH3OH'
29 0.787 0.455 0.462 220.1 74.9 '4.222 CH3OH'
30 0.788 0.335 0.205 220.1 75.7 '4.222 CH3OH'
31 0.773 0.836 0.124 37.4 1.2 '0.056 CH3OH'
32 0.830 0.270 0.458 37.4 1.2 '0.056 CH3OH'
33 0.836 0.064 0.876 37.4 1.2 '0.056 CH3OH'
34 0.880 0.878 0.872 220.1 75.7 '4.222 CH3OH'
35 0.878 0.998 0.128 220.1 74.9 '4.222 CH3OH'
36 0.894 0.497 0.209 37.4 1.2 '0.056 CH3OH'
37 0.936 0.773 0.876 37.4 1.2 '0.056 CH3OH'
